data_4512000
loop_
_publ_author_name
'Su, Kongzhao'
'Jiang, Feilong'
'Qian, Jinjie'
'Pang, Jiandong'
'AL-Thabaiti, Shaeel A.'
'Bawaked, Salem M.'
'Mokhtar, Mohamed'
'Chen, Qihui'
'Hong, Maochun'

_publ_section_title
;
 Alkali-Metal-Templated Assembly of Two High-Nuclearity Cobalt Clusters
 Based on Thiacalix[4]arene
;
_journal_issue 11
_journal_name_full 'Crystal Growth &amp; Design'
_journal_page_first 5865
_journal_paper_doi 10.1021/cg5010903
_journal_volume 14
_journal_year 2014
_chemical_formula_sum 'C550 H608 Cl4 Co48 K2 N16 O144 P12 S48'
_chemical_formula_weight 14705.68
_chemical_name_systematic
; 
 ? 
;
_space_group_IT_number 2
_symmetry_cell_setting triclinic
_symmetry_space_group_name_Hall '-P 1'
_symmetry_space_group_name_H-M 'P -1'
_atom_sites_solution_hydrogens geom
_atom_sites_solution_primary direct
_atom_sites_solution_secondary difmap
_audit_creation_method SHELXL-97
_cell_angle_alpha 78.6500(10)
_cell_angle_beta 75.7330(10)
_cell_angle_gamma 70.7830(10)
_cell_formula_units_Z 1
_cell_length_a 22.8996(4)
_cell_length_b 24.2213(3)
_cell_length_c 34.9910(5)
_cell_measurement_temperature 100(2)
_cell_volume 17618.9(5)
_computing_structure_refinement 'SHELXL-97 (Sheldrick, 1997)'
_computing_structure_solution 'SHELXS-97 (Sheldrick, 1990)'
_diffrn_ambient_temperature 100(2)
_diffrn_detector_area_resol_mean 10.5594
_diffrn_measured_fraction_theta_full 0.990
_diffrn_measured_fraction_theta_max 0.990
_diffrn_measurement_device_type 'SuperNova, Dual, Cu at zero, Atlas'
_diffrn_measurement_method '\w scans'
_diffrn_radiation_monochromator graphite
_diffrn_radiation_source 'fine-focus sealed tube'
_diffrn_radiation_type CuK\a
_diffrn_radiation_wavelength 1.54184
_diffrn_reflns_av_R_equivalents 0.0947
_diffrn_reflns_av_sigmaI/netI 0.1510
_diffrn_reflns_limit_h_max 26
_diffrn_reflns_limit_h_min -27
_diffrn_reflns_limit_k_max 21
_diffrn_reflns_limit_k_min -29
_diffrn_reflns_limit_l_max 41
_diffrn_reflns_limit_l_min -41
_diffrn_reflns_number 123955
_diffrn_reflns_theta_full 67.50
_diffrn_reflns_theta_max 67.50
_diffrn_reflns_theta_min 3.03
_diffrn_standards_number 132266
_exptl_absorpt_coefficient_mu 10.968
_exptl_absorpt_correction_T_max 0.1702
_exptl_absorpt_correction_T_min 0.1375
_exptl_absorpt_correction_type multi-scan
_exptl_crystal_colour red
_exptl_crystal_density_diffrn 1.386
_exptl_crystal_density_method 'not measured'
_exptl_crystal_description block
_exptl_crystal_F_000 7522
_exptl_crystal_size_max 0.30
_exptl_crystal_size_mid 0.30
_exptl_crystal_size_min 0.25
_platon_squeeze_details
;
SQUEEZE removed 13 disordered CH3OH and 4 disordered DMF
molecules per formula unit. This valueis calculated based upon
volume/count_electrons analysis and elemental analyses.
See ref: a) Y. F. Bi, X. T. Wang, W. P. Liao, X. F. Wang, X. W. Wang,
H. J. Zhang and S. Gao, J. Am. Chem. Soc. 2009, 131, 11650;
b)Y. F. Bi, S. C. Du and W. P. Liao, Chem. Commun., 2011, 47, 4724.
;
_refine_diff_density_max 1.850
_refine_diff_density_min -1.003
_refine_diff_density_rms 0.159
_refine_ls_extinction_method none
_refine_ls_goodness_of_fit_ref 0.983
_refine_ls_hydrogen_treatment mixed
_refine_ls_matrix_type full
_refine_ls_number_parameters 3594
_refine_ls_number_reflns 62870
_refine_ls_number_restraints 313
_refine_ls_restrained_S_all 0.987
_refine_ls_R_factor_all 0.1397
_refine_ls_R_factor_gt 0.0866
_refine_ls_shift/su_max 0.010
_refine_ls_shift/su_mean 0.000
_refine_ls_structure_factor_coef Fsqd
_refine_ls_weighting_details 'calc w=1/[\s^2^(Fo^2^)+(0.1353P)^2^+0.0000P] where P=(Fo^2^+2Fc^2^)/3'
_refine_ls_weighting_scheme calc
_refine_ls_wR_factor_gt 0.2180
_refine_ls_wR_factor_ref 0.2456
_reflns_number_gt 35458
_reflns_number_total 62870
_reflns_threshold_expression >2sigma(I)
_cod_data_source_file cg5010903_si_003.cif
_cod_data_source_block c:compound2
_cod_depositor_comments 'Adding full bibliography for 4511999--4512000.cif.'
_cod_database_code 4512000

loop_
_symmetry_equiv_pos_as_xyz
'x, y, z'
'-x, -y, -z'

loop_
_atom_site_label
_atom_site_type_symbol
_atom_site_fract_x
_atom_site_fract_y
_atom_site_fract_z
_atom_site_U_iso_or_equiv
_atom_site_adp_type
_atom_site_occupancy
_atom_site_symmetry_multiplicity
_atom_site_calc_flag
_atom_site_refinement_flags
Co3 Co 0.82514(6) -0.11901(6) 0.15655(4) 0.0194(3) Uani 1 1 d .
K1 K 1.0000 0.0000 0.0000 0.0452(9) Uani 1 2 d S
Cl1 Cl 0.97778(9) 0.08896(9) 0.04968(6) 0.0204(4) Uani 1 1 d .
S1 S 0.76488(10) -0.11913(9) 0.22370(6) 0.0225(4) Uani 1 1 d .
P1 P 0.88313(9) -0.07866(9) 0.07063(6) 0.0146(4) Uani 1 1 d .
O1 O 0.8682(2) -0.0686(2) 0.17402(16) 0.0166(12) Uani 1 1 d U
N1 N 0.7149(5) -0.2006(5) 0.1223(3) 0.056(3) Uani 1 1 d .
C1 C 0.8624(4) -0.0707(4) 0.2127(3) 0.0217(19) Uani 1 1 d .
Co2 Co 0.93966(6) -0.04597(6) 0.13371(4) 0.0162(3) Uani 1 1 d .
K2 K 0.5000 0.5000 0.5000 0.0457(9) Uani 1 2 d S
Cl2 Cl 0.49720(9) 0.38842(9) 0.54641(6) 0.0203(4) Uani 1 1 d .
S2 S 0.96490(9) -0.02842(10) 0.19746(6) 0.0222(4) Uani 1 1 d .
P2 P 0.82164(9) 0.06606(9) 0.00106(6) 0.0160(4) Uani 1 1 d .
O2 O 0.9032(2) 0.0397(2) 0.12996(16) 0.0151(11) Uani 1 1 d .
C2A C 0.6273(4) -0.0130(4) 0.0786(3) 0.025(2) Uani 1 1 d .
C2 C 0.8165(4) -0.0915(4) 0.2407(3) 0.025(2) Uani 1 1 d .
Co1 Co 0.87095(6) 0.06818(6) 0.07983(4) 0.0173(3) Uani 1 1 d .
S3 S 0.84088(10) 0.16488(9) 0.10746(6) 0.0218(4) Uani 1 1 d .
P3 P 0.94642(9) 0.10750(9) -0.09138(6) 0.0151(4) Uani 1 1 d .
O3 O 0.7778(3) 0.0744(3) 0.10236(18) 0.0211(13) Uani 1 1 d .
N3 N 0.6455(5) 0.2584(5) -0.0793(4) 0.064(3) Uani 1 1 d .
C3 C 0.8078(5) -0.0910(5) 0.2810(3) 0.038(3) Uani 1 1 d .
H3 H 0.7753 -0.1051 0.2984 0.045 Uiso 1 1 calc R
Co4 Co 0.74398(6) 0.01124(6) 0.08846(4) 0.0179(3) Uani 1 1 d .
S4 S 0.64513(10) 0.07268(9) 0.12669(7) 0.0236(5) Uani 1 1 d .
P4 P 0.37391(9) 0.50914(9) 0.43964(6) 0.0148(4) Uani 1 1 d .
O4 O 0.7461(3) -0.0414(3) 0.14460(17) 0.0225(13) Uani 1 1 d .
N4 N 0.9393(5) 0.1918(5) -0.2398(3) 0.054(3) Uani 1 1 d .
C4 C 0.8452(5) -0.0703(7) 0.2967(3) 0.053(3) Uani 1 1 d .
Co8 Co 0.83298(6) -0.06640(6) 0.00353(4) 0.0159(3) Uani 1 1 d .
S5 S 0.81517(10) -0.16641(9) 0.00325(7) 0.0248(5) Uani 1 1 d .
P5 P 0.32486(9) 0.55185(9) 0.54899(6) 0.0136(4) Uani 1 1 d .
O5 O 0.7459(3) -0.0372(3) -0.01136(18) 0.0233(13) Uani 1 1 d .
N5 N 0.5674(8) 0.1890(7) 0.0607(5) 0.102(5) Uani 1 1 d DU
C5 C 0.8934(5) -0.0530(5) 0.2705(3) 0.039(3) Uani 1 1 d .
H5 H 0.9212 -0.0403 0.2805 0.047 Uiso 1 1 calc R
Co7 Co 0.69398(6) 0.04726(6) 0.00121(4) 0.0207(3) Uani 1 1 d .
S6 S 0.61042(10) 0.02698(10) -0.01816(7) 0.0256(5) Uani 1 1 d .
P6 P 0.45025(9) 0.59007(9) 0.59010(6) 0.0156(4) Uani 1 1 d .
O6 O 0.7179(3) 0.0788(3) -0.06100(18) 0.0219(13) Uani 1 1 d .
N6 N 0.4197(7) 0.7608(6) 0.6700(4) 0.090(5) Uani 1 1 d .
C6 C 0.9028(4) -0.0537(5) 0.2299(3) 0.030(2) Uani 1 1 d .
Co6 Co 0.79753(6) 0.10739(6) -0.08725(4) 0.0183(3) Uani 1 1 d .
S7 S 0.76151(10) 0.11542(10) -0.14937(7) 0.0250(5) Uani 1 1 d .
O7 O 0.8552(3) 0.0270(2) -0.10606(17) 0.0195(12) Uani 1 1 d .
N7 N 0.1093(12) 0.5603(11) 0.6512(8) 0.169(9) Uiso 1 1 d .
C7 C 0.8388(8) -0.0762(8) 0.3428(5) 0.079(4) Uani 1 1 d DU
Co5 Co 0.92313(6) -0.02142(6) -0.07369(4) 0.0171(3) Uani 1 1 d .
S8 S 0.95959(9) -0.08329(9) -0.12970(6) 0.0200(4) Uani 1 1 d .
O8 O 0.8825(3) -0.0851(2) -0.04884(17) 0.0179(12) Uani 1 1 d .
N8 N 0.1406(5) 0.5741(5) 0.0266(3) 0.056(3) Uiso 1 1 d .
C8 C 0.8775(12) -0.1389(9) 0.3577(8) 0.150(10) Uiso 1 1 d D
Co11 Co 0.86224(7) 0.22337(6) -0.12214(4) 0.0226(3) Uani 1 1 d .
S9 S 0.80374(11) 0.32401(10) -0.13855(7) 0.0272(5) Uani 1 1 d .
O9 O 0.9393(3) 0.2547(2) -0.13054(18) 0.0210(13) Uani 1 1 d .
N9 N 0.7405(5) 0.7773(5) 0.4721(3) 0.053(3) Uiso 1 1 d .
C9 C 0.7724(7) -0.0732(8) 0.3637(4) 0.079(4) Uani 1 1 d U
H9A H 0.7674 -0.0698 0.3918 0.118 Uiso 1 1 calc R
H9B H 0.7633 -0.1091 0.3613 0.118 Uiso 1 1 calc R
H9C H 0.7431 -0.0388 0.3515 0.118 Uiso 1 1 calc R
Co10 Co 1.02840(6) 0.20019(6) -0.12090(4) 0.0179(3) Uani 1 1 d .
S10 S 1.05190(10) 0.29701(9) -0.13449(7) 0.0249(5) Uani 1 1 d .
O10 O 1.0116(2) 0.2199(2) -0.06260(17) 0.0167(12) Uani 1 1 d .
C10 C 0.8658(9) -0.0369(8) 0.3533(5) 0.093(6) Uani 1 1 d U
H10J H 0.8421 0.0040 0.3455 0.140 Uiso 1 1 calc R
H10K H 0.9099 -0.0443 0.3395 0.140 Uiso 1 1 calc R
H10L H 0.8638 -0.0434 0.3821 0.140 Uiso 1 1 calc R
Co9 Co 0.99215(6) 0.15632(6) -0.01753(4) 0.0171(3) Uani 1 1 d .
S11 S 1.00758(9) 0.21982(9) 0.02540(6) 0.0188(4) Uani 1 1 d .
O11 O 0.9027(3) 0.2014(2) 0.00041(18) 0.0217(13) Uani 1 1 d .
C11 C 0.9001(4) 0.0728(4) 0.1572(3) 0.0191(17) Uani 1 1 d U
Co12 Co 0.84925(6) 0.17173(6) -0.02127(4) 0.0162(3) Uani 1 1 d .
S12 S 0.76356(10) 0.24495(10) 0.02157(7) 0.0243(5) Uani 1 1 d .
O12 O 0.8273(3) 0.2402(2) -0.06509(18) 0.0217(13) Uani 1 1 d .
C12 C 0.9248(4) 0.0479(4) 0.1917(3) 0.0205(18) Uani 1 1 d .
Co13 Co 0.31524(7) 0.44287(7) 0.40026(5) 0.0246(3) Uani 1 1 d .
S13 S 0.26049(11) 0.38000(11) 0.38905(8) 0.0332(6) Uani 1 1 d .
O13 O 0.3699(3) 0.3660(3) 0.42539(18) 0.0223(13) Uani 1 1 d U
C13 C 0.9168(5) 0.0824(4) 0.2207(3) 0.030(2) Uani 1 1 d .
H13 H 0.9322 0.0645 0.2445 0.037 Uiso 1 1 calc R
Co14 Co 0.44459(6) 0.37285(6) 0.44506(4) 0.0154(3) Uani 1 1 d .
S14 S 0.48008(10) 0.26092(10) 0.44247(7) 0.0241(5) Uani 1 1 d .
O14 O 0.4183(3) 0.3467(2) 0.50135(17) 0.0200(13) Uani 1 1 d .
C14 C 0.8865(5) 0.1437(5) 0.2161(4) 0.047(3) Uani 1 1 d .
Co15 Co 0.38545(6) 0.41574(6) 0.53118(4) 0.0178(3) Uani 1 1 d .
S15 S 0.37184(10) 0.33507(10) 0.58800(6) 0.0216(4) Uani 1 1 d .
O15 O 0.2915(3) 0.4282(3) 0.53321(18) 0.0210(13) Uani 1 1 d .
C15 C 0.8653(5) 0.1686(4) 0.1806(3) 0.037(3) Uani 1 1 d .
H15 H 0.8469 0.2101 0.1758 0.045 Uiso 1 1 calc R
Co16 Co 0.24511(6) 0.50295(6) 0.49860(4) 0.0199(3) Uani 1 1 d .
S16 S 0.15519(10) 0.46652(10) 0.53422(8) 0.0297(5) Uani 1 1 d .
O16 O 0.2465(3) 0.4546(3) 0.45460(19) 0.0251(14) Uani 1 1 d .
C16 C 0.8707(4) 0.1338(4) 0.1528(2) 0.025(2) Uani 1 1 d .
Co17 Co 0.31872(6) 0.62071(6) 0.46303(4) 0.0157(3) Uani 1 1 d .
S17 S 0.28637(10) 0.69048(10) 0.40058(7) 0.0227(4) Uani 1 1 d .
O17 O 0.2301(3) 0.6694(3) 0.48757(19) 0.0236(14) Uani 1 1 d .
C17 C 0.8772(7) 0.1836(6) 0.2478(4) 0.063(4) Uani 1 1 d .
Co18 Co 0.19000(6) 0.63032(6) 0.54129(4) 0.0186(3) Uani 1 1 d .
S18 S 0.09903(9) 0.71412(9) 0.53492(7) 0.0216(4) Uani 1 1 d .
O18 O 0.2125(2) 0.6859(2) 0.57285(18) 0.0209(13) Uani 1 1 d .
C18 C 0.8939(8) 0.1494(7) 0.2865(5) 0.087(5) Uani 1 1 d U
H18A H 0.9396 0.1306 0.2827 0.130 Uiso 1 1 calc R
H18B H 0.8721 0.1191 0.2952 0.130 Uiso 1 1 calc R
H18C H 0.8810 0.1762 0.3067 0.130 Uiso 1 1 calc R
Co19 Co 0.29515(6) 0.66211(6) 0.59654(4) 0.0166(3) Uani 1 1 d .
S19 S 0.25260(9) 0.76325(9) 0.61474(6) 0.0214(4) Uani 1 1 d .
O19 O 0.3419(2) 0.7055(2) 0.54716(17) 0.0191(13) Uani 1 1 d .
C19 C 0.8064(9) 0.2175(8) 0.2575(5) 0.098(6) Uani 1 1 d U
H19A H 0.7934 0.2205 0.2860 0.147 Uiso 1 1 calc R
H19B H 0.7819 0.1963 0.2500 0.147 Uiso 1 1 calc R
H19C H 0.7989 0.2571 0.2426 0.147 Uiso 1 1 calc R
Co20 Co 0.40824(6) 0.65525(6) 0.50612(4) 0.0154(3) Uani 1 1 d .
S20 S 0.43239(9) 0.75041(9) 0.47743(6) 0.0179(4) Uani 1 1 d .
O20 O 0.3593(2) 0.6809(2) 0.46202(16) 0.0144(11) Uani 1 1 d .
C20 C 0.9107(9) 0.2273(8) 0.2326(6) 0.103(6) Uani 1 1 d U
H20A H 0.9562 0.2078 0.2293 0.154 Uiso 1 1 calc R
H20B H 0.8982 0.2561 0.2514 0.154 Uiso 1 1 calc R
H20C H 0.9003 0.2473 0.2069 0.154 Uiso 1 1 calc R
Co21 Co 0.36701(6) 0.60860(6) 0.67434(4) 0.0181(3) Uani 1 1 d .
S21 S 0.32509(10) 0.59429(10) 0.74509(6) 0.0223(4) Uani 1 1 d .
O21 O 0.4558(3) 0.5624(3) 0.69128(17) 0.0216(13) Uani 1 1 d .
C21 C 0.7412(4) 0.1208(4) 0.1188(2) 0.0182(18) Uani 1 1 d .
Co22 Co 0.54352(6) 0.53576(6) 0.65073(4) 0.0199(3) Uani 1 1 d .
S22 S 0.58373(10) 0.48876(11) 0.71150(7) 0.0278(5) Uani 1 1 d .
O22 O 0.5372(3) 0.4500(3) 0.65248(17) 0.0197(12) Uani 1 1 d .
C22 C 0.6758(4) 0.1282(4) 0.1333(3) 0.028(2) Uani 1 1 d .
Co23 Co 0.51361(6) 0.43359(6) 0.60390(4) 0.0189(3) Uani 1 1 d .
S23 S 0.54371(10) 0.32864(9) 0.63721(7) 0.0223(4) Uani 1 1 d .
O23 O 0.4283(3) 0.4273(3) 0.62997(17) 0.0211(13) Uani 1 1 d .
C23 C 0.6350(4) 0.1754(4) 0.1529(3) 0.030(2) Uani 1 1 d U
H23 H 0.5919 0.1774 0.1624 0.035 Uiso 1 1 calc R
Co24 Co 0.36706(6) 0.50393(6) 0.61938(4) 0.0148(3) Uani 1 1 d .
S24 S 0.29203(9) 0.44450(10) 0.65794(6) 0.0214(4) Uani 1 1 d .
O24 O 0.3509(3) 0.5295(3) 0.67456(16) 0.0185(12) Uani 1 1 d .
C24 C 0.6568(5) 0.2197(5) 0.1587(4) 0.045(3) Uani 1 1 d .
O25 O 0.7865(3) -0.1755(3) 0.1425(2) 0.0327(16) Uani 1 1 d .
C25 C 0.7202(4) 0.2155(4) 0.1425(3) 0.032(2) Uani 1 1 d .
H25 H 0.7361 0.2463 0.1443 0.039 Uiso 1 1 calc R
O26 O 0.8891(3) -0.1295(2) 0.10425(17) 0.0201(13) Uani 1 1 d .
C26 C 0.7602(4) 0.1680(4) 0.1239(3) 0.0229(19) Uani 1 1 d .
O27 O 0.9013(3) -0.0282(2) 0.08188(16) 0.0163(12) Uani 1 1 d .
C27 C 0.6112(7) 0.2742(6) 0.1791(5) 0.061(3) Uani 1 1 d U
O28 O 0.8146(2) -0.0567(2) 0.06363(15) 0.0140(11) Uani 1 1 d .
C28 C 0.6449(12) 0.2982(11) 0.2030(7) 0.154(10) Uiso 1 1 d .
H28A H 0.6760 0.3153 0.1845 0.231 Uiso 1 1 calc R
H28B H 0.6661 0.2658 0.2211 0.231 Uiso 1 1 calc R
H28C H 0.6136 0.3285 0.2183 0.231 Uiso 1 1 calc R
O29 O 0.9226(3) -0.0986(2) 0.03092(17) 0.0185(12) Uani 1 1 d .
C29 C 0.5565(9) 0.2579(8) 0.2101(5) 0.099(6) Uiso 1 1 d .
H29A H 0.5261 0.2937 0.2201 0.148 Uiso 1 1 calc R
H29B H 0.5732 0.2306 0.2322 0.148 Uiso 1 1 calc R
H29C H 0.5354 0.2391 0.1976 0.148 Uiso 1 1 calc R
O30 O 0.8562(3) 0.0899(2) 0.02331(17) 0.0177(12) Uani 1 1 d .
C30 C 0.5926(15) 0.3252(15) 0.1489(10) 0.193(13) Uiso 1 1 d .
O31 O 0.8632(2) 0.0102(2) -0.01720(16) 0.0160(12) Uani 1 1 d .
C31 C 0.7023(4) -0.0249(4) 0.1749(3) 0.0205(19) Uani 1 1 d .
O32 O 0.8035(3) 0.1184(2) -0.03308(17) 0.0185(12) Uani 1 1 d .
C32 C 0.7027(4) -0.0549(4) 0.2145(3) 0.026(2) Uani 1 1 d .
O33 O 0.7619(2) 0.0552(3) 0.02755(17) 0.0191(13) Uani 1 1 d .
C33 C 0.6541(4) -0.0367(4) 0.2469(3) 0.028(2) Uani 1 1 d .
H33 H 0.6560 -0.0592 0.2723 0.034 Uiso 1 1 calc R
O34 O 0.6758(3) 0.0022(3) 0.05988(19) 0.0262(15) Uani 1 1 d .
C34 C 0.6027(5) 0.0139(4) 0.2428(3) 0.033(2) Uani 1 1 d .
O35A O 0.6243(6) -0.0383(6) 0.1117(4) 0.036(3) Uani 0.55 1 d P
C35 C 0.6018(4) 0.0443(4) 0.2046(3) 0.032(2) Uani 1 1 d .
H35 H 0.5672 0.0782 0.2005 0.038 Uiso 1 1 calc R
C36 C 0.6500(4) 0.0266(4) 0.1723(3) 0.024(2) Uani 1 1 d .
O37 O 0.6386(3) 0.1309(3) 0.0155(2) 0.0383(18) Uani 1 1 d U
C37 C 0.5508(6) 0.0337(6) 0.2783(4) 0.053(3) Uani 1 1 d U
O38 O 0.7486(4) 0.1997(3) -0.0968(2) 0.048(2) Uani 1 1 d .
C38 C 0.5813(11) 0.0279(10) 0.3152(6) 0.131(8) Uani 1 1 d U
H38A H 0.6131 0.0491 0.3078 0.197 Uiso 1 1 calc R
H38B H 0.6014 -0.0139 0.3234 0.197 Uiso 1 1 calc R
H38C H 0.5485 0.0447 0.3371 0.197 Uiso 1 1 calc R
O39 O 0.9697(2) 0.0403(2) -0.09195(16) 0.0153(12) Uani 1 1 d .
C39 C 0.5164(10) -0.0067(9) 0.2943(6) 0.120(7) Uani 1 1 d U
H39A H 0.4928 0.0017 0.3210 0.180 Uiso 1 1 calc R
H39B H 0.5454 -0.0468 0.2958 0.180 Uiso 1 1 calc R
H39C H 0.4869 -0.0032 0.2772 0.180 Uiso 1 1 calc R
O40 O 0.9981(2) 0.1291(2) -0.12176(16) 0.0166(12) Uani 1 1 d .
C40 C 0.5157(9) 0.0949(8) 0.2732(6) 0.103(5) Uani 1 1 d U
H40A H 0.4824 0.1002 0.2586 0.155 Uiso 1 1 calc R
H40B H 0.5440 0.1179 0.2583 0.155 Uiso 1 1 calc R
H40C H 0.4966 0.1084 0.2993 0.155 Uiso 1 1 calc R
O41 O 0.9403(2) 0.1253(2) -0.04986(17) 0.0170(12) Uani 1 1 d .
C41 C 0.7099(4) -0.0724(4) -0.0075(3) 0.0210(17) Uani 1 1 d U
O42 O 0.8829(3) 0.1354(2) -0.10490(17) 0.0181(12) Uani 1 1 d .
C42 C 0.6460(4) -0.0506(4) -0.0115(3) 0.024(2) Uani 1 1 d .
O43 O 1.0953(3) 0.1880(3) -0.17323(18) 0.0270(14) Uani 1 1 d .
C43 C 0.6089(5) -0.0878(5) -0.0070(4) 0.045(3) Uani 1 1 d .
H43 H 0.5660 -0.0713 -0.0096 0.055 Uiso 1 1 calc R
O44 O 1.0478(3) 0.2628(3) -0.2139(2) 0.0429(18) Uani 1 1 d .
C44 C 0.6338(6) -0.1494(6) 0.0012(5) 0.067(4) Uani 1 1 d .
O45 O 0.2594(6) 0.5170(5) 0.3704(4) 0.092(4) Uani 1 1 d .
C45 C 0.6964(5) -0.1711(5) 0.0035(4) 0.048(3) Uani 1 1 d .
H45 H 0.7145 -0.2125 0.0083 0.057 Uiso 1 1 calc R
O46 O 0.3939(4) 0.4154(4) 0.3488(2) 0.0425(19) Uani 1 1 d .
C46 C 0.7349(4) -0.1343(4) -0.0011(3) 0.028(2) Uani 1 1 d U
O47 O 0.4402(6) 0.3735(6) 0.2947(3) 0.095(4) Uani 1 1 d .
C47 C 0.5891(9) -0.1888(8) 0.0107(6) 0.090(5) Uani 1 1 d U
O48 O 0.3755(2) 0.4896(3) 0.39972(17) 0.0193(12) Uani 1 1 d .
C48 C 0.5244(13) -0.1619(12) 0.0355(8) 0.156(10) Uani 1 1 d U
O49 O 0.4079(2) 0.5563(2) 0.43240(16) 0.0155(11) Uani 1 1 d U
C49 C 0.5713(11) -0.1856(10) -0.0265(7) 0.137(7) Uani 1 1 d U
H49A H 0.5333 -0.1981 -0.0216 0.206 Uiso 1 1 calc R
H49B H 0.6057 -0.2115 -0.0435 0.206 Uiso 1 1 calc R
H49C H 0.5628 -0.1449 -0.0397 0.206 Uiso 1 1 calc R
O50 O 0.3054(2) 0.5412(2) 0.45803(17) 0.0185(12) Uani 1 1 d .
C50 C 0.6169(8) -0.2485(7) 0.0320(6) 0.106(7) Uani 1 1 d .
H50A H 0.6256 -0.2439 0.0571 0.158 Uiso 1 1 calc R
H50B H 0.6563 -0.2690 0.0153 0.158 Uiso 1 1 calc R
H50C H 0.5870 -0.2715 0.0376 0.158 Uiso 1 1 calc R
O51 O 0.4018(3) 0.4549(2) 0.46846(17) 0.0194(13) Uani 1 1 d .
C51 C 0.6851(4) 0.0705(4) -0.0842(3) 0.0223(19) Uani 1 1 d .
O52 O 0.3674(2) 0.4885(2) 0.55713(17) 0.0154(12) Uani 1 1 d .
C52 C 0.6326(4) 0.0463(4) -0.0701(3) 0.026(2) Uani 1 1 d .
O53 O 0.3108(2) 0.5761(2) 0.58901(17) 0.0165(12) Uani 1 1 d .
C53 C 0.5978(5) 0.0395(5) -0.0948(3) 0.035(2) Uani 1 1 d .
H53 H 0.5628 0.0249 -0.0834 0.041 Uiso 1 1 calc R
O54 O 0.2638(3) 0.5530(2) 0.53873(17) 0.0197(13) Uani 1 1 d .
C54 C 0.6121(5) 0.0533(5) -0.1366(3) 0.036(2) Uani 1 1 d .
O55 O 0.3580(2) 0.5892(2) 0.51502(16) 0.0144(11) Uani 1 1 d U
C55 C 0.6625(4) 0.0766(4) -0.1512(3) 0.032(2) Uani 1 1 d .
H55 H 0.6734 0.0874 -0.1791 0.039 Uiso 1 1 calc R
O56 O 0.1713(3) 0.5835(3) 0.5000(2) 0.0416(16) Uani 1 1 d .
C56 C 0.6979(4) 0.0849(4) -0.1261(3) 0.027(2) Uani 1 1 d .
O57 O 0.1258(6) 0.5679(6) 0.4568(4) 0.108(4) Uani 1 1 d U
C57 C 0.5725(6) 0.0457(6) -0.1635(4) 0.048(3) Uani 1 1 d .
O58 O 0.1419(4) 0.5915(4) 0.5902(3) 0.060(3) Uani 1 1 d .
C58 C 0.5052(7) 0.0885(8) -0.1537(5) 0.084(5) Uani 1 1 d .
H58A H 0.4900 0.0849 -0.1249 0.126 Uiso 1 1 calc R
H58B H 0.4769 0.0785 -0.1664 0.126 Uiso 1 1 calc R
H58C H 0.5060 0.1290 -0.1637 0.126 Uiso 1 1 calc R
O59 O 0.2754(3) 0.6428(3) 0.65855(18) 0.0243(14) Uani 1 1 d .
C59 C 0.5638(8) -0.0153(7) -0.1534(5) 0.082(5) Uani 1 1 d .
H59A H 0.6051 -0.0450 -0.1545 0.123 Uiso 1 1 calc R
H59B H 0.5424 -0.0212 -0.1726 0.123 Uiso 1 1 calc R
H59C H 0.5383 -0.0190 -0.1266 0.123 Uiso 1 1 calc R
O60 O 0.1716(4) 0.6787(5) 0.6705(3) 0.074(3) Uani 1 1 d .
C60 C 0.5985(8) 0.0588(9) -0.2064(4) 0.098(7) Uani 1 1 d .
H60A H 0.6018 0.0990 -0.2119 0.147 Uiso 1 1 calc R
H60B H 0.5705 0.0550 -0.2223 0.147 Uiso 1 1 calc R
H60C H 0.6405 0.0309 -0.2134 0.147 Uiso 1 1 calc R
O61 O 0.3880(2) 0.6244(2) 0.61320(17) 0.0163(12) Uani 1 1 d .
C61 C 0.8608(4) 0.0162(4) -0.1427(3) 0.0231(19) Uani 1 1 d .
O62 O 0.5051(2) 0.5941(2) 0.60709(17) 0.0175(12) Uani 1 1 d .
C62 C 0.8209(4) 0.0525(4) -0.1676(2) 0.0219(18) Uani 1 1 d .
O63 O 0.4523(3) 0.5257(2) 0.59352(17) 0.0173(12) Uani 1 1 d .
C63 C 0.8266(5) 0.0425(4) -0.2071(3) 0.034(2) Uani 1 1 d .
H63 H 0.7985 0.0690 -0.2231 0.041 Uiso 1 1 calc R
O64 O 0.4639(2) 0.6176(2) 0.54663(16) 0.0156(4) Uani 1 1 d U
C64 C 0.8731(5) -0.0058(5) -0.2227(3) 0.034(2) Uani 1 1 d .
O65 O 0.3722(3) 0.6909(3) 0.6768(2) 0.0338(16) Uani 1 1 d .
C65 C 0.9129(4) -0.0427(4) -0.1981(3) 0.026(2) Uani 1 1 d .
H65 H 0.9456 -0.0755 -0.2081 0.031 Uiso 1 1 calc R
O66 O 0.4148(6) 0.3543(5) 0.7873(4) 0.091(4) Uiso 1 1 d .
C66 C 0.9064(4) -0.0332(3) -0.1592(2) 0.0155(16) Uani 1 1 d .
O67 O 0.8058(7) 0.0973(6) 0.5390(4) 0.116(5) Uiso 1 1 d .
C67 C 0.8849(5) -0.0153(5) -0.2667(3) 0.044(3) Uani 1 1 d .
O68 O 0.7193(7) 0.8750(7) 0.4718(4) 0.117(5) Uiso 1 1 d .
C68 C 0.8314(6) 0.0261(7) -0.2871(4) 0.068(4) Uani 1 1 d .
H68A H 0.8288 0.0671 -0.2864 0.101 Uiso 1 1 calc R
H68B H 0.7913 0.0190 -0.2731 0.101 Uiso 1 1 calc R
H68C H 0.8398 0.0187 -0.3147 0.101 Uiso 1 1 calc R
O69 O 0.2038(7) 0.4952(6) -0.0069(4) 0.114(5) Uiso 1 1 d .
C69 C 0.9478(6) -0.0039(6) -0.2886(3) 0.050(3) Uani 1 1 d .
H69A H 0.9820 -0.0305 -0.2756 0.075 Uiso 1 1 calc R
H69B H 0.9451 0.0370 -0.2877 0.075 Uiso 1 1 calc R
H69C H 0.9562 -0.0110 -0.3163 0.075 Uiso 1 1 calc R
O70 O 0.6839(14) 0.4522(13) -0.1857(9) 0.285(14) Uiso 1 1 d .
C70 C 0.8893(7) -0.0796(6) -0.2685(4) 0.064(4) Uani 1 1 d .
H70A H 0.9026 -0.0876 -0.2962 0.096 Uiso 1 1 calc R
H70B H 0.8479 -0.0859 -0.2574 0.096 Uiso 1 1 calc R
H70C H 0.9202 -0.1063 -0.2530 0.096 Uiso 1 1 calc R
C71 C 0.8843(4) -0.1285(3) -0.0674(2) 0.0164(17) Uani 1 1 d .
O72 O 1.2682(6) 0.1147(6) 0.1410(4) 0.097(4) Uiso 1 1 d .
C72 C 0.9179(4) -0.1349(4) -0.1057(3) 0.0188(18) Uani 1 1 d .
O73 O 0.8783(3) 0.2052(3) -0.1788(2) 0.0342(16) Uani 1 1 d .
C73 C 0.9204(4) -0.1806(4) -0.1249(3) 0.029(2) Uani 1 1 d .
H73 H 0.9451 -0.1842 -0.1510 0.035 Uiso 1 1 calc R
C74 C 0.8873(5) -0.2219(4) -0.1070(3) 0.031(2) Uani 1 1 d .
O75 O 0.5514(19) 0.2047(18) -0.1189(11) 0.40(2) Uiso 1 1 d .
C75 C 0.8547(4) -0.2164(4) -0.0680(3) 0.027(2) Uani 1 1 d .
H75 H 0.8331 -0.2443 -0.0546 0.032 Uiso 1 1 calc R
C76 C 0.8528(4) -0.1707(4) -0.0479(3) 0.025(2) Uani 1 1 d .
C77 C 0.8925(5) -0.2726(5) -0.1291(4) 0.044(3) Uani 1 1 d .
C78 C 0.8915(8) -0.2510(6) -0.1734(4) 0.076(5) Uani 1 1 d .
H78A H 0.8938 -0.2838 -0.1868 0.115 Uiso 1 1 calc R
H78B H 0.9277 -0.2361 -0.1855 0.115 Uiso 1 1 calc R
H78C H 0.8523 -0.2193 -0.1760 0.115 Uiso 1 1 calc R
C79 C 0.9565(6) -0.3193(5) -0.1267(4) 0.063(4) Uani 1 1 d .
H79A H 0.9578 -0.3358 -0.0989 0.094 Uiso 1 1 calc R
H79B H 0.9904 -0.3010 -0.1375 0.094 Uiso 1 1 calc R
H79C H 0.9620 -0.3509 -0.1422 0.094 Uiso 1 1 calc R
C80 C 0.8386(6) -0.3002(5) -0.1112(4) 0.058(4) Uani 1 1 d .
H80A H 0.8447 -0.3224 -0.0851 0.087 Uiso 1 1 calc R
H80B H 0.8384 -0.3269 -0.1289 0.087 Uiso 1 1 calc R
H80C H 0.7982 -0.2690 -0.1081 0.087 Uiso 1 1 calc R
C81 C 0.9286(5) 0.3130(4) -0.1372(3) 0.026(2) Uani 1 1 d .
C82 C 0.8682(4) 0.3510(4) -0.1416(3) 0.026(2) Uani 1 1 d .
C83 C 0.8537(5) 0.4132(5) -0.1485(4) 0.044(3) Uani 1 1 d .
H83 H 0.8127 0.4369 -0.1521 0.053 Uiso 1 1 calc R
C84 C 0.9005(6) 0.4393(5) -0.1498(4) 0.050(3) Uani 1 1 d .
C85 C 0.9601(5) 0.4020(4) -0.1460(3) 0.032(2) Uani 1 1 d .
H85 H 0.9930 0.4188 -0.1479 0.038 Uiso 1 1 calc R
C86 C 0.9737(4) 0.3406(4) -0.1394(3) 0.030(2) Uani 1 1 d .
C87 C 0.8841(8) 0.5082(6) -0.1572(7) 0.089(6) Uani 1 1 d .
C88 C 0.8257(12) 0.5338(11) -0.1195(7) 0.154(10) Uiso 1 1 d .
H88A H 0.8409 0.5199 -0.0944 0.231 Uiso 1 1 calc R
H88B H 0.7900 0.5194 -0.1184 0.231 Uiso 1 1 calc R
H88C H 0.8123 0.5770 -0.1236 0.231 Uiso 1 1 calc R
C89 C 0.8559(14) 0.5333(13) -0.1935(9) 0.162(11) Uiso 1 1 d .
C90 C 0.9326(9) 0.5307(9) -0.1590(6) 0.112(7) Uiso 1 1 d .
H90A H 0.9681 0.5143 -0.1798 0.168 Uiso 1 1 calc R
H90B H 0.9460 0.5202 -0.1333 0.168 Uiso 1 1 calc R
H90C H 0.9182 0.5737 -0.1651 0.168 Uiso 1 1 calc R
C91 C 1.0321(4) 0.2615(4) -0.0543(3) 0.025(2) Uani 1 1 d .
C92 C 1.0526(4) 0.3024(4) -0.0843(3) 0.0219(19) Uani 1 1 d .
C93 C 1.0766(5) 0.3443(4) -0.0772(3) 0.033(2) Uani 1 1 d .
H93 H 1.0914 0.3701 -0.0988 0.039 Uiso 1 1 calc R
C94 C 1.0789(5) 0.3486(4) -0.0373(3) 0.032(2) Uani 1 1 d .
C95 C 1.0569(4) 0.3109(4) -0.0083(3) 0.029(2) Uani 1 1 d .
H95 H 1.0572 0.3134 0.0184 0.034 Uiso 1 1 calc R
C96 C 1.0335(4) 0.2683(3) -0.0157(2) 0.0181(17) Uani 1 1 d .
C97 C 1.1095(6) 0.3932(5) -0.0308(4) 0.042(3) Uani 1 1 d .
C98 C 1.0778(6) 0.4545(5) -0.0490(4) 0.051(3) Uani 1 1 d .
H98A H 1.0323 0.4648 -0.0384 0.076 Uiso 1 1 calc R
H98B H 1.0855 0.4557 -0.0779 0.076 Uiso 1 1 calc R
H98C H 1.0951 0.4828 -0.0426 0.076 Uiso 1 1 calc R
C99 C 1.1790(7) 0.3743(7) -0.0472(5) 0.086(6) Uani 1 1 d .
H99A H 1.1982 0.4020 -0.0420 0.129 Uiso 1 1 calc R
H99B H 1.1862 0.3737 -0.0759 0.129 Uiso 1 1 calc R
H99C H 1.1980 0.3347 -0.0344 0.129 Uiso 1 1 calc R
C100 C 1.0995(9) 0.3964(7) 0.0134(4) 0.081(6) Uani 1 1 d .
H10D H 1.1173 0.3570 0.0269 0.121 Uiso 1 1 calc R
H10E H 1.0542 0.4106 0.0243 0.121 Uiso 1 1 calc R
H10F H 1.1205 0.4235 0.0174 0.121 Uiso 1 1 calc R
C101 C 0.8831(4) 0.2418(4) 0.0246(2) 0.0198(18) Uani 1 1 d .
C102 C 0.9266(4) 0.2582(4) 0.0388(2) 0.0185(18) Uani 1 1 d .
C103 C 0.9047(4) 0.3008(4) 0.0646(3) 0.026(2) Uani 1 1 d .
H103 H 0.9345 0.3103 0.0748 0.031 Uiso 1 1 calc R
C104 C 0.8412(4) 0.3301(4) 0.0761(3) 0.029(2) Uani 1 1 d .
C105 C 0.7981(4) 0.3135(4) 0.0622(3) 0.025(2) Uani 1 1 d .
H105 H 0.7541 0.3319 0.0699 0.030 Uiso 1 1 calc R
C106 C 0.8191(4) 0.2697(4) 0.0368(3) 0.024(2) Uani 1 1 d .
C107 C 0.8194(5) 0.3773(5) 0.1041(4) 0.042(3) Uani 1 1 d .
C108 C 0.8624(6) 0.4154(5) 0.0945(4) 0.065(4) Uani 1 1 d .
H10G H 0.8629 0.4350 0.0672 0.098 Uiso 1 1 calc R
H10H H 0.9052 0.3909 0.0972 0.098 Uiso 1 1 calc R
H10I H 0.8473 0.4451 0.1129 0.098 Uiso 1 1 calc R
C109 C 0.7511(6) 0.4101(6) 0.1091(5) 0.076(5) Uani 1 1 d .
H10A H 0.7427 0.4360 0.0845 0.114 Uiso 1 1 calc R
H10B H 0.7389 0.4338 0.1310 0.114 Uiso 1 1 calc R
H10C H 0.7265 0.3820 0.1150 0.114 Uiso 1 1 calc R
C110 C 0.8276(8) 0.3425(6) 0.1482(4) 0.077(5) Uani 1 1 d .
H11A H 0.8110 0.3707 0.1677 0.115 Uiso 1 1 calc R
H11B H 0.8724 0.3226 0.1482 0.115 Uiso 1 1 calc R
H11C H 0.8044 0.3133 0.1552 0.115 Uiso 1 1 calc R
C111 C 0.7801(4) 0.2888(4) -0.0583(3) 0.028(2) Uani 1 1 d .
C112 C 0.7617(4) 0.3343(4) -0.0889(3) 0.026(2) Uani 1 1 d .
C113 C 0.7136(4) 0.3851(4) -0.0820(3) 0.035(2) Uani 1 1 d .
H113 H 0.7034 0.4141 -0.1039 0.042 Uiso 1 1 calc R
C114 C 0.6789(5) 0.3957(5) -0.0438(3) 0.038(3) Uani 1 1 d .
C115 C 0.6936(4) 0.3517(4) -0.0130(3) 0.028(2) Uani 1 1 d .
H115 H 0.6700 0.3565 0.0132 0.034 Uiso 1 1 calc R
C116 C 0.7436(4) 0.2996(4) -0.0201(3) 0.026(2) Uani 1 1 d .
C117 C 0.6263(6) 0.4534(5) -0.0372(4) 0.051(3) Uani 1 1 d .
C118 C 0.6517(8) 0.5059(7) -0.0574(5) 0.086(5) Uani 1 1 d U
H11D H 0.6204 0.5428 -0.0497 0.129 Uiso 1 1 calc R
H11E H 0.6598 0.5070 -0.0864 0.129 Uiso 1 1 calc R
H11F H 0.6909 0.5014 -0.0490 0.129 Uiso 1 1 calc R
C119 C 0.5728(10) 0.4526(9) -0.0509(6) 0.119(7) Uani 1 1 d U
H11G H 0.5536 0.4239 -0.0331 0.178 Uiso 1 1 calc R
H11H H 0.5862 0.4414 -0.0779 0.178 Uiso 1 1 calc R
H11I H 0.5420 0.4918 -0.0511 0.178 Uiso 1 1 calc R
C120 C 0.6083(8) 0.4641(7) 0.0039(5) 0.082(5) Uani 1 1 d U
H12A H 0.5829 0.5053 0.0056 0.123 Uiso 1 1 calc R
H12B H 0.6462 0.4562 0.0148 0.123 Uiso 1 1 calc R
H12C H 0.5835 0.4381 0.0192 0.123 Uiso 1 1 calc R
C121 C 0.3689(4) 0.3146(4) 0.4166(3) 0.0220(19) Uani 1 1 d .
C122 C 0.4148(4) 0.2615(4) 0.4228(3) 0.025(2) Uani 1 1 d .
C123 C 0.4107(4) 0.2094(4) 0.4141(3) 0.032(2) Uani 1 1 d .
H123 H 0.4437 0.1741 0.4182 0.038 Uiso 1 1 calc R
C124 C 0.3604(5) 0.2069(5) 0.3999(3) 0.035(3) Uani 1 1 d .
C125 C 0.3156(5) 0.2603(5) 0.3921(3) 0.038(3) Uani 1 1 d .
H125 H 0.2814 0.2608 0.3811 0.046 Uiso 1 1 calc R
C126 C 0.3191(4) 0.3136(4) 0.4001(3) 0.029(2) Uani 1 1 d .
C127 C 0.3546(6) 0.1494(5) 0.3911(4) 0.057(4) Uani 1 1 d .
C128 C 0.2930(7) 0.1404(6) 0.4138(5) 0.076(5) Uani 1 1 d .
H12G H 0.2913 0.1019 0.4103 0.114 Uiso 1 1 calc R
H12H H 0.2582 0.1715 0.4039 0.114 Uiso 1 1 calc R
H12I H 0.2893 0.1420 0.4421 0.114 Uiso 1 1 calc R
C129 C 0.4103(7) 0.0963(6) 0.4002(6) 0.084(6) Uani 1 1 d .
H12D H 0.4497 0.1032 0.3845 0.126 Uiso 1 1 calc R
H12E H 0.4058 0.0609 0.3932 0.126 Uiso 1 1 calc R
H12F H 0.4111 0.0909 0.4285 0.126 Uiso 1 1 calc R
C130 C 0.3553(7) 0.1558(7) 0.3462(5) 0.080(5) Uani 1 1 d .
H13G H 0.3867 0.1755 0.3312 0.120 Uiso 1 1 calc R
H13H H 0.3135 0.1794 0.3409 0.120 Uiso 1 1 calc R
H13I H 0.3660 0.1167 0.3379 0.120 Uiso 1 1 calc R
C131 C 0.4222(4) 0.2904(4) 0.5170(3) 0.0189(18) Uani 1 1 d .
C132 C 0.4016(4) 0.2762(4) 0.5576(3) 0.0218(19) Uani 1 1 d .
C133 C 0.4062(4) 0.2194(4) 0.5736(3) 0.026(2) Uani 1 1 d .
H133 H 0.3916 0.2115 0.6014 0.031 Uiso 1 1 calc R
C134 C 0.4314(4) 0.1719(4) 0.5514(3) 0.029(2) Uani 1 1 d .
C135 C 0.4526(4) 0.1866(4) 0.5106(3) 0.0266(19) Uani 1 1 d U
H135 H 0.4696 0.1564 0.4938 0.032 Uiso 1 1 calc R
C136 C 0.4491(4) 0.2444(4) 0.4943(3) 0.0197(17) Uiso 1 1 d U
C137 C 0.4383(5) 0.1079(4) 0.5708(3) 0.037(3) Uani 1 1 d .
C138 C 0.4513(5) 0.0667(5) 0.5398(4) 0.046(3) Uani 1 1 d .
H13A H 0.4887 0.0701 0.5197 0.069 Uiso 1 1 calc R
H13B H 0.4148 0.0776 0.5269 0.069 Uiso 1 1 calc R
H13C H 0.4586 0.0260 0.5528 0.069 Uiso 1 1 calc R
C139 C 0.3762(6) 0.1037(5) 0.6003(4) 0.050(3) Uani 1 1 d .
H13D H 0.3820 0.0632 0.6136 0.074 Uiso 1 1 calc R
H13E H 0.3418 0.1145 0.5856 0.074 Uiso 1 1 calc R
H13F H 0.3657 0.1307 0.6201 0.074 Uiso 1 1 calc R
C140 C 0.4928(6) 0.0881(5) 0.5915(4) 0.048(3) Uani 1 1 d .
H14A H 0.5320 0.0858 0.5719 0.071 Uiso 1 1 calc R
H14B H 0.4948 0.0491 0.6067 0.071 Uiso 1 1 calc R
H14C H 0.4873 0.1163 0.6097 0.071 Uiso 1 1 calc R
C141 C 0.2602(4) 0.3997(4) 0.5631(3) 0.025(2) Uani 1 1 d .
C142 C 0.2888(4) 0.3552(4) 0.5908(3) 0.0206(18) Uani 1 1 d U
C143 C 0.2532(5) 0.3278(4) 0.6236(3) 0.033(2) Uani 1 1 d .
H143 H 0.2745 0.2987 0.6421 0.040 Uiso 1 1 calc R
C144 C 0.1886(5) 0.3426(5) 0.6291(3) 0.034(2) Uani 1 1 d .
C145 C 0.1596(5) 0.3845(4) 0.6018(3) 0.035(2) Uani 1 1 d .
H145 H 0.1150 0.3955 0.6047 0.042 Uiso 1 1 calc R
C146 C 0.1954(4) 0.4117(4) 0.5691(3) 0.030(2) Uani 1 1 d .
C147 C 0.1495(5) 0.3149(5) 0.6658(4) 0.048(3) Uani 1 1 d .
C148 C 0.1414(8) 0.3491(7) 0.7010(5) 0.077(4) Uani 1 1 d U
H14D H 0.1225 0.3913 0.6935 0.116 Uiso 1 1 calc R
H14E H 0.1828 0.3426 0.7072 0.116 Uiso 1 1 calc R
H14F H 0.1140 0.3349 0.7243 0.116 Uiso 1 1 calc R
C149 C 0.1850(7) 0.2505(6) 0.6791(4) 0.069(4) Uani 1 1 d .
H14G H 0.1581 0.2341 0.7017 0.104 Uiso 1 1 calc R
H14H H 0.2237 0.2492 0.6870 0.104 Uiso 1 1 calc R
H14I H 0.1959 0.2272 0.6571 0.104 Uiso 1 1 calc R
C150 C 0.0878(8) 0.3173(8) 0.6592(5) 0.095(6) Uiso 1 1 d .
H15D H 0.0630 0.3586 0.6538 0.142 Uiso 1 1 calc R
H15E H 0.0654 0.2984 0.6830 0.142 Uiso 1 1 calc R
H15F H 0.0937 0.2967 0.6365 0.142 Uiso 1 1 calc R
C151 C 0.2058(4) 0.4227(4) 0.4621(3) 0.029(2) Uani 1 1 d .
C152 C 0.1605(4) 0.4236(4) 0.4973(3) 0.032(2) Uani 1 1 d U
C153 C 0.1194(5) 0.3892(5) 0.5050(4) 0.047(3) Uani 1 1 d .
H153 H 0.0900 0.3902 0.5295 0.056 Uiso 1 1 calc R
C154 C 0.1199(6) 0.3541(6) 0.4784(4) 0.053(3) Uani 1 1 d U
C155 C 0.1624(5) 0.3540(5) 0.4431(4) 0.044(3) Uani 1 1 d U
H155 H 0.1625 0.3317 0.4236 0.052 Uiso 1 1 calc R
C156 C 0.2057(4) 0.3864(5) 0.4354(3) 0.037(3) Uani 1 1 d .
C157 C 0.0722(10) 0.3158(9) 0.4861(6) 0.098(6) Uiso 1 1 d .
C158 C 0.0353(7) 0.3165(6) 0.5271(4) 0.068(4) Uiso 1 1 d .
H15A H 0.0081 0.2911 0.5316 0.101 Uiso 1 1 calc R
H15B H 0.0093 0.3569 0.5310 0.101 Uiso 1 1 calc R
H15C H 0.0641 0.3021 0.5459 0.101 Uiso 1 1 calc R
C159 C 0.1116(17) 0.2552(16) 0.4747(10) 0.204(14) Uiso 1 1 d .
C160 C 0.0281(15) 0.3534(14) 0.4546(9) 0.178(12) Uiso 1 1 d .
C161 C 0.1899(4) 0.7073(4) 0.4668(2) 0.0186(17) Uani 1 1 d U
C162 C 0.1271(4) 0.7348(4) 0.4837(3) 0.0215(19) Uani 1 1 d .
C163 C 0.0846(4) 0.7751(4) 0.4621(3) 0.031(2) Uani 1 1 d .
H163 H 0.0428 0.7928 0.4753 0.037 Uiso 1 1 calc R
C164 C 0.1019(5) 0.7899(6) 0.4217(4) 0.053(3) Uani 1 1 d U
C165 C 0.1641(5) 0.7620(5) 0.4028(3) 0.041(3) Uani 1 1 d .
H165 H 0.1770 0.7703 0.3749 0.049 Uiso 1 1 calc R
C166 C 0.2071(4) 0.7218(4) 0.4256(3) 0.030(2) Uani 1 1 d .
C167 C 0.0541(7) 0.8309(8) 0.3965(5) 0.085(5) Uani 1 1 d U
C168 C -0.0013(7) 0.8666(7) 0.4216(5) 0.098(7) Uani 1 1 d .
H16A H 0.0097 0.8689 0.4464 0.147 Uiso 1 1 calc R
H16B H -0.0354 0.8483 0.4275 0.147 Uiso 1 1 calc R
H16C H -0.0153 0.9063 0.4075 0.147 Uiso 1 1 calc R
C169 C 0.0763(11) 0.8593(11) 0.3588(7) 0.130(7) Uani 1 1 d U
C170 C 0.0360(13) 0.7905(12) 0.3734(8) 0.166(11) Uani 1 1 d U
H17G H 0.0018 0.8146 0.3597 0.249 Uiso 1 1 calc R
H17H H 0.0221 0.7595 0.3924 0.249 Uiso 1 1 calc R
H17I H 0.0728 0.7723 0.3540 0.249 Uiso 1 1 calc R
C171 C 0.1730(4) 0.7400(4) 0.5755(3) 0.0210(19) Uani 1 1 d .
C172 C 0.1836(4) 0.7825(4) 0.5942(3) 0.0218(19) Uani 1 1 d .
C173 C 0.1419(4) 0.8383(4) 0.5966(3) 0.026(2) Uani 1 1 d .
H173 H 0.1508 0.8646 0.6098 0.031 Uiso 1 1 calc R
C174 C 0.0881(4) 0.8579(4) 0.5809(3) 0.029(2) Uani 1 1 d .
C175 C 0.0770(4) 0.8183(4) 0.5620(3) 0.0227(19) Uani 1 1 d .
H175 H 0.0402 0.8298 0.5510 0.027 Uiso 1 1 calc R
C176 C 0.1187(4) 0.7618(4) 0.5589(3) 0.0220(19) Uani 1 1 d .
C177 C 0.0431(5) 0.9203(5) 0.5832(4) 0.047(3) Uani 1 1 d .
C178 C 0.0646(8) 0.9580(6) 0.6029(5) 0.086(6) Uani 1 1 d .
H17D H 0.1037 0.9646 0.5866 0.130 Uiso 1 1 calc R
H17E H 0.0722 0.9379 0.6292 0.130 Uiso 1 1 calc R
H17F H 0.0320 0.9959 0.6057 0.130 Uiso 1 1 calc R
C179 C -0.0207(7) 0.9156(7) 0.6114(6) 0.096(7) Uani 1 1 d .
H17A H -0.0474 0.9549 0.6175 0.145 Uiso 1 1 calc R
H17B H -0.0119 0.8903 0.6361 0.145 Uiso 1 1 calc R
H17C H -0.0426 0.8985 0.5982 0.145 Uiso 1 1 calc R
C180 C 0.0275(8) 0.9492(7) 0.5447(5) 0.090(5) Uani 1 1 d U
H18G H 0.0661 0.9525 0.5258 0.134 Uiso 1 1 calc R
H18H H -0.0020 0.9886 0.5477 0.134 Uiso 1 1 calc R
H18I H 0.0081 0.9259 0.5347 0.134 Uiso 1 1 calc R
C181 C 0.3411(4) 0.7609(4) 0.5454(3) 0.0168(17) Uani 1 1 d .
C182 C 0.3014(4) 0.7956(4) 0.5752(3) 0.025(2) Uani 1 1 d .
C183 C 0.2973(5) 0.8549(4) 0.5741(3) 0.040(3) Uani 1 1 d .
H183 H 0.2701 0.8761 0.5951 0.048 Uiso 1 1 calc R
C184 C 0.3328(5) 0.8838(5) 0.5423(3) 0.039(2) Uani 1 1 d U
C185 C 0.3737(4) 0.8494(4) 0.5146(3) 0.033(2) Uani 1 1 d .
H185 H 0.4001 0.8663 0.4935 0.040 Uiso 1 1 calc R
C186 C 0.3780(4) 0.7898(4) 0.5163(3) 0.024(2) Uani 1 1 d .
C187 C 0.3237(7) 0.9495(6) 0.5410(5) 0.074(5) Uani 1 1 d .
C188 C 0.3563(7) 0.9742(6) 0.5021(4) 0.067(4) Uani 1 1 d U
H18J H 0.3984 0.9469 0.4945 0.100 Uiso 1 1 calc R
H18K H 0.3601 1.0123 0.5047 0.100 Uiso 1 1 calc R
H18L H 0.3317 0.9794 0.4816 0.100 Uiso 1 1 calc R
C189 C 0.3547(8) 0.9557(7) 0.5742(5) 0.098(7) Uani 1 1 d .
H18D H 0.3989 0.9315 0.5702 0.146 Uiso 1 1 calc R
H18E H 0.3322 0.9424 0.6002 0.146 Uiso 1 1 calc R
H18F H 0.3525 0.9970 0.5731 0.146 Uiso 1 1 calc R
C190 C 0.2534(7) 0.9855(6) 0.5473(6) 0.110(8) Uani 1 1 d .
H19J H 0.2496 1.0276 0.5441 0.165 Uiso 1 1 calc R
H19K H 0.2321 0.9738 0.5741 0.165 Uiso 1 1 calc R
H19L H 0.2338 0.9780 0.5276 0.165 Uiso 1 1 calc R
C191 C 0.3555(4) 0.7290(3) 0.4368(3) 0.0169(17) Uani 1 1 d .
C192 C 0.3877(4) 0.7691(4) 0.4390(3) 0.0181(17) Uani 1 1 d .
C193 C 0.3856(4) 0.8199(4) 0.4124(3) 0.028(2) Uani 1 1 d .
H193 H 0.4091 0.8449 0.4141 0.034 Uiso 1 1 calc R
C194 C 0.3495(4) 0.8349(4) 0.3833(3) 0.028(2) Uani 1 1 d .
C195 C 0.3171(4) 0.7959(4) 0.3805(3) 0.026(2) Uani 1 1 d .
H195 H 0.2922 0.8053 0.3608 0.031 Uiso 1 1 calc R
C196 C 0.3211(4) 0.7432(4) 0.4067(3) 0.0230(19) Uani 1 1 d .
C197 C 0.3499(6) 0.8903(5) 0.3526(4) 0.043(3) Uani 1 1 d .
C198 C 0.3478(8) 0.9418(5) 0.3730(5) 0.079(5) Uani 1 1 d .
H19G H 0.3542 0.9747 0.3528 0.118 Uiso 1 1 calc R
H19H H 0.3811 0.9290 0.3886 0.118 Uiso 1 1 calc R
H19I H 0.3066 0.9546 0.3907 0.118 Uiso 1 1 calc R
C199 C 0.4142(8) 0.8763(7) 0.3233(5) 0.078(5) Uani 1 1 d .
H19D H 0.4183 0.8434 0.3093 0.117 Uiso 1 1 calc R
H19E H 0.4484 0.8655 0.3380 0.117 Uiso 1 1 calc R
H19F H 0.4165 0.9111 0.3039 0.117 Uiso 1 1 calc R
C200 C 0.2950(8) 0.9090(6) 0.3322(5) 0.088(6) Uani 1 1 d .
H20D H 0.2564 0.9089 0.3520 0.131 Uiso 1 1 calc R
H20E H 0.3017 0.8815 0.3133 0.131 Uiso 1 1 calc R
H20F H 0.2909 0.9487 0.3180 0.131 Uiso 1 1 calc R
C201 C 0.4545(4) 0.5405(4) 0.7296(3) 0.0236(19) Uani 1 1 d .
C202 C 0.3986(4) 0.5511(4) 0.7585(3) 0.027(2) Uani 1 1 d .
C203 C 0.3973(5) 0.5282(4) 0.7991(3) 0.032(2) Uani 1 1 d .
H203 H 0.3583 0.5367 0.8174 0.038 Uiso 1 1 calc R
C204 C 0.4517(5) 0.4936(5) 0.8127(3) 0.037(3) Uani 1 1 d .
C205 C 0.5071(5) 0.4837(5) 0.7849(3) 0.033(2) Uani 1 1 d .
H205 H 0.5453 0.4607 0.7933 0.039 Uiso 1 1 calc R
C206 C 0.5095(4) 0.5061(4) 0.7445(3) 0.029(2) Uani 1 1 d .
C207 C 0.4490(7) 0.4689(6) 0.8569(3) 0.060(4) Uani 1 1 d .
C208 C 0.3909(10) 0.4388(10) 0.8712(5) 0.114(8) Uani 1 1 d .
C209 C 0.4349(11) 0.5146(7) 0.8809(4) 0.107(8) Uani 1 1 d .
C210 C 0.5049(7) 0.4178(6) 0.8632(4) 0.070(4) Uani 1 1 d .
H21A H 0.5433 0.4301 0.8535 0.105 Uiso 1 1 calc R
H21B H 0.5070 0.3863 0.8487 0.105 Uiso 1 1 calc R
H21C H 0.5013 0.4033 0.8917 0.105 Uiso 1 1 calc R
C211 C 0.5676(4) 0.4056(4) 0.6756(3) 0.0202(18) Uani 1 1 d .
C212 C 0.5938(4) 0.4153(4) 0.7051(3) 0.027(2) Uani 1 1 d .
C213 C 0.6294(5) 0.3700(5) 0.7280(3) 0.035(2) Uani 1 1 d .
H213 H 0.6476 0.3792 0.7466 0.043 Uiso 1 1 calc R
C214 C 0.6396(5) 0.3104(5) 0.7248(3) 0.038(2) Uani 1 1 d .
C215 C 0.6097(4) 0.3013(4) 0.6973(3) 0.032(2) Uani 1 1 d .
H215 H 0.6135 0.2619 0.6948 0.038 Uiso 1 1 calc R
C216 C 0.5748(4) 0.3462(4) 0.6734(3) 0.026(2) Uani 1 1 d .
C217 C 0.6815(7) 0.2592(6) 0.7484(4) 0.058(4) Uani 1 1 d .
C218 C 0.7118(8) 0.2794(7) 0.7748(5) 0.087(6) Uani 1 1 d .
H21D H 0.7420 0.2453 0.7865 0.130 Uiso 1 1 calc R
H21E H 0.6791 0.2986 0.7961 0.130 Uiso 1 1 calc R
H21F H 0.7338 0.3074 0.7590 0.130 Uiso 1 1 calc R
C219 C 0.7341(9) 0.2228(8) 0.7207(5) 0.124(9) Uani 1 1 d .
H21G H 0.7183 0.1969 0.7104 0.186 Uiso 1 1 calc R
H21H H 0.7677 0.1989 0.7351 0.186 Uiso 1 1 calc R
H21I H 0.7508 0.2487 0.6986 0.186 Uiso 1 1 calc R
C220 C 0.6428(10) 0.2229(9) 0.7744(6) 0.118(7) Uani 1 1 d U
H22G H 0.6228 0.2086 0.7582 0.178 Uiso 1 1 calc R
H22H H 0.6102 0.2468 0.7935 0.178 Uiso 1 1 calc R
H22I H 0.6698 0.1892 0.7888 0.178 Uiso 1 1 calc R
C221 C 0.4165(4) 0.3804(4) 0.6533(2) 0.0191(18) Uani 1 1 d .
C222 C 0.4650(4) 0.3298(4) 0.6620(3) 0.026(2) Uani 1 1 d .
C223 C 0.4524(4) 0.2816(4) 0.6870(3) 0.029(2) Uani 1 1 d .
H223 H 0.4864 0.2473 0.6914 0.035 Uiso 1 1 calc R
C224 C 0.3906(4) 0.2816(4) 0.7061(3) 0.030(2) Uani 1 1 d .
C225 C 0.3422(4) 0.3326(4) 0.6961(3) 0.026(2) Uani 1 1 d U
H225 H 0.2997 0.3335 0.7071 0.032 Uiso 1 1 calc R
C226 C 0.3536(4) 0.3807(4) 0.6714(3) 0.025(2) Uani 1 1 d .
C227 C 0.3769(5) 0.2274(5) 0.7313(4) 0.042(3) Uani 1 1 d .
C228 C 0.4251(7) 0.1967(6) 0.7578(5) 0.075(5) Uani 1 1 d .
H22A H 0.4662 0.1796 0.7413 0.112 Uiso 1 1 calc R
H22B H 0.4115 0.1653 0.7764 0.112 Uiso 1 1 calc R
H22C H 0.4287 0.2254 0.7726 0.112 Uiso 1 1 calc R
C229 C 0.3129(6) 0.2435(5) 0.7597(4) 0.057(4) Uani 1 1 d .
H22D H 0.3107 0.2750 0.7743 0.086 Uiso 1 1 calc R
H22E H 0.3081 0.2088 0.7786 0.086 Uiso 1 1 calc R
H22F H 0.2791 0.2571 0.7445 0.086 Uiso 1 1 calc R
C230 C 0.3761(7) 0.1862(5) 0.7033(4) 0.066(4) Uani 1 1 d .
H23A H 0.3377 0.2026 0.6922 0.099 Uiso 1 1 calc R
H23B H 0.3769 0.1473 0.7182 0.099 Uiso 1 1 calc R
H23C H 0.4131 0.1825 0.6817 0.099 Uiso 1 1 calc R
C231 C 0.3069(4) 0.5173(4) 0.7044(2) 0.0181(17) Uani 1 1 d .
C232 C 0.2906(4) 0.5409(4) 0.7407(3) 0.027(2) Uani 1 1 d .
C233 C 0.2447(5) 0.5271(5) 0.7712(3) 0.044(3) Uani 1 1 d .
H233 H 0.2344 0.5452 0.7946 0.052 Uiso 1 1 calc R
C234 C 0.2123(5) 0.4881(5) 0.7697(3) 0.048(2) Uani 1 1 d .
C235 C 0.2283(5) 0.4642(5) 0.7329(3) 0.048(2) Uani 1 1 d .
H235 H 0.2069 0.4383 0.7296 0.058 Uiso 1 1 calc R
C236 C 0.2736(4) 0.4779(4) 0.7024(3) 0.027(2) Uani 1 1 d .
C237 C 0.1646(8) 0.4713(7) 0.8052(5) 0.073(4) Uani 1 1 d U
C238 C 0.1374(9) 0.4258(8) 0.7973(5) 0.105(6) Uani 1 1 d U
H23G H 0.1199 0.4400 0.7730 0.158 Uiso 1 1 calc R
H23H H 0.1039 0.4196 0.8198 0.158 Uiso 1 1 calc R
H23I H 0.1708 0.3884 0.7939 0.158 Uiso 1 1 calc R
C239 C 0.1959(8) 0.4471(7) 0.8424(4) 0.083(5) Uani 1 1 d U
H23D H 0.2275 0.4089 0.8384 0.124 Uiso 1 1 calc R
H23E H 0.1635 0.4424 0.8659 0.124 Uiso 1 1 calc R
H23F H 0.2163 0.4749 0.8461 0.124 Uiso 1 1 calc R
C240 C 0.1091(7) 0.5297(8) 0.8128(5) 0.095(7) Uani 1 1 d .
H24A H 0.1246 0.5577 0.8211 0.143 Uiso 1 1 calc R
H24B H 0.0750 0.5206 0.8337 0.143 Uiso 1 1 calc R
H24C H 0.0930 0.5471 0.7883 0.143 Uiso 1 1 calc R
C241 C 0.7343(5) -0.1631(5) 0.1352(4) 0.042(3) Uani 1 1 d .
H241 H 0.7061 -0.1248 0.1388 0.050 Uiso 1 1 calc R
C242 C 0.6514(7) -0.1812(7) 0.1148(5) 0.075(5) Uani 1 1 d .
H24J H 0.6304 -0.1410 0.1216 0.112 Uiso 1 1 calc R
H24K H 0.6279 -0.2077 0.1311 0.112 Uiso 1 1 calc R
H24L H 0.6530 -0.1816 0.0866 0.112 Uiso 1 1 calc R
C243 C 0.7532(6) -0.2572(6) 0.1150(5) 0.071(4) Uani 1 1 d .
H24G H 0.7696 -0.2576 0.0864 0.107 Uiso 1 1 calc R
H24H H 0.7283 -0.2850 0.1245 0.107 Uiso 1 1 calc R
H24I H 0.7884 -0.2687 0.1290 0.107 Uiso 1 1 calc R
C244 C 0.5958(9) 0.1379(9) 0.0415(6) 0.095(5) Uani 1 1 d U
C245 C 0.5051(13) 0.1923(12) 0.0956(8) 0.154(10) Uiso 1 1 d .
C246 C 0.6019(8) 0.2342(8) 0.0526(6) 0.100(6) Uani 1 1 d DU
H24M H 0.6047 0.2440 0.0778 0.151 Uiso 1 1 calc R
H24N H 0.5792 0.2698 0.0373 0.151 Uiso 1 1 calc R
H24O H 0.6445 0.2184 0.0373 0.151 Uiso 1 1 calc R
C247 C 0.6941(6) 0.2144(5) -0.0704(4) 0.049(3) Uani 1 1 d .
H247 H 0.6905 0.1924 -0.0447 0.059 Uiso 1 1 calc R
C248 C 0.6492(7) 0.2942(7) -0.1200(4) 0.072(4) Uani 1 1 d .
H24D H 0.6914 0.2796 -0.1361 0.108 Uiso 1 1 calc R
H24E H 0.6409 0.3357 -0.1172 0.108 Uiso 1 1 calc R
H24F H 0.6177 0.2904 -0.1331 0.108 Uiso 1 1 calc R
C249 C 0.5866(8) 0.2752(7) -0.0463(6) 0.100(7) Uani 1 1 d .
H24P H 0.5913 0.2456 -0.0229 0.150 Uiso 1 1 calc R
H24Q H 0.5492 0.2769 -0.0559 0.150 Uiso 1 1 calc R
H24R H 0.5818 0.3139 -0.0392 0.150 Uiso 1 1 calc R
C250 C 0.9251(6) 0.2084(6) -0.2032(4) 0.051(3) Uani 1 1 d .
H250 H 0.9537 0.2236 -0.1961 0.061 Uiso 1 1 calc R
C251 C 0.9939(7) 0.1997(8) -0.2689(4) 0.077(5) Uani 1 1 d .
H25A H 1.0191 0.2146 -0.2568 0.116 Uiso 1 1 calc R
H25B H 0.9802 0.2280 -0.2915 0.116 Uiso 1 1 calc R
H25C H 1.0196 0.1618 -0.2782 0.116 Uiso 1 1 calc R
C252 C 0.9007(9) 0.1632(10) -0.2494(5) 0.122(9) Uani 1 1 d .
H25D H 0.8886 0.1360 -0.2264 0.182 Uiso 1 1 calc R
H25E H 0.9242 0.1410 -0.2719 0.182 Uiso 1 1 calc R
H25F H 0.8627 0.1927 -0.2567 0.182 Uiso 1 1 calc R
C253 C 1.0954(4) 0.2242(4) -0.2056(3) 0.030(2) Uani 1 1 d .
H253 H 1.1342 0.2211 -0.2240 0.036 Uiso 1 1 calc R
C254 C 0.3929(6) 0.3891(5) 0.3223(4) 0.048(3) Uani 1 1 d .
H254 H 0.3554 0.3803 0.3225 0.057 Uiso 1 1 calc R
C255 C 0.2482(14) 0.5754(13) 0.3638(9) 0.162(11) Uiso 1 1 d .
C256 C 0.1291(5) 0.5972(5) 0.4812(4) 0.0416(16) Uani 1 1 d .
H256 H 0.0963 0.6329 0.4856 0.050 Uiso 1 1 calc R
C257 C 0.1460(14) 0.5940(14) 0.6209(9) 0.151(11) Uiso 1 1 d .
C258 C 0.169(2) 0.5353(19) 0.6149(13) 0.106(13) Uiso 0.50 1 d P
C259 C 0.0954(19) 0.5715(18) 0.7010(13) 0.260(19) Uiso 1 1 d .
C261 C 0.2220(4) 0.6588(5) 0.6818(3) 0.034(2) Uani 1 1 d .
H261 H 0.2213 0.6552 0.7094 0.041 Uiso 1 1 calc R
C262 C 0.4181(7) 0.7059(7) 0.6758(4) 0.071(5) Uani 1 1 d .
H262 H 0.4559 0.6756 0.6795 0.086 Uiso 1 1 calc R
C263 C 0.3634(11) 0.8105(9) 0.6674(8) 0.134(10) Uani 1 1 d .
C264 C 0.4785(9) 0.7705(9) 0.6755(6) 0.103(6) Uani 1 1 d U
H26G H 0.5082 0.7325 0.6830 0.155 Uiso 1 1 calc R
H26H H 0.4677 0.7957 0.6965 0.155 Uiso 1 1 calc R
H26I H 0.4979 0.7897 0.6505 0.155 Uiso 1 1 calc R
C265 C 0.4248(8) 0.3962(7) 0.7527(5) 0.022(4) Uiso 0.50 1 d P
H26P H 0.4546 0.4154 0.7558 0.033 Uiso 1 1 calc R
H26Q H 0.3845 0.4259 0.7497 0.033 Uiso 1 1 calc R
H26R H 0.4420 0.3756 0.7290 0.033 Uiso 1 1 calc R
C266 C 0.7814(6) 0.1562(6) 0.5150(4) 0.060(3) Uiso 1 1 d .
H26M H 0.7626 0.1869 0.5327 0.090 Uiso 1 1 calc R
H26N H 0.7495 0.1542 0.5015 0.090 Uiso 1 1 calc R
H26O H 0.8164 0.1656 0.4951 0.090 Uiso 1 1 calc R
C267 C 0.7095(8) 0.8260(7) 0.4875(5) 0.075(4) Uiso 1 1 d .
H267 H 0.6786 0.8250 0.5111 0.089 Uiso 1 1 calc R
C268 C 0.7824(9) 0.7733(9) 0.4340(5) 0.102(6) Uiso 1 1 d .
H26J H 0.7578 0.7879 0.4129 0.154 Uiso 1 1 calc R
H26K H 0.8074 0.7322 0.4318 0.154 Uiso 1 1 calc R
H26L H 0.8107 0.7973 0.4313 0.154 Uiso 1 1 calc R
C269 C 0.7227(5) 0.7246(5) 0.4908(3) 0.040(3) Uiso 1 1 d .
H26D H 0.6974 0.7308 0.5175 0.061 Uiso 1 1 calc R
H26E H 0.7607 0.6913 0.4928 0.061 Uiso 1 1 calc R
H26F H 0.6978 0.7161 0.4748 0.061 Uiso 1 1 calc R
C270 C 0.1948(8) 0.5418(7) 0.0099(5) 0.077(4) Uiso 1 1 d .
H270 H 0.2309 0.5530 0.0097 0.093 Uiso 1 1 calc R
C271 C 0.1341(6) 0.6251(5) 0.0427(4) 0.047(3) Uiso 1 1 d .
H27A H 0.1759 0.6289 0.0413 0.070 Uiso 1 1 calc R
H27B H 0.1121 0.6222 0.0705 0.070 Uiso 1 1 calc R
H27C H 0.1097 0.6598 0.0276 0.070 Uiso 1 1 calc R
C272 C 0.0823(7) 0.5640(7) 0.0249(5) 0.078(5) Uiso 1 1 d .
H27D H 0.0917 0.5326 0.0084 0.117 Uiso 1 1 calc R
H27E H 0.0546 0.6003 0.0133 0.117 Uiso 1 1 calc R
H27F H 0.0613 0.5523 0.0518 0.117 Uiso 1 1 calc R
C273 C 0.719(2) 0.476(2) -0.2260(15) 0.31(3) Uiso 1 1 d .
C274 C 1.2478(9) 0.0780(8) 0.1196(5) 0.093(6) Uiso 1 1 d .
H27M H 1.2158 0.0618 0.1379 0.140 Uiso 1 1 calc R
H27N H 1.2843 0.0457 0.1099 0.140 Uiso 1 1 calc R
H27O H 1.2300 0.1028 0.0970 0.140 Uiso 1 1 calc R
C275 C 0.5172(9) 0.2678(9) -0.1178(6) 0.097(6) Uiso 1 1 d .
C2'' C 0.0660(15) 0.5303(14) 0.6404(9) 0.071(8) Uiso 0.50 1 d P
O35B O 0.5761(7) 0.0020(7) 0.0682(5) 0.040(4) Uani 0.45 1 d P
C11' C 0.4808(13) 0.3131(12) 0.7917(8) 0.061(7) Uiso 0.50 1 d P

loop_
_atom_site_aniso_label
_atom_site_aniso_U_11
_atom_site_aniso_U_22
_atom_site_aniso_U_33
_atom_site_aniso_U_23
_atom_site_aniso_U_13
_atom_site_aniso_U_12
Co3 0.0198(7) 0.0178(7) 0.0218(7) -0.0048(6) 0.0020(5) -0.0104(6)
K1 0.062(2) 0.0277(16) 0.051(2) -0.0241(16) -0.0142(17) -0.0078(15)
Cl1 0.0162(9) 0.0217(10) 0.0243(10) -0.0079(8) 0.0002(7) -0.0070(8)
S1 0.0233(10) 0.0205(10) 0.0228(11) -0.0047(9) 0.0040(8) -0.0105(8)
P1 0.0144(9) 0.0140(10) 0.0170(10) -0.0038(8) -0.0011(8) -0.0068(8)
O1 0.017(2) 0.016(3) 0.014(3) 0.006(2) 0.002(2) -0.010(2)
N1 0.063(7) 0.070(7) 0.064(7) -0.005(6) -0.022(6) -0.052(6)
C1 0.024(4) 0.017(4) 0.024(5) -0.006(4) 0.004(4) -0.010(4)
Co2 0.0135(6) 0.0150(6) 0.0209(7) -0.0067(6) -0.0001(5) -0.0051(5)
K2 0.0456(19) 0.0248(16) 0.061(2) 0.0106(15) -0.0028(16) -0.0177(14)
Cl2 0.0135(9) 0.0225(10) 0.0272(10) -0.0097(9) -0.0003(7) -0.0074(8)
S2 0.0181(10) 0.0283(11) 0.0205(10) -0.0047(9) 0.0005(8) -0.0096(9)
P2 0.0163(10) 0.0146(10) 0.0207(11) -0.0064(9) -0.0023(8) -0.0078(8)
O2 0.019(3) 0.015(3) 0.015(3) 0.001(2) -0.006(2) -0.009(2)
C2A 0.024(5) 0.033(5) 0.028(5) -0.004(4) -0.003(4) -0.021(4)
C2 0.025(5) 0.035(5) 0.016(4) -0.002(4) 0.005(4) -0.015(4)
Co1 0.0178(6) 0.0163(7) 0.0181(7) -0.0074(6) 0.0007(5) -0.0054(5)
S3 0.0225(10) 0.0166(10) 0.0265(11) -0.0100(9) 0.0019(8) -0.0068(8)
P3 0.0120(9) 0.0128(10) 0.0199(10) -0.0067(8) 0.0001(8) -0.0025(8)
O3 0.019(3) 0.021(3) 0.028(3) -0.013(3) 0.003(2) -0.012(2)
N3 0.047(6) 0.071(8) 0.070(8) -0.015(7) -0.022(6) -0.001(6)
C3 0.038(6) 0.064(7) 0.015(5) -0.012(5) 0.011(4) -0.028(5)
Co4 0.0149(6) 0.0183(7) 0.0212(7) -0.0067(6) 0.0015(5) -0.0073(5)
S4 0.0182(10) 0.0216(11) 0.0289(12) -0.0092(9) 0.0019(8) -0.0044(8)
P4 0.0120(9) 0.0186(10) 0.0177(10) -0.0058(9) 0.0017(8) -0.0108(8)
O4 0.027(3) 0.024(3) 0.017(3) 0.000(3) -0.001(2) -0.014(3)
N4 0.064(7) 0.062(7) 0.039(6) -0.016(5) 0.007(5) -0.030(6)
C4 0.042(7) 0.100(11) 0.028(6) -0.020(7) 0.007(5) -0.041(7)
Co8 0.0141(6) 0.0162(7) 0.0203(7) -0.0062(6) -0.0017(5) -0.0073(5)
S5 0.0216(10) 0.0205(11) 0.0338(12) -0.0048(9) -0.0037(9) -0.0087(9)
P5 0.0080(9) 0.0164(10) 0.0196(10) -0.0072(8) -0.0017(7) -0.0058(8)
O5 0.017(3) 0.026(3) 0.028(3) -0.011(3) 0.003(2) -0.010(3)
N5 0.110(6) 0.099(6) 0.093(6) -0.027(5) -0.018(4) -0.018(4)
C5 0.031(5) 0.071(8) 0.026(5) -0.014(5) 0.003(4) -0.031(5)
Co7 0.0137(6) 0.0208(7) 0.0301(8) -0.0094(6) -0.0049(6) -0.0043(5)
S6 0.0166(10) 0.0282(12) 0.0350(12) -0.0082(10) -0.0051(9) -0.0079(9)
P6 0.0123(9) 0.0183(9) 0.0205(10) -0.0066(8) -0.0024(7) -0.0082(7)
O6 0.018(3) 0.022(3) 0.031(3) -0.009(3) -0.012(3) -0.004(2)
N6 0.096(10) 0.092(10) 0.111(11) -0.077(9) 0.044(8) -0.077(9)
C6 0.028(5) 0.043(6) 0.023(5) -0.013(4) 0.003(4) -0.016(4)
Co6 0.0167(6) 0.0166(7) 0.0239(7) -0.0080(6) -0.0041(5) -0.0047(5)
S7 0.0256(11) 0.0209(11) 0.0288(12) -0.0040(9) -0.0098(9) -0.0037(9)
O7 0.025(3) 0.020(3) 0.016(3) -0.002(2) -0.008(2) -0.006(2)
C7 0.080(6) 0.094(6) 0.072(6) -0.014(4) -0.010(4) -0.041(4)
Co5 0.0176(6) 0.0157(7) 0.0214(7) -0.0078(6) -0.0023(5) -0.0075(5)
S8 0.0214(10) 0.0202(10) 0.0201(10) -0.0077(9) -0.0025(8) -0.0065(8)
O8 0.020(3) 0.018(3) 0.023(3) -0.011(3) -0.003(2) -0.011(2)
Co11 0.0273(8) 0.0151(7) 0.0249(8) -0.0051(6) -0.0051(6) -0.0042(6)
S9 0.0267(11) 0.0206(11) 0.0322(12) -0.0020(10) -0.0089(9) -0.0027(9)
O9 0.022(3) 0.009(3) 0.029(3) -0.004(2) -0.001(3) -0.004(2)
C9 0.089(10) 0.136(12) 0.033(6) -0.039(8) 0.022(6) -0.068(9)
Co10 0.0182(7) 0.0150(7) 0.0219(7) -0.0065(6) 0.0001(5) -0.0072(5)
S10 0.0252(11) 0.0207(11) 0.0301(12) -0.0070(9) 0.0016(9) -0.0114(9)
O10 0.016(3) 0.015(3) 0.022(3) -0.007(2) 0.002(2) -0.011(2)
C10 0.098(7) 0.099(7) 0.086(7) -0.017(5) -0.014(5) -0.033(5)
Co9 0.0143(6) 0.0133(6) 0.0250(7) -0.0084(6) -0.0009(5) -0.0046(5)
S11 0.0174(9) 0.0165(10) 0.0252(11) -0.0089(9) -0.0018(8) -0.0066(8)
O11 0.015(3) 0.018(3) 0.035(4) -0.018(3) 0.001(2) -0.005(2)
C11 0.012(3) 0.017(3) 0.025(4) -0.007(3) 0.007(3) -0.006(3)
Co12 0.0154(6) 0.0122(6) 0.0222(7) -0.0074(6) -0.0020(5) -0.0037(5)
S12 0.0187(10) 0.0244(11) 0.0313(12) -0.0128(10) 0.0017(8) -0.0078(9)
O12 0.019(3) 0.015(3) 0.028(3) -0.004(3) -0.007(2) 0.002(2)
C12 0.013(4) 0.026(5) 0.022(4) -0.003(4) 0.000(3) -0.007(3)
Co13 0.0217(7) 0.0307(8) 0.0306(8) -0.0042(7) -0.0113(6) -0.0152(6)
S13 0.0299(12) 0.0404(14) 0.0446(15) -0.0099(12) -0.0202(11) -0.0185(11)
O13 0.023(3) 0.024(3) 0.030(3) -0.010(2) -0.004(2) -0.017(2)
C13 0.041(6) 0.025(5) 0.019(5) -0.009(4) -0.002(4) -0.001(4)
Co14 0.0115(6) 0.0186(7) 0.0220(7) -0.0075(6) -0.0023(5) -0.0102(5)
S14 0.0175(10) 0.0270(11) 0.0317(12) -0.0120(10) 0.0020(8) -0.0121(9)
O14 0.016(3) 0.018(3) 0.025(3) -0.002(3) 0.002(2) -0.009(2)
C14 0.048(7) 0.047(7) 0.046(7) -0.032(6) -0.008(5) -0.001(5)
Co15 0.0172(6) 0.0179(7) 0.0228(7) -0.0077(6) 0.0015(5) -0.0119(5)
S15 0.0226(10) 0.0262(11) 0.0215(10) -0.0070(9) 0.0009(8) -0.0161(9)
O15 0.013(3) 0.021(3) 0.028(3) -0.007(3) 0.005(2) -0.009(2)
C15 0.040(6) 0.020(5) 0.048(7) -0.017(5) -0.004(5) -0.001(4)
Co16 0.0120(6) 0.0206(7) 0.0302(8) -0.0074(6) -0.0013(5) -0.0085(5)
S16 0.0150(10) 0.0293(12) 0.0461(14) -0.0106(11) 0.0001(9) -0.0094(9)
O16 0.019(3) 0.028(3) 0.038(4) -0.010(3) -0.011(3) -0.013(3)
C16 0.038(5) 0.030(5) 0.011(4) -0.003(4) 0.000(4) -0.017(4)
Co17 0.0101(6) 0.0168(7) 0.0249(7) -0.0066(6) -0.0073(5) -0.0052(5)
S17 0.0183(10) 0.0253(11) 0.0291(11) -0.0104(9) -0.0069(8) -0.0068(8)
O17 0.013(3) 0.025(3) 0.039(4) -0.006(3) -0.015(3) -0.006(2)
C17 0.095(11) 0.041(7) 0.048(8) -0.031(6) -0.024(7) 0.006(7)
Co18 0.0088(6) 0.0196(7) 0.0302(8) -0.0087(6) -0.0028(5) -0.0056(5)
S18 0.0081(8) 0.0226(10) 0.0370(12) -0.0100(9) -0.0062(8) -0.0033(8)
O18 0.007(3) 0.018(3) 0.037(4) -0.011(3) -0.002(2) 0.001(2)
C18 0.100(7) 0.085(6) 0.082(6) -0.026(5) -0.023(5) -0.023(5)
Co19 0.0098(6) 0.0185(7) 0.0252(7) -0.0089(6) -0.0031(5) -0.0055(5)
S19 0.0168(9) 0.0239(11) 0.0269(11) -0.0133(9) 0.0009(8) -0.0086(8)
O19 0.013(3) 0.018(3) 0.029(3) -0.014(3) -0.004(2) -0.002(2)
C19 0.106(7) 0.097(7) 0.089(7) -0.028(5) -0.020(5) -0.018(5)
Co20 0.0115(6) 0.0170(7) 0.0213(7) -0.0058(6) -0.0043(5) -0.0060(5)
S20 0.0127(9) 0.0188(10) 0.0257(11) -0.0063(9) -0.0039(8) -0.0071(8)
O20 0.007(2) 0.018(3) 0.017(3) -0.001(2) -0.003(2) -0.002(2)
C20 0.113(8) 0.101(7) 0.104(8) -0.024(5) -0.023(5) -0.038(5)
Co21 0.0163(6) 0.0200(7) 0.0216(7) -0.0081(6) -0.0030(5) -0.0076(5)
S21 0.0217(10) 0.0252(11) 0.0227(11) -0.0108(9) -0.0018(8) -0.0078(9)
O21 0.016(3) 0.027(3) 0.024(3) -0.008(3) 0.000(2) -0.009(2)
C21 0.015(4) 0.020(4) 0.014(4) -0.005(3) 0.007(3) -0.004(3)
Co22 0.0151(6) 0.0249(7) 0.0233(7) -0.0044(6) -0.0049(5) -0.0091(6)
S22 0.0208(10) 0.0330(12) 0.0354(13) -0.0073(10) -0.0117(9) -0.0094(9)
O22 0.015(3) 0.024(3) 0.022(3) 0.002(3) -0.007(2) -0.009(2)
C22 0.026(5) 0.022(5) 0.031(5) -0.005(4) 0.006(4) -0.010(4)
Co23 0.0131(6) 0.0215(7) 0.0238(7) -0.0008(6) -0.0013(5) -0.0101(5)
S23 0.0192(10) 0.0213(11) 0.0264(11) -0.0039(9) -0.0041(8) -0.0058(8)
O23 0.024(3) 0.023(3) 0.022(3) 0.001(3) -0.006(2) -0.015(3)
C23 0.020(3) 0.024(4) 0.037(4) -0.010(3) 0.008(3) -0.004(3)
Co24 0.0114(6) 0.0181(7) 0.0174(7) -0.0057(6) -0.0005(5) -0.0073(5)
S24 0.0149(9) 0.0282(11) 0.0249(11) -0.0112(9) -0.0004(8) -0.0096(8)
O24 0.015(3) 0.025(3) 0.018(3) -0.007(3) -0.003(2) -0.007(2)
C24 0.036(6) 0.024(5) 0.069(8) -0.017(6) 0.016(5) -0.012(5)
O25 0.036(4) 0.034(4) 0.035(4) 0.000(3) 0.001(3) -0.028(3)
C25 0.030(5) 0.017(5) 0.044(6) -0.012(4) 0.015(4) -0.010(4)
O26 0.026(3) 0.016(3) 0.022(3) 0.000(2) -0.003(2) -0.013(2)
C26 0.028(5) 0.019(4) 0.026(5) -0.008(4) 0.000(4) -0.014(4)
O27 0.017(3) 0.014(3) 0.019(3) 0.000(2) -0.006(2) -0.006(2)
C27 0.057(5) 0.048(5) 0.072(5) -0.018(4) 0.005(4) -0.015(4)
O28 0.012(3) 0.017(3) 0.012(3) -0.001(2) -0.001(2) -0.005(2)
O29 0.018(3) 0.015(3) 0.023(3) -0.005(2) 0.000(2) -0.005(2)
O30 0.023(3) 0.014(3) 0.020(3) 0.000(2) -0.004(2) -0.011(2)
O31 0.017(3) 0.016(3) 0.015(3) 0.002(2) 0.002(2) -0.011(2)
C31 0.015(4) 0.013(4) 0.032(5) -0.014(4) 0.012(3) -0.008(3)
O32 0.022(3) 0.014(3) 0.021(3) -0.003(2) -0.005(2) -0.007(2)
C32 0.036(5) 0.017(4) 0.028(5) -0.004(4) 0.006(4) -0.019(4)
O33 0.008(3) 0.025(3) 0.028(3) -0.010(3) -0.002(2) -0.008(2)
C33 0.034(5) 0.020(5) 0.025(5) -0.013(4) 0.012(4) -0.007(4)
O34 0.011(3) 0.034(4) 0.037(4) -0.020(3) -0.002(3) -0.003(3)
C34 0.033(5) 0.026(5) 0.029(5) -0.004(4) 0.011(4) -0.005(4)
O35A 0.028(7) 0.036(7) 0.049(9) -0.010(7) 0.002(6) -0.020(6)
C35 0.017(4) 0.017(5) 0.050(6) -0.013(4) 0.014(4) 0.000(4)
C36 0.017(4) 0.022(5) 0.036(5) -0.014(4) -0.003(4) -0.006(4)
O37 0.024(3) 0.036(4) 0.054(5) -0.020(4) -0.016(3) 0.007(3)
C37 0.051(5) 0.047(4) 0.044(5) -0.009(4) 0.011(4) -0.005(4)
O38 0.076(6) 0.022(4) 0.057(5) -0.014(4) -0.043(5) 0.000(4)
C38 0.130(9) 0.132(9) 0.124(9) -0.022(5) -0.020(5) -0.030(5)
O39 0.014(3) 0.011(3) 0.018(3) -0.007(2) 0.005(2) -0.002(2)
C39 0.117(8) 0.113(8) 0.124(8) -0.012(5) -0.005(5) -0.042(5)
O40 0.014(3) 0.019(3) 0.018(3) -0.005(2) -0.002(2) -0.005(2)
C40 0.104(7) 0.088(6) 0.096(7) -0.010(5) -0.003(5) -0.014(4)
O41 0.013(3) 0.017(3) 0.025(3) -0.008(2) -0.003(2) -0.008(2)
C41 0.026(3) 0.019(3) 0.025(3) -0.004(3) -0.002(3) -0.015(3)
O42 0.022(3) 0.013(3) 0.020(3) -0.008(2) -0.002(2) -0.004(2)
C42 0.014(4) 0.024(5) 0.037(5) -0.011(4) -0.004(4) -0.006(3)
O43 0.033(4) 0.021(3) 0.024(3) -0.002(3) 0.000(3) -0.010(3)
C43 0.021(5) 0.050(7) 0.073(8) -0.018(6) -0.014(5) -0.011(5)
O44 0.039(4) 0.037(4) 0.047(5) -0.002(4) -0.008(4) -0.004(3)
C44 0.037(7) 0.043(7) 0.134(14) -0.022(8) -0.021(8) -0.019(6)
O45 0.118(9) 0.081(7) 0.124(10) 0.064(7) -0.102(8) -0.079(7)
C45 0.034(6) 0.031(6) 0.084(9) -0.012(6) -0.018(6) -0.011(5)
O46 0.046(4) 0.061(5) 0.037(4) -0.007(4) -0.018(3) -0.029(4)
C46 0.029(4) 0.028(5) 0.028(5) -0.007(4) 0.001(4) -0.012(4)
O47 0.098(9) 0.117(10) 0.081(8) -0.056(8) 0.006(7) -0.040(8)
C47 0.090(6) 0.087(6) 0.105(7) -0.011(5) -0.027(4) -0.039(5)
O48 0.013(3) 0.029(3) 0.017(3) -0.008(3) 0.001(2) -0.008(2)
C48 0.151(11) 0.151(11) 0.165(11) -0.016(5) -0.024(5) -0.052(6)
O49 0.015(2) 0.016(2) 0.020(2) -0.0044(19) -0.0002(18) -0.0136(19)
C49 0.140(8) 0.138(8) 0.140(8) -0.016(5) -0.030(5) -0.048(5)
O50 0.013(3) 0.020(3) 0.028(3) -0.014(3) 0.000(2) -0.008(2)
C50 0.066(11) 0.060(10) 0.20(2) -0.006(12) -0.025(13) -0.038(9)
O51 0.015(3) 0.022(3) 0.024(3) -0.006(3) 0.005(2) -0.014(2)
C51 0.014(4) 0.021(4) 0.028(5) 0.000(4) -0.005(3) -0.002(3)
O52 0.005(2) 0.014(3) 0.028(3) -0.011(2) -0.003(2) 0.001(2)
C52 0.019(4) 0.027(5) 0.033(5) -0.003(4) -0.007(4) -0.008(4)
O53 0.006(2) 0.023(3) 0.024(3) -0.010(3) -0.001(2) -0.005(2)
C53 0.024(5) 0.036(6) 0.045(6) -0.007(5) -0.016(4) -0.003(4)
O54 0.018(3) 0.019(3) 0.027(3) -0.012(3) -0.007(2) -0.005(2)
C54 0.024(5) 0.038(6) 0.049(7) -0.004(5) -0.018(5) -0.006(4)
O55 0.012(2) 0.012(2) 0.022(3) 0.000(2) -0.002(2) -0.0093(19)
C55 0.019(5) 0.034(5) 0.041(6) -0.012(5) -0.011(4) 0.004(4)
O56 0.031(3) 0.032(3) 0.076(5) -0.023(3) -0.025(3) -0.008(3)
C56 0.017(4) 0.026(5) 0.042(6) -0.013(4) -0.013(4) 0.001(4)
O57 0.114(6) 0.110(6) 0.124(6) -0.035(4) -0.058(4) -0.027(4)
C57 0.059(8) 0.056(8) 0.041(7) 0.010(6) -0.027(6) -0.028(6)
O58 0.032(4) 0.043(5) 0.089(7) -0.008(5) 0.018(4) -0.014(4)
C58 0.050(9) 0.114(14) 0.101(13) -0.015(11) -0.048(9) -0.017(9)
O59 0.014(3) 0.027(3) 0.027(3) -0.008(3) 0.000(2) -0.001(2)
C59 0.113(14) 0.091(12) 0.082(11) -0.008(9) -0.066(11) -0.052(11)
O60 0.033(5) 0.119(9) 0.046(5) 0.008(6) -0.001(4) -0.006(5)
C60 0.100(13) 0.17(2) 0.066(11) -0.008(12) -0.045(10) -0.084(14)
O61 0.005(2) 0.019(3) 0.024(3) -0.002(2) -0.001(2) -0.004(2)
C61 0.026(5) 0.025(5) 0.027(5) -0.011(4) -0.006(4) -0.014(4)
O62 0.004(2) 0.023(3) 0.024(3) -0.003(3) -0.006(2) 0.000(2)
C62 0.029(5) 0.026(5) 0.010(4) 0.003(4) -0.004(3) -0.009(4)
O63 0.021(3) 0.014(3) 0.023(3) 0.003(2) -0.010(2) -0.012(2)
C63 0.035(5) 0.032(5) 0.030(5) -0.003(5) -0.005(4) -0.003(4)
O64 0.0123(9) 0.0183(9) 0.0205(10) -0.0066(8) -0.0024(7) -0.0082(7)
C64 0.045(6) 0.036(6) 0.024(5) -0.011(5) -0.011(4) -0.008(5)
O65 0.041(4) 0.033(4) 0.034(4) -0.010(3) -0.009(3) -0.016(3)
C65 0.024(5) 0.032(5) 0.022(5) -0.013(4) -0.001(4) -0.007(4)
C66 0.013(4) 0.016(4) 0.021(4) -0.001(3) -0.003(3) -0.010(3)
C67 0.044(6) 0.057(7) 0.033(6) -0.016(6) -0.017(5) -0.006(6)
C68 0.061(9) 0.088(11) 0.035(7) -0.018(7) -0.024(6) 0.019(8)
C69 0.060(8) 0.054(8) 0.026(6) -0.005(5) -0.012(5) -0.003(6)
C70 0.100(11) 0.070(9) 0.037(7) -0.030(7) -0.018(7) -0.028(8)
C71 0.012(4) 0.010(4) 0.024(4) -0.005(3) -0.004(3) 0.004(3)
C72 0.020(4) 0.019(4) 0.025(5) -0.007(4) -0.008(3) -0.011(3)
O73 0.044(4) 0.031(4) 0.030(4) -0.008(3) -0.004(3) -0.013(3)
C73 0.033(5) 0.025(5) 0.031(5) -0.014(4) -0.005(4) -0.006(4)
C74 0.038(5) 0.018(5) 0.044(6) -0.017(4) -0.017(5) -0.004(4)
C75 0.033(5) 0.020(5) 0.036(5) -0.009(4) -0.013(4) -0.014(4)
C76 0.022(4) 0.025(5) 0.037(5) -0.015(4) -0.005(4) -0.014(4)
C77 0.050(7) 0.032(6) 0.061(8) -0.024(6) -0.016(6) -0.012(5)
C78 0.134(15) 0.051(8) 0.064(10) -0.023(7) -0.032(10) -0.034(9)
C79 0.071(9) 0.039(7) 0.089(11) -0.044(7) -0.009(8) -0.014(6)
C80 0.062(8) 0.047(7) 0.086(10) -0.040(7) -0.009(7) -0.030(6)
C81 0.038(5) 0.019(5) 0.023(5) 0.001(4) -0.006(4) -0.012(4)
C82 0.029(5) 0.020(5) 0.029(5) 0.002(4) -0.009(4) -0.007(4)
C83 0.038(6) 0.023(5) 0.069(8) 0.003(5) -0.013(6) -0.008(5)
C84 0.051(7) 0.028(6) 0.065(8) 0.000(6) -0.008(6) -0.012(5)
C85 0.035(5) 0.019(5) 0.044(6) 0.003(4) -0.008(4) -0.017(4)
C86 0.031(5) 0.018(5) 0.040(6) -0.008(4) 0.005(4) -0.015(4)
C87 0.081(11) 0.023(7) 0.167(19) 0.001(9) -0.041(12) -0.017(7)
C91 0.021(4) 0.013(4) 0.043(6) -0.018(4) 0.004(4) -0.005(3)
C92 0.023(4) 0.020(4) 0.022(5) -0.006(4) -0.003(3) -0.005(4)
C93 0.031(5) 0.029(5) 0.046(6) -0.010(5) -0.005(4) -0.018(4)
C94 0.035(5) 0.023(5) 0.049(6) -0.011(5) -0.006(5) -0.018(4)
C95 0.031(5) 0.018(5) 0.042(6) -0.011(4) 0.000(4) -0.015(4)
C96 0.024(4) 0.011(4) 0.021(4) -0.006(3) -0.003(3) -0.007(3)
C97 0.052(7) 0.034(6) 0.058(7) -0.006(5) -0.023(6) -0.027(5)
C98 0.073(9) 0.039(7) 0.050(7) -0.017(6) -0.005(6) -0.027(6)
C99 0.064(10) 0.104(13) 0.124(15) -0.054(12) -0.001(9) -0.058(10)
C100 0.160(17) 0.077(10) 0.052(8) -0.008(8) -0.026(9) -0.093(12)
C101 0.015(4) 0.020(4) 0.019(4) -0.003(4) 0.007(3) -0.005(3)
C102 0.020(4) 0.019(4) 0.018(4) -0.006(4) 0.002(3) -0.011(3)
C103 0.022(5) 0.018(4) 0.033(5) -0.012(4) 0.006(4) -0.003(4)
C104 0.031(5) 0.022(5) 0.032(5) -0.022(4) 0.001(4) 0.001(4)
C105 0.020(4) 0.016(4) 0.034(5) -0.014(4) 0.005(4) -0.001(3)
C106 0.024(5) 0.020(4) 0.034(5) -0.010(4) 0.002(4) -0.016(4)
C107 0.030(5) 0.030(6) 0.069(8) -0.035(6) 0.009(5) -0.010(4)
C108 0.064(8) 0.046(7) 0.094(11) -0.052(8) 0.022(8) -0.030(7)
C109 0.053(8) 0.069(9) 0.105(12) -0.071(10) 0.025(8) -0.012(7)
C110 0.115(13) 0.065(9) 0.055(9) -0.044(8) 0.014(8) -0.033(9)
C111 0.014(4) 0.020(5) 0.049(6) -0.022(5) 0.003(4) -0.002(4)
C112 0.029(5) 0.018(4) 0.034(5) -0.011(4) -0.009(4) -0.002(4)
C113 0.025(5) 0.023(5) 0.053(7) -0.011(5) -0.017(5) 0.008(4)
C114 0.032(5) 0.034(6) 0.045(6) -0.013(5) -0.010(5) 0.001(5)
C115 0.018(4) 0.030(5) 0.033(5) -0.010(4) -0.005(4) 0.001(4)
C116 0.023(5) 0.025(5) 0.030(5) -0.009(4) -0.008(4) -0.002(4)
C117 0.045(7) 0.031(6) 0.067(8) -0.023(6) -0.017(6) 0.017(5)
C118 0.087(6) 0.075(6) 0.087(6) -0.013(5) -0.011(4) -0.016(4)
C119 0.117(9) 0.118(9) 0.124(9) -0.024(5) -0.029(5) -0.028(5)
C120 0.084(6) 0.076(6) 0.075(6) -0.017(4) -0.015(4) -0.006(4)
C121 0.025(4) 0.032(5) 0.019(4) -0.005(4) 0.000(3) -0.022(4)
C122 0.020(4) 0.027(5) 0.033(5) -0.019(4) 0.006(4) -0.013(4)
C123 0.026(5) 0.024(5) 0.042(6) -0.017(5) 0.006(4) -0.006(4)
C124 0.037(6) 0.037(6) 0.038(6) -0.027(5) 0.005(4) -0.016(5)
C125 0.037(6) 0.057(7) 0.033(6) -0.030(5) 0.007(4) -0.027(5)
C126 0.026(5) 0.036(5) 0.036(5) -0.014(5) -0.006(4) -0.016(4)
C127 0.049(7) 0.044(7) 0.091(10) -0.040(7) -0.006(7) -0.019(6)
C128 0.067(9) 0.066(9) 0.121(14) -0.045(10) -0.004(9) -0.047(8)
C129 0.063(9) 0.041(8) 0.171(18) -0.048(10) -0.044(10) -0.011(7)
C130 0.082(11) 0.080(11) 0.095(12) -0.063(10) -0.003(9) -0.027(9)
C131 0.012(4) 0.026(5) 0.023(4) -0.002(4) -0.004(3) -0.012(3)
C132 0.021(4) 0.023(5) 0.030(5) -0.005(4) -0.008(4) -0.015(4)
C133 0.024(5) 0.027(5) 0.029(5) -0.002(4) 0.003(4) -0.017(4)
C134 0.027(5) 0.023(5) 0.039(6) -0.003(4) 0.000(4) -0.016(4)
C135 0.025(4) 0.025(4) 0.037(5) -0.009(4) -0.003(4) -0.015(3)
C137 0.037(6) 0.026(5) 0.049(7) -0.009(5) 0.008(5) -0.021(5)
C138 0.045(6) 0.030(6) 0.068(8) -0.017(6) 0.006(6) -0.024(5)
C139 0.055(7) 0.028(6) 0.061(8) -0.003(6) 0.009(6) -0.023(5)
C140 0.067(8) 0.019(5) 0.054(7) 0.002(5) -0.012(6) -0.014(5)
C141 0.025(5) 0.029(5) 0.029(5) -0.019(4) 0.006(4) -0.019(4)
C142 0.021(3) 0.021(3) 0.020(3) -0.001(3) 0.004(3) -0.014(3)
C143 0.032(5) 0.030(5) 0.042(6) -0.009(5) -0.002(4) -0.016(4)
C144 0.028(5) 0.036(6) 0.038(6) 0.001(5) 0.002(4) -0.020(4)
C145 0.023(5) 0.035(6) 0.050(7) -0.005(5) 0.005(4) -0.019(4)
C146 0.016(4) 0.033(5) 0.038(6) -0.005(5) 0.011(4) -0.014(4)
C147 0.032(6) 0.054(7) 0.044(7) 0.005(6) 0.018(5) -0.020(5)
C148 0.079(6) 0.075(6) 0.073(6) -0.007(4) -0.001(4) -0.028(4)
C149 0.074(10) 0.046(8) 0.072(10) 0.007(7) 0.014(8) -0.025(7)
C151 0.014(4) 0.042(6) 0.038(6) -0.003(5) -0.007(4) -0.018(4)
C152 0.021(4) 0.033(4) 0.046(4) -0.010(3) -0.006(3) -0.013(3)
C153 0.023(5) 0.048(7) 0.072(9) -0.019(6) 0.008(5) -0.022(5)
C154 0.049(5) 0.054(5) 0.068(5) -0.021(4) -0.007(4) -0.029(4)
C155 0.042(4) 0.046(4) 0.057(5) -0.016(4) -0.013(4) -0.023(4)
C156 0.019(5) 0.043(6) 0.062(7) -0.024(6) -0.007(5) -0.016(4)
C161 0.013(3) 0.025(4) 0.021(3) -0.007(3) 0.001(3) -0.009(3)
C162 0.011(4) 0.019(4) 0.040(5) -0.010(4) -0.011(4) -0.003(3)
C163 0.016(4) 0.034(5) 0.042(6) -0.009(5) -0.003(4) -0.007(4)
C164 0.017(5) 0.063(7) 0.057(7) 0.009(6) -0.007(5) 0.006(5)
C165 0.029(6) 0.049(7) 0.035(6) -0.002(5) -0.005(5) -0.002(5)
C166 0.015(4) 0.025(5) 0.056(7) -0.022(5) -0.011(4) -0.002(4)
C167 0.040(6) 0.093(9) 0.073(8) 0.011(7) -0.007(6) 0.029(6)
C168 0.081(12) 0.085(12) 0.088(12) -0.017(10) -0.048(10) 0.055(10)
C169 0.124(8) 0.129(8) 0.123(8) 0.005(5) -0.016(5) -0.036(5)
C170 0.166(12) 0.169(12) 0.164(12) -0.023(5) -0.040(5) -0.044(6)
C171 0.015(4) 0.022(4) 0.027(5) -0.011(4) 0.005(3) -0.009(3)
C172 0.017(4) 0.016(4) 0.027(5) -0.007(4) 0.005(3) -0.001(3)
C173 0.032(5) 0.018(4) 0.031(5) -0.006(4) -0.002(4) -0.012(4)
C174 0.025(5) 0.016(4) 0.044(6) -0.010(4) -0.005(4) 0.000(4)
C175 0.012(4) 0.025(5) 0.028(5) -0.005(4) 0.005(3) -0.007(3)
C176 0.012(4) 0.025(5) 0.030(5) -0.010(4) -0.001(3) -0.004(3)
C177 0.037(6) 0.034(6) 0.074(9) -0.025(6) -0.025(6) 0.006(5)
C178 0.098(12) 0.037(7) 0.132(15) -0.053(9) -0.057(11) 0.019(8)
C179 0.052(9) 0.059(10) 0.17(2) -0.058(12) 0.009(10) -0.006(7)
C180 0.095(7) 0.081(7) 0.085(7) -0.012(5) -0.019(5) -0.014(5)
C181 0.013(4) 0.018(4) 0.024(4) -0.004(4) -0.009(3) -0.005(3)
C182 0.026(5) 0.025(5) 0.031(5) -0.015(4) 0.005(4) -0.019(4)
C183 0.036(6) 0.031(6) 0.056(7) -0.029(5) 0.018(5) -0.021(5)
C184 0.045(4) 0.032(4) 0.047(4) -0.015(3) 0.004(3) -0.025(3)
C185 0.028(5) 0.025(5) 0.053(7) -0.015(5) -0.002(5) -0.012(4)
C186 0.016(4) 0.024(5) 0.034(5) -0.014(4) -0.001(4) -0.006(4)
C187 0.083(10) 0.043(7) 0.093(11) -0.045(8) 0.051(9) -0.045(7)
C188 0.071(5) 0.054(5) 0.076(6) -0.012(4) 0.004(4) -0.029(4)
C189 0.117(14) 0.093(12) 0.110(14) -0.060(11) 0.036(11) -0.081(12)
C190 0.087(12) 0.033(8) 0.19(2) -0.050(10) 0.056(13) -0.028(8)
C191 0.011(4) 0.012(4) 0.027(5) -0.011(4) 0.003(3) -0.003(3)
C192 0.008(4) 0.023(4) 0.024(4) -0.007(4) -0.001(3) -0.006(3)
C193 0.020(4) 0.028(5) 0.041(6) -0.008(4) -0.007(4) -0.010(4)
C194 0.031(5) 0.022(5) 0.040(6) -0.005(4) -0.010(4) -0.014(4)
C195 0.016(4) 0.027(5) 0.040(6) -0.003(4) -0.017(4) -0.003(4)
C196 0.019(4) 0.024(5) 0.027(5) 0.003(4) -0.006(4) -0.011(4)
C197 0.051(7) 0.029(6) 0.056(7) 0.010(5) -0.030(6) -0.015(5)
C198 0.125(15) 0.026(7) 0.101(13) 0.011(7) -0.061(11) -0.027(8)
C199 0.090(12) 0.069(10) 0.073(11) 0.029(8) -0.016(9) -0.041(9)
C200 0.098(13) 0.048(8) 0.138(16) 0.048(9) -0.080(12) -0.043(8)
C201 0.023(4) 0.030(5) 0.023(5) -0.009(4) -0.005(4) -0.011(4)
C202 0.030(5) 0.024(5) 0.032(5) -0.016(4) -0.007(4) -0.006(4)
C203 0.041(6) 0.035(6) 0.019(5) -0.015(4) 0.004(4) -0.013(5)
C204 0.036(6) 0.044(6) 0.026(5) -0.013(5) -0.010(4) 0.003(5)
C205 0.031(5) 0.042(6) 0.026(5) 0.000(5) -0.015(4) -0.009(4)
C206 0.029(5) 0.036(5) 0.029(5) -0.009(4) -0.012(4) -0.012(4)
C207 0.072(9) 0.071(9) 0.022(6) -0.011(6) -0.021(6) 0.009(7)
C208 0.105(15) 0.17(2) 0.070(12) 0.056(13) -0.030(11) -0.080(15)
C209 0.19(2) 0.070(11) 0.025(7) -0.013(7) -0.022(10) 0.017(12)
C210 0.098(12) 0.052(8) 0.038(7) -0.001(6) -0.023(7) 0.011(8)
C211 0.014(4) 0.025(5) 0.022(4) 0.011(4) -0.009(3) -0.010(3)
C212 0.017(4) 0.023(5) 0.038(6) -0.002(4) -0.007(4) -0.005(4)
C213 0.032(5) 0.044(6) 0.032(6) -0.011(5) -0.017(4) -0.002(5)
C214 0.038(6) 0.029(6) 0.043(6) -0.001(5) -0.012(5) -0.003(5)
C215 0.029(5) 0.025(5) 0.038(6) -0.002(4) -0.004(4) -0.007(4)
C216 0.021(4) 0.025(5) 0.031(5) -0.008(4) -0.007(4) -0.003(4)
C217 0.075(9) 0.040(7) 0.068(9) 0.002(6) -0.046(8) -0.009(6)
C218 0.130(15) 0.058(9) 0.087(12) 0.010(9) -0.090(12) -0.008(10)
C219 0.151(19) 0.088(13) 0.104(14) -0.042(11) -0.098(14) 0.073(13)
C220 0.116(8) 0.119(9) 0.120(9) -0.005(5) -0.029(5) -0.036(5)
C221 0.017(4) 0.021(4) 0.021(4) -0.011(4) 0.008(3) -0.011(3)
C222 0.023(5) 0.024(5) 0.037(5) -0.012(4) -0.002(4) -0.015(4)
C223 0.026(5) 0.023(5) 0.041(6) -0.004(4) -0.008(4) -0.010(4)
C224 0.031(5) 0.028(5) 0.034(5) -0.010(4) 0.002(4) -0.017(4)
C225 0.026(4) 0.028(4) 0.031(4) -0.004(3) -0.001(3) -0.020(3)
C226 0.029(5) 0.027(5) 0.027(5) -0.012(4) 0.000(4) -0.018(4)
C227 0.042(6) 0.041(6) 0.047(7) 0.009(5) -0.003(5) -0.029(5)
C228 0.070(10) 0.064(9) 0.092(12) 0.039(9) -0.029(9) -0.041(8)
C229 0.045(7) 0.045(7) 0.077(10) 0.004(7) 0.006(6) -0.027(6)
C230 0.109(12) 0.034(7) 0.060(9) 0.000(6) 0.006(8) -0.049(8)
C231 0.014(4) 0.025(4) 0.018(4) -0.002(4) -0.004(3) -0.010(3)
C232 0.030(5) 0.020(5) 0.030(5) -0.005(4) 0.001(4) -0.011(4)
C233 0.048(7) 0.052(7) 0.037(6) -0.029(6) 0.016(5) -0.027(6)
C234 0.046(5) 0.063(5) 0.043(5) -0.033(4) 0.029(4) -0.038(4)
C235 0.046(5) 0.063(5) 0.043(5) -0.033(4) 0.029(4) -0.038(4)
C236 0.021(4) 0.028(5) 0.035(5) -0.013(4) 0.005(4) -0.013(4)
C237 0.079(6) 0.074(5) 0.074(5) -0.021(4) 0.004(4) -0.040(4)
C238 0.121(12) 0.137(12) 0.074(10) -0.042(9) 0.056(9) -0.099(10)
C239 0.109(13) 0.089(12) 0.044(7) -0.010(7) 0.032(6) -0.054(10)
C240 0.060(9) 0.152(17) 0.090(12) -0.074(12) 0.053(9) -0.067(11)
C241 0.030(6) 0.030(6) 0.064(8) 0.004(5) -0.010(5) -0.010(5)
C242 0.054(9) 0.072(10) 0.108(13) 0.001(9) -0.029(9) -0.030(8)
C243 0.055(8) 0.071(10) 0.097(12) -0.040(9) -0.011(8) -0.018(8)
C244 0.094(6) 0.096(6) 0.093(6) -0.016(3) -0.014(3) -0.025(4)
C246 0.094(7) 0.099(7) 0.098(7) -0.005(5) -0.013(5) -0.025(5)
C247 0.057(8) 0.036(6) 0.039(7) -0.014(5) -0.007(6) 0.011(6)
C248 0.065(9) 0.072(10) 0.069(10) 0.021(8) -0.033(8) -0.007(8)
C249 0.081(12) 0.062(11) 0.119(16) -0.005(11) 0.011(11) 0.003(9)
C250 0.047(7) 0.057(8) 0.046(7) -0.020(6) -0.003(6) -0.010(6)
C251 0.066(10) 0.110(13) 0.045(8) -0.018(9) 0.015(7) -0.027(9)
C252 0.130(17) 0.20(2) 0.087(13) -0.078(15) 0.021(12) -0.112(18)
C253 0.022(5) 0.029(5) 0.035(6) -0.002(5) 0.002(4) -0.008(4)
C254 0.051(7) 0.056(8) 0.050(7) -0.021(6) 0.002(6) -0.036(6)
C256 0.031(3) 0.032(3) 0.076(5) -0.023(3) -0.025(3) -0.008(3)
C261 0.023(5) 0.038(6) 0.031(5) -0.001(5) -0.009(4) 0.005(4)
C262 0.057(8) 0.082(10) 0.083(11) -0.055(9) 0.033(7) -0.038(8)
C263 0.131(19) 0.070(13) 0.24(3) -0.010(16) -0.12(2) -0.030(13)
C264 0.103(7) 0.101(7) 0.109(8) -0.021(5) -0.010(5) -0.040(5)
O35B 0.032(9) 0.043(10) 0.058(11) -0.015(8) -0.006(8) -0.025(8)

loop_
_atom_type_symbol
_atom_type_description
_atom_type_scat_dispersion_real
_atom_type_scat_dispersion_imag
_atom_type_scat_source
C C 0.0181 0.0091 'International Tables Vol C Tables 4.2.6.8 and 6.1.1.4'
H H 0.0000 0.0000 'International Tables Vol C Tables 4.2.6.8 and 6.1.1.4'
N N 0.0311 0.0180 'International Tables Vol C Tables 4.2.6.8 and 6.1.1.4'
O O 0.0492 0.0322 'International Tables Vol C Tables 4.2.6.8 and 6.1.1.4'
P P 0.2955 0.4335 'International Tables Vol C Tables 4.2.6.8 and 6.1.1.4'
S S 0.3331 0.5567 'International Tables Vol C Tables 4.2.6.8 and 6.1.1.4'
Cl Cl 0.3639 0.7018 'International Tables Vol C Tables 4.2.6.8 and 6.1.1.4'
Co Co -2.3653 3.6143 'International Tables Vol C Tables 4.2.6.8 and 6.1.1.4'
K K 0.3868 1.0657 'International Tables Vol C Tables 4.2.6.8 and 6.1.1.4'

loop_
_geom_angle_atom_site_label_1
_geom_angle_atom_site_label_2
_geom_angle_atom_site_label_3
_geom_angle
_geom_angle_site_symmetry_1
_geom_angle_site_symmetry_3
O25 Co3 O26 88.6(2) . .
O25 Co3 O1 174.7(3) . .
O26 Co3 O1 92.4(2) . .
O25 Co3 O43 93.8(3) . 2_755
O26 Co3 O43 76.4(2) . 2_755
O1 Co3 O43 81.4(2) . 2_755
O25 Co3 O4 93.3(3) . .
O26 Co3 O4 106.8(2) . .
O1 Co3 O4 91.4(2) . .
O43 Co3 O4 172.3(2) 2_755 .
O25 Co3 S1 93.31(19) . .
O26 Co3 S1 169.6(2) . .
O1 Co3 S1 84.86(16) . .
O43 Co3 S1 93.30(18) 2_755 .
O4 Co3 S1 83.26(16) . .
Cl1 K1 Cl1 180.00(9) 2_755 .
Cl1 K1 O41 73.40(10) 2_755 2_755
Cl1 K1 O41 106.60(10) . 2_755
Cl1 K1 O41 106.60(10) 2_755 .
Cl1 K1 O41 73.40(10) . .
O41 K1 O41 180.0(3) 2_755 .
Cl1 K1 O31 73.70(10) 2_755 .
Cl1 K1 O31 106.30(10) . .
O41 K1 O31 111.99(13) 2_755 .
O41 K1 O31 68.01(13) . .
Cl1 K1 O31 106.30(10) 2_755 2_755
Cl1 K1 O31 73.70(10) . 2_755
O41 K1 O31 68.01(13) 2_755 2_755
O41 K1 O31 111.99(13) . 2_755
O31 K1 O31 180.0(2) . 2_755
Cl1 K1 O27 107.40(10) 2_755 .
Cl1 K1 O27 72.60(10) . .
O41 K1 O27 68.09(13) 2_755 .
O41 K1 O27 111.91(13) . .
O31 K1 O27 67.80(13) . .
O31 K1 O27 112.20(13) 2_755 .
Cl1 K1 O27 72.60(10) 2_755 2_755
Cl1 K1 O27 107.40(10) . 2_755
O41 K1 O27 111.91(13) 2_755 2_755
O41 K1 O27 68.09(13) . 2_755
O31 K1 O27 112.20(13) . 2_755
O31 K1 O27 67.80(13) 2_755 2_755
O27 K1 O27 180.0(2) . 2_755
Cl1 K1 O29 61.75(10) 2_755 .
Cl1 K1 O29 118.25(10) . .
O41 K1 O29 58.68(13) 2_755 .
O41 K1 O29 121.32(13) . .
O31 K1 O29 53.37(14) . .
O31 K1 O29 126.63(14) 2_755 .
O27 K1 O29 45.75(13) . .
O27 K1 O29 134.25(13) 2_755 .
Cl1 K1 O29 118.25(10) 2_755 2_755
Cl1 K1 O29 61.75(10) . 2_755
O41 K1 O29 121.32(13) 2_755 2_755
O41 K1 O29 58.68(13) . 2_755
O31 K1 O29 126.63(14) . 2_755
O31 K1 O29 53.37(14) 2_755 2_755
O27 K1 O29 134.25(13) . 2_755
O27 K1 O29 45.75(13) 2_755 2_755
O29 K1 O29 180.00(15) . 2_755
Cl1 K1 O30 60.51(10) 2_755 2_755
Cl1 K1 O30 119.49(10) . 2_755
O41 K1 O30 53.88(13) 2_755 2_755
O41 K1 O30 126.12(13) . 2_755
O31 K1 O30 134.13(13) . 2_755
O31 K1 O30 45.87(13) 2_755 2_755
O27 K1 O30 121.93(14) . 2_755
O27 K1 O30 58.07(14) 2_755 2_755
O29 K1 O30 98.88(13) . 2_755
O29 K1 O30 81.12(13) 2_755 2_755
Cl1 K1 O30 119.49(10) 2_755 .
Cl1 K1 O30 60.51(10) . .
O41 K1 O30 126.12(13) 2_755 .
O41 K1 O30 53.88(13) . .
O31 K1 O30 45.87(13) . .
O31 K1 O30 134.13(13) 2_755 .
O27 K1 O30 58.07(14) . .
O27 K1 O30 121.93(14) 2_755 .
O29 K1 O30 81.12(13) . .
O29 K1 O30 98.88(13) 2_755 .
O30 K1 O30 180.0(3) 2_755 .
Co5 Cl1 Co1 119.48(9) 2_755 .
Co5 Cl1 Co9 117.69(8) 2_755 .
Co1 Cl1 Co9 120.39(9) . .
Co5 Cl1 K1 84.72(6) 2_755 .
Co1 Cl1 K1 85.66(6) . .
Co9 Cl1 K1 83.98(6) . .
C32 S1 C2 102.8(4) . .
C32 S1 Co3 96.8(3) . .
C2 S1 Co3 93.3(3) . .
O26 P1 O29 111.8(3) . .
O26 P1 O28 109.3(3) . .
O29 P1 O28 103.8(3) . .
O26 P1 O27 109.2(3) . .
O29 P1 O27 111.9(3) . .
O28 P1 O27 110.8(3) . .
O26 P1 Co8 127.5(2) . .
O29 P1 Co8 56.2(2) . .
O28 P1 Co8 47.7(2) . .
O27 P1 Co8 122.9(2) . .
C1 O1 Co2 122.8(5) . .
C1 O1 Co3 116.2(5) . .
Co2 O1 Co3 116.9(3) . .
C241 N1 C243 123.1(11) . .
C241 N1 C242 118.0(12) . .
C243 N1 C242 118.9(11) . .
O1 C1 C2 122.8(8) . .
O1 C1 C6 123.4(8) . .
C2 C1 C6 113.8(8) . .
O2 Co2 O1 98.3(2) . .
O2 Co2 O40 160.2(2) . 2_755
O1 Co2 O40 101.4(2) . 2_755
O2 Co2 O27 78.9(2) . .
O1 Co2 O27 99.2(2) . .
O40 Co2 O27 95.7(2) 2_755 .
O2 Co2 O39 93.1(2) . 2_755
O1 Co2 O39 168.2(2) . 2_755
O40 Co2 O39 67.3(2) 2_755 2_755
O27 Co2 O39 85.7(2) . 2_755
O2 Co2 S2 80.80(17) . .
O1 Co2 S2 81.09(17) . .
O40 Co2 S2 104.36(17) 2_755 .
O27 Co2 S2 159.52(16) . .
O39 Co2 S2 98.05(15) 2_755 .
O2 Co2 P3 126.72(17) . 2_755
O1 Co2 P3 134.95(17) . 2_755
O40 Co2 P3 33.57(15) 2_755 2_755
O27 Co2 P3 88.87(15) . 2_755
O39 Co2 P3 33.87(13) 2_755 2_755
S2 Co2 P3 105.49(8) . 2_755
Cl2 K2 Cl2 180.00(8) . 2_666
Cl2 K2 O55 72.36(10) . 2_666
Cl2 K2 O55 107.64(10) 2_666 2_666
Cl2 K2 O55 107.64(10) . .
Cl2 K2 O55 72.36(10) 2_666 .
O55 K2 O55 180.000(1) 2_666 .
Cl2 K2 O52 61.34(10) . .
Cl2 K2 O52 118.66(10) 2_666 .
O55 K2 O52 133.61(13) 2_666 .
O55 K2 O52 46.39(13) . .
Cl2 K2 O52 118.66(10) . 2_666
Cl2 K2 O52 61.34(10) 2_666 2_666
O55 K2 O52 46.39(13) 2_666 2_666
O55 K2 O52 133.61(13) . 2_666
O52 K2 O52 180.000(1) . 2_666
Cl2 K2 O51 73.52(11) . .
Cl2 K2 O51 106.48(11) 2_666 .
O55 K2 O51 111.85(13) 2_666 .
O55 K2 O51 68.15(13) . .
O52 K2 O51 58.63(13) . .
O52 K2 O51 121.37(13) 2_666 .
Cl2 K2 O51 106.48(11) . 2_666
Cl2 K2 O51 73.52(11) 2_666 2_666
O55 K2 O51 68.15(13) 2_666 2_666
O55 K2 O51 111.85(13) . 2_666
O52 K2 O51 121.37(13) . 2_666
O52 K2 O51 58.63(13) 2_666 2_666
O51 K2 O51 180.0(2) . 2_666
Cl2 K2 O63 106.10(10) . 2_666
Cl2 K2 O63 73.90(10) 2_666 2_666
O55 K2 O63 68.81(14) 2_666 2_666
O55 K2 O63 111.19(14) . 2_666
O52 K2 O63 125.44(13) . 2_666
O52 K2 O63 54.56(13) 2_666 2_666
O51 K2 O63 66.86(13) . 2_666
O51 K2 O63 113.14(13) 2_666 2_666
Cl2 K2 O63 73.90(10) . .
Cl2 K2 O63 106.10(10) 2_666 .
O55 K2 O63 111.19(14) 2_666 .
O55 K2 O63 68.81(14) . .
O52 K2 O63 54.56(13) . .
O52 K2 O63 125.44(13) 2_666 .
O51 K2 O63 113.14(13) . .
O51 K2 O63 66.86(13) 2_666 .
O63 K2 O63 180.000(1) 2_666 .
Cl2 K2 O64 61.05(10) . 2_666
Cl2 K2 O64 118.95(10) 2_666 2_666
O55 K2 O64 58.49(12) 2_666 2_666
O55 K2 O64 121.51(12) . 2_666
O52 K2 O64 98.52(12) . 2_666
O52 K2 O64 81.48(12) 2_666 2_666
O51 K2 O64 53.44(13) . 2_666
O51 K2 O64 126.56(13) 2_666 2_666
O63 K2 O64 45.11(13) 2_666 2_666
O63 K2 O64 134.89(13) . 2_666
Cl2 K2 O64 118.95(10) . .
Cl2 K2 O64 61.05(10) 2_666 .
O55 K2 O64 121.51(12) 2_666 .
O55 K2 O64 58.49(12) . .
O52 K2 O64 81.48(12) . .
O52 K2 O64 98.52(12) 2_666 .
O51 K2 O64 126.56(13) . .
O51 K2 O64 53.44(13) 2_666 .
O63 K2 O64 134.89(13) 2_666 .
O63 K2 O64 45.11(13) . .
O64 K2 O64 180.00(16) 2_666 .
Co20 Cl2 Co15 118.61(9) 2_666 .
Co20 Cl2 Co23 119.61(8) 2_666 .
Co15 Cl2 Co23 119.27(8) . .
Co20 Cl2 K2 85.04(6) 2_666 .
Co15 Cl2 K2 84.23(7) . .
Co23 Cl2 K2 84.89(6) . .
C12 S2 C6 98.8(4) . .
C12 S2 Co2 93.7(3) . .
C6 S2 Co2 94.2(3) . .
O33 P2 O31 109.8(3) . .
O33 P2 O30 111.6(3) . .
O31 P2 O30 113.1(3) . .
O33 P2 O32 109.6(3) . .
O31 P2 O32 109.8(3) . .
O30 P2 O32 102.6(3) . .
O33 P2 Co12 127.6(2) . .
O31 P2 Co12 122.1(2) . .
O30 P2 Co12 54.9(2) . .
O32 P2 Co12 47.9(2) . .
O33 P2 K1 135.3(3) . .
O31 P2 K1 55.9(2) . .
O30 P2 K1 57.6(2) . .
O32 P2 K1 115.1(2) . .
Co12 P2 K1 84.29(5) . .
C11 O2 Co2 125.1(5) . .
C11 O2 Co1 126.4(5) . .
Co2 O2 Co1 108.6(2) . .
O35A C2A O35B 111.4(12) . .
O35A C2A O34 121.9(10) . .
O35B C2A O34 126.2(12) . .
C3 C2 C1 123.3(9) . .
C3 C2 S1 117.5(7) . .
C1 C2 S1 119.2(7) . .
O2 Co1 O30 168.4(2) . .
O2 Co1 O3 98.6(2) . .
O30 Co1 O3 92.1(2) . .
O2 Co1 O27 76.4(2) . .
O30 Co1 O27 98.5(2) . .
O3 Co1 O27 94.7(2) . .
O2 Co1 S3 80.18(16) . .
O30 Co1 S3 105.63(17) . .
O3 Co1 S3 82.76(16) . .
O27 Co1 S3 155.83(17) . .
O2 Co1 Cl1 85.97(16) . .
O30 Co1 Cl1 84.68(16) . .
O3 Co1 Cl1 165.56(18) . .
O27 Co1 Cl1 99.72(15) . .
S3 Co1 Cl1 84.58(7) . .
O2 Co1 K1 106.37(16) . .
O30 Co1 K1 62.29(16) . .
O3 Co1 K1 138.97(16) . .
O27 Co1 K1 61.49(14) . .
S3 Co1 K1 132.73(6) . .
Cl1 Co1 K1 50.40(5) . .
C26 S3 C16 101.1(4) . .
C26 S3 Co1 93.9(3) . .
C16 S3 Co1 96.0(3) . .
O42 P3 O39 111.7(3) . .
O42 P3 O40 109.7(3) . .
O39 P3 O40 103.4(3) . .
O42 P3 O41 109.0(3) . .
O39 P3 O41 112.9(3) . .
O40 P3 O41 110.0(3) . .
O42 P3 Co2 128.4(2) . 2_755
O39 P3 Co2 54.7(2) . 2_755
O40 P3 Co2 48.9(2) . 2_755
O41 P3 Co2 122.2(2) . 2_755
C21 O3 Co1 119.3(5) . .
C21 O3 Co4 123.3(5) . .
Co1 O3 Co4 116.5(2) . .
C247 N3 C248 120.7(12) . .
C247 N3 C249 118.2(13) . .
C248 N3 C249 120.9(12) . .
C2 C3 C4 121.5(9) . .
O28 Co4 O3 113.0(2) . .
O28 Co4 O4 88.4(2) . .
O3 Co4 O4 95.3(2) . .
O28 Co4 O34 93.5(2) . .
O3 Co4 O34 142.5(3) . .
O4 Co4 O34 112.2(2) . .
O28 Co4 O33 81.3(2) . .
O3 Co4 O33 83.9(2) . .
O4 Co4 O33 168.4(2) . .
O34 Co4 O33 74.1(2) . .
O28 Co4 S4 164.80(17) . .
O3 Co4 S4 79.64(16) . .
O4 Co4 S4 81.82(17) . .
O34 Co4 S4 79.58(16) . .
O33 Co4 S4 109.36(16) . .
C36 S4 C22 101.1(4) . .
C36 S4 Co4 95.6(3) . .
C22 S4 Co4 97.6(3) . .
O49 P4 O50 103.7(3) . .
O49 P4 O51 112.6(3) . .
O50 P4 O51 110.4(3) . .
O49 P4 O48 110.4(3) . .
O50 P4 O48 109.5(3) . .
O51 P4 O48 110.1(3) . .
O49 P4 Co17 55.6(2) . .
O50 P4 Co17 48.3(2) . .
O51 P4 Co17 122.1(2) . .
O48 P4 Co17 127.5(3) . .
C31 O4 Co4 119.9(6) . .
C31 O4 Co3 116.3(6) . .
Co4 O4 Co3 123.5(3) . .
C250 N4 C252 118.8(12) . .
C250 N4 C251 122.3(11) . .
C252 N4 C251 118.8(11) . .
C5 C4 C3 117.0(10) . .
C5 C4 C7 122.1(11) . .
C3 C4 C7 120.3(11) . .
O8 Co8 O5 97.5(2) . .
O8 Co8 O28 158.2(2) . .
O5 Co8 O28 104.3(2) . .
O8 Co8 O31 79.7(2) . .
O5 Co8 O31 100.2(2) . .
O28 Co8 O31 95.4(2) . .
O8 Co8 O29 91.7(2) . .
O5 Co8 O29 170.7(2) . .
O28 Co8 O29 66.5(2) . .
O31 Co8 O29 82.9(2) . .
O8 Co8 S5 80.15(17) . .
O5 Co8 S5 80.16(17) . .
O28 Co8 S5 104.22(16) . .
O31 Co8 S5 159.67(16) . .
O29 Co8 S5 100.04(15) . .
O8 Co8 P1 124.94(18) . .
O5 Co8 P1 137.58(17) . .
O28 Co8 P1 33.29(15) . .
O31 Co8 P1 87.41(16) . .
O29 Co8 P1 33.32(14) . .
S5 Co8 P1 106.16(8) . .
C46 S5 C76 100.9(4) . .
C46 S5 Co8 94.0(3) . .
C76 S5 Co8 93.4(3) . .
O54 P5 O52 111.8(3) . .
O54 P5 O55 108.5(3) . .
O52 P5 O55 112.3(3) . .
O54 P5 O53 109.9(3) . .
O52 P5 O53 103.2(3) . .
O55 P5 O53 111.1(3) . .
O54 P5 Co24 127.6(3) . .
O52 P5 Co24 55.5(2) . .
O55 P5 Co24 123.5(2) . .
O53 P5 Co24 47.8(2) . .
O54 P5 K2 134.7(2) . .
O52 P5 K2 56.8(2) . .
O55 P5 K2 56.0(2) . .
O53 P5 K2 115.4(2) . .
Co24 P5 K2 84.66(5) . .
C41 O5 Co8 122.9(6) . .
C41 O5 Co7 112.9(5) . .
Co8 O5 Co7 114.5(3) . .
C244 N5 C246 118.1(16) . .
C244 N5 C245 119.3(17) . .
C246 N5 C245 121.9(16) . .
C4 C5 C6 121.9(9) . .
O33 Co7 O5 92.7(2) . .
O33 Co7 O37 88.3(2) . .
O5 Co7 O37 177.5(3) . .
O33 Co7 O34 76.6(2) . .
O5 Co7 O34 82.2(2) . .
O37 Co7 O34 95.9(3) . .
O33 Co7 O6 106.1(2) . .
O5 Co7 O6 88.8(2) . .
O37 Co7 O6 93.0(3) . .
O34 Co7 O6 170.8(2) . .
O33 Co7 S6 169.47(19) . .
O5 Co7 S6 84.82(18) . .
O37 Co7 S6 93.7(2) . .
O34 Co7 S6 92.86(17) . .
O6 Co7 S6 84.15(16) . .
C52 S6 C42 103.2(4) . .
C52 S6 Co7 97.2(3) . .
C42 S6 Co7 93.2(3) . .
O61 P6 O63 109.8(3) . .
O61 P6 O64 112.6(3) . .
O63 P6 O64 112.2(3) . .
O61 P6 O62 109.3(3) . .
O63 P6 O62 109.8(3) . .
O64 P6 O62 103.0(3) . .
O61 P6 Co14 128.2(2) . 2_666
O63 P6 Co14 121.4(2) . 2_666
O64 P6 Co14 55.4(2) . 2_666
O62 P6 Co14 47.8(2) . 2_666
C51 O6 Co6 118.6(6) . .
C51 O6 Co7 115.9(5) . .
Co6 O6 Co7 124.6(3) . .
C262 N6 C263 121.9(14) . .
C262 N6 C264 116.8(17) . .
C263 N6 C264 119.9(13) . .
C5 C6 C1 122.2(9) . .
C5 C6 S2 119.3(7) . .
C1 C6 S2 118.3(7) . .
O32 Co6 O7 114.3(2) . .
O32 Co6 O6 88.9(2) . .
O7 Co6 O6 96.1(2) . .
O32 Co6 O38 88.8(3) . .
O7 Co6 O38 153.6(3) . .
O6 Co6 O38 97.1(3) . .
O32 Co6 O42 82.2(2) . .
O7 Co6 O42 85.7(2) . .
O6 Co6 O42 170.8(2) . .
O38 Co6 O42 84.9(3) . .
O32 Co6 S7 163.75(18) . .
O7 Co6 S7 80.94(17) . .
O6 Co6 S7 83.71(18) . .
O38 Co6 S7 77.9(2) . .
O42 Co6 S7 105.46(17) . .
C62 S7 C56 101.2(4) . .
C62 S7 Co6 96.5(3) . .
C56 S7 Co6 94.6(3) . .
C61 O7 Co5 119.6(5) . .
C61 O7 Co6 120.8(6) . .
Co5 O7 Co6 116.7(3) . .
C257 N7 C2'' 122(3) . .
C257 N7 C258 52.0(19) . .
C2'' N7 C258 93(2) . .
C257 N7 C259 119(3) . .
C2'' N7 C259 117(3) . .
C258 N7 C259 140(3) . .
C10 C7 C9 116.2(15) . .
C10 C7 C8 105.4(17) . .
C9 C7 C8 103.6(16) . .
C10 C7 C4 111.3(14) . .
C9 C7 C4 110.6(13) . .
C8 C7 C4 109.1(16) . .
O8 Co5 O39 172.0(2) . .
O8 Co5 O7 96.2(2) . .
O39 Co5 O7 90.9(2) . .
O8 Co5 O31 76.2(2) . .
O39 Co5 O31 99.82(19) . .
O7 Co5 O31 92.7(2) . .
O8 Co5 S8 80.50(16) . .
O39 Co5 S8 104.16(15) . .
O7 Co5 S8 82.75(16) . .
O31 Co5 S8 155.63(15) . .
O8 Co5 Cl1 87.21(18) . 2_755
O39 Co5 Cl1 86.72(17) . 2_755
O7 Co5 Cl1 166.25(17) . 2_755
O31 Co5 Cl1 101.05(16) . 2_755
S8 Co5 Cl1 84.70(7) . 2_755
O8 Co5 K1 107.11(17) . .
O39 Co5 K1 64.92(16) . .
O7 Co5 K1 138.55(16) . .
O31 Co5 K1 61.67(14) . .
S8 Co5 K1 133.86(7) . .
Cl1 Co5 K1 51.39(5) 2_755 .
C72 S8 C66 102.0(4) . .
C72 S8 Co5 95.4(3) . .
C66 S8 Co5 94.2(3) . .
C71 O8 Co8 126.9(5) . .
C71 O8 Co5 124.2(5) . .
Co8 O8 Co5 108.6(2) . .
C270 N8 C271 122.4(13) . .
C270 N8 C272 121.2(13) . .
C271 N8 C272 115.9(11) . .
O42 Co11 O12 91.3(2) . .
O42 Co11 O73 87.3(3) . .
O12 Co11 O73 167.6(3) . .
O42 Co11 O9 112.9(2) . .
O12 Co11 O9 96.1(2) . .
O73 Co11 O9 95.8(3) . .
O42 Co11 S9 161.11(18) . .
O12 Co11 S9 84.54(18) . .
O73 Co11 S9 92.8(2) . .
O9 Co11 S9 85.91(17) . .
C82 S9 C112 101.9(4) . .
C82 S9 Co11 93.7(3) . .
C112 S9 Co11 95.2(3) . .
C81 O9 Co11 117.1(6) . .
C81 O9 Co10 119.4(6) . .
Co11 O9 Co10 122.9(3) . .
C267 N9 C268 124.9(14) . .
C267 N9 C269 117.8(12) . .
C268 N9 C269 116.2(12) . .
O40 Co10 O43 95.0(2) . .
O40 Co10 O9 87.5(2) . .
O43 Co10 O9 112.9(3) . .
O40 Co10 O10 110.9(2) . .
O43 Co10 O10 144.1(2) . .
O9 Co10 O10 93.3(2) . .
O40 Co10 O26 82.0(2) . 2_755
O43 Co10 O26 74.3(2) . 2_755
O9 Co10 O26 167.8(2) . 2_755
O10 Co10 O26 84.8(2) . 2_755
O40 Co10 S10 165.61(18) . .
O43 Co10 S10 80.16(18) . .
O9 Co10 S10 81.99(16) . .
O10 Co10 S10 79.72(16) . .
O26 Co10 S10 109.39(16) 2_755 .
C86 S10 C92 102.3(4) . .
C86 S10 Co10 95.2(3) . .
C92 S10 Co10 97.0(3) . .
C91 O10 Co9 118.4(6) . .
C91 O10 Co10 121.5(5) . .
Co9 O10 Co10 116.7(2) . .
O11 Co9 O29 170.0(2) . 2_755
O11 Co9 O10 95.4(2) . .
O29 Co9 O10 93.9(2) 2_755 .
O11 Co9 O41 76.3(2) . .
O29 Co9 O41 99.2(2) 2_755 .
O10 Co9 O41 94.9(2) . .
O11 Co9 S11 80.79(17) . .
O29 Co9 S11 103.99(17) 2_755 .
O10 Co9 S11 83.69(16) . .
O41 Co9 S11 156.82(16) . .
O11 Co9 Cl1 85.4(2) . .
O29 Co9 Cl1 86.55(18) 2_755 .
O10 Co9 Cl1 165.76(16) . .
O41 Co9 Cl1 99.11(16) . .
S11 Co9 Cl1 82.39(8) . .
O11 Co9 K1 106.91(17) . .
O29 Co9 K1 63.28(16) 2_755 .
O10 Co9 K1 140.75(15) . .
O41 Co9 K1 61.11(15) . .
S11 Co9 K1 130.81(7) . .
Cl1 Co9 K1 51.15(5) . .
C102 S11 C96 101.8(4) . .
C102 S11 Co9 95.4(3) . .
C96 S11 Co9 93.9(3) . .
C101 O11 Co12 126.2(5) . .
C101 O11 Co9 125.2(5) . .
Co12 O11 Co9 108.5(2) . .
O2 C11 C16 121.1(8) . .
O2 C11 C12 121.6(8) . .
C16 C11 C12 117.3(8) . .
O11 Co12 O12 98.1(3) . .
O11 Co12 O32 163.0(3) . .
O12 Co12 O32 98.7(2) . .
O11 Co12 O41 78.8(2) . .
O12 Co12 O41 99.4(2) . .
O32 Co12 O41 95.6(2) . .
O11 Co12 O30 94.9(2) . .
O12 Co12 O30 166.8(2) . .
O32 Co12 O30 68.5(2) . .
O41 Co12 O30 85.3(2) . .
O11 Co12 S12 80.57(16) . .
O12 Co12 S12 81.50(17) . .
O32 Co12 S12 104.75(17) . .
O41 Co12 S12 159.31(16) . .
O30 Co12 S12 98.49(15) . .
O11 Co12 P2 128.4(2) . .
O12 Co12 P2 133.47(18) . .
O32 Co12 P2 34.77(17) . .
O41 Co12 P2 88.58(16) . .
O30 Co12 P2 33.79(14) . .
S12 Co12 P2 105.95(8) . .
C106 S12 C116 101.6(4) . .
C106 S12 Co12 93.7(3) . .
C116 S12 Co12 94.4(3) . .
C111 O12 Co11 118.1(6) . .
C111 O12 Co12 122.3(6) . .
Co11 O12 Co12 117.3(3) . .
C13 C12 C11 120.3(8) . .
C13 C12 S2 121.1(7) . .
C11 C12 S2 118.6(6) . .
O13 Co13 O48 93.9(2) . .
O13 Co13 O45 174.5(4) . .
O48 Co13 O45 89.5(3) . .
O13 Co13 O16 91.9(2) . .
O48 Co13 O16 106.7(2) . .
O45 Co13 O16 91.2(4) . .
O13 Co13 O46 78.5(3) . .
O48 Co13 O46 75.9(2) . .
O45 Co13 O46 98.2(4) . .
O16 Co13 O46 170.2(3) . .
O13 Co13 S13 83.55(17) . .
O48 Co13 S13 167.99(18) . .
O45 Co13 S13 92.2(2) . .
O16 Co13 S13 85.12(16) . .
O46 Co13 S13 92.04(19) . .
C126 S13 C156 102.1(5) . .
C126 S13 Co13 94.9(3) . .
C156 S13 Co13 95.2(3) . .
C121 O13 Co13 118.7(6) . .
C121 O13 Co14 121.9(6) . .
Co13 O13 Co14 115.6(3) . .
C12 C13 C14 121.7(10) . .
O14 Co14 O13 97.7(2) . .
O14 Co14 O62 160.9(2) . 2_666
O13 Co14 O62 101.3(2) . 2_666
O14 Co14 O51 78.6(2) . .
O13 Co14 O51 99.9(2) . .
O62 Co14 O51 95.8(2) 2_666 .
O14 Co14 O64 93.8(2) . 2_666
O13 Co14 O64 168.3(2) . 2_666
O62 Co14 O64 67.4(2) 2_666 2_666
O51 Co14 O64 84.8(2) . 2_666
O14 Co14 S14 80.99(17) . .
O13 Co14 S14 80.51(18) . .
O62 Co14 S14 104.24(16) 2_666 .
O51 Co14 S14 159.47(17) . .
O64 Co14 S14 98.88(15) 2_666 .
O14 Co14 P6 127.25(18) . 2_666
O13 Co14 P6 135.05(18) . 2_666
O62 Co14 P6 33.76(15) 2_666 2_666
O51 Co14 P6 88.53(15) . 2_666
O64 Co14 P6 33.75(15) 2_666 2_666
S14 Co14 P6 105.77(7) . 2_666
C122 S14 C136 98.8(4) . .
C122 S14 Co14 95.1(3) . .
C136 S14 Co14 93.6(3) . .
C131 O14 Co14 124.9(5) . .
C131 O14 Co15 125.9(5) . .
Co14 O14 Co15 109.2(3) . .
C15 C14 C13 117.5(9) . .
C15 C14 C17 119.5(10) . .
C13 C14 C17 123.0(11) . .
O14 Co15 O52 169.6(2) . .
O14 Co15 O15 96.4(2) . .
O52 Co15 O15 92.9(2) . .
O14 Co15 O51 76.3(2) . .
O52 Co15 O51 98.7(2) . .
O15 Co15 O51 93.2(2) . .
O14 Co15 S15 80.34(18) . .
O52 Co15 S15 105.37(18) . .
O15 Co15 S15 83.33(18) . .
O51 Co15 S15 155.84(15) . .
O14 Co15 Cl2 86.61(18) . .
O52 Co15 Cl2 85.41(15) . .
O15 Co15 Cl2 165.93(19) . .
O51 Co15 Cl2 100.82(16) . .
S15 Co15 Cl2 83.65(8) . .
O14 Co15 K2 107.43(16) . .
O52 Co15 K2 62.25(15) . .
O15 Co15 K2 139.05(17) . .
O51 Co15 K2 62.17(14) . .
S15 Co15 K2 132.45(7) . .
Cl2 Co15 K2 51.26(5) . .
C142 S15 C132 102.7(4) . .
C142 S15 Co15 92.8(3) . .
C132 S15 Co15 95.4(3) . .
C141 O15 Co15 118.7(6) . .
C141 O15 Co16 121.9(6) . .
Co15 O15 Co16 116.7(3) . .
C16 C15 C14 120.5(10) . .
O50 Co16 O15 113.0(2) . .
O50 Co16 O16 88.2(2) . .
O15 Co16 O16 93.4(2) . .
O50 Co16 O56 92.0(3) . .
O15 Co16 O56 144.8(3) . .
O16 Co16 O56 112.5(3) . .
O50 Co16 O54 81.8(2) . .
O15 Co16 O54 84.9(2) . .
O16 Co16 O54 168.2(2) . .
O56 Co16 O54 74.2(2) . .
O50 Co16 S16 164.95(19) . .
O15 Co16 S16 79.98(16) . .
O16 Co16 S16 83.29(18) . .
O56 Co16 S16 79.9(2) . .
O54 Co16 S16 107.82(17) . .
C152 S16 C146 101.2(5) . .
C152 S16 Co16 95.1(3) . .
C146 S16 Co16 97.2(3) . .
C151 O16 Co16 118.6(6) . .
C151 O16 Co13 115.6(5) . .
Co16 O16 Co13 125.4(3) . .
C15 C16 C11 122.5(9) . .
C15 C16 S3 121.1(8) . .
C11 C16 S3 116.3(6) . .
O20 Co17 O17 95.1(2) . .
O20 Co17 O50 161.6(2) . .
O17 Co17 O50 103.1(2) . .
O20 Co17 O55 79.1(2) . .
O17 Co17 O55 99.7(2) . .
O50 Co17 O55 95.9(2) . .
O20 Co17 O49 95.03(19) . .
O17 Co17 O49 169.3(2) . .
O50 Co17 O49 66.84(19) . .
O55 Co17 O49 85.5(2) . .
O20 Co17 S17 80.02(17) . .
O17 Co17 S17 80.03(19) . .
O50 Co17 S17 104.75(18) . .
O55 Co17 S17 158.95(15) . .
O49 Co17 S17 98.54(16) . .
O20 Co17 P4 128.30(16) . .
O17 Co17 P4 136.54(17) . .
O50 Co17 P4 33.40(15) . .
O55 Co17 P4 88.67(15) . .
O49 Co17 P4 33.57(13) . .
S17 Co17 P4 106.13(8) . .
C196 S17 C166 99.5(4) . .
C196 S17 Co17 93.6(3) . .
C166 S17 Co17 93.7(4) . .
C161 O17 Co17 124.1(5) . .
C161 O17 Co18 115.4(5) . .
Co17 O17 Co18 114.7(3) . .
C20 C17 C18 111.6(14) . .
C20 C17 C19 107.0(13) . .
C18 C17 C19 106.0(13) . .
C20 C17 C14 111.1(13) . .
C18 C17 C14 113.1(11) . .
C19 C17 C14 107.6(12) . .
O58 Co18 O54 89.7(3) . .
O58 Co18 O17 172.3(3) . .
O54 Co18 O17 93.0(2) . .
O58 Co18 O18 95.6(3) . .
O54 Co18 O18 107.0(2) . .
O17 Co18 O18 90.5(2) . .
O58 Co18 O56 93.7(4) . .
O54 Co18 O56 75.7(2) . .
O17 Co18 O56 80.0(3) . .
O18 Co18 O56 170.3(3) . .
O58 Co18 S18 92.1(2) . .
O54 Co18 S18 169.55(17) . .
O17 Co18 S18 84.06(17) . .
O18 Co18 S18 83.07(16) . .
O56 Co18 S18 93.93(19) . .
C176 S18 C162 102.9(4) . .
C176 S18 Co18 97.5(3) . .
C162 S18 Co18 94.2(3) . .
C171 O18 Co19 118.4(5) . .
C171 O18 Co18 117.1(5) . .
Co19 O18 Co18 124.4(3) . .
O53 Co19 O19 110.9(2) . .
O53 Co19 O59 92.0(2) . .
O19 Co19 O59 147.2(2) . .
O53 Co19 O18 89.2(2) . .
O19 Co19 O18 92.9(2) . .
O59 Co19 O18 111.2(2) . .
O53 Co19 O61 81.4(2) . .
O19 Co19 O61 85.0(2) . .
O59 Co19 O61 75.3(2) . .
O18 Co19 O61 168.9(2) . .
O53 Co19 S19 166.69(16) . .
O19 Co19 S19 80.63(15) . .
O59 Co19 S19 80.45(17) . .
O18 Co19 S19 83.47(16) . .
O61 Co19 S19 106.87(15) . .
C172 S19 C182 99.8(4) . .
C172 S19 Co19 95.7(3) . .
C182 S19 Co19 97.0(3) . .
C181 O19 Co20 117.8(5) . .
C181 O19 Co19 122.6(5) . .
Co20 O19 Co19 118.0(3) . .
O20 Co20 O64 171.0(2) . .
O20 Co20 O19 97.4(2) . .
O64 Co20 O19 90.6(2) . .
O20 Co20 O55 76.3(2) . .
O64 Co20 O55 99.1(2) . .
O19 Co20 O55 94.0(2) . .
O20 Co20 S20 80.08(17) . .
O64 Co20 S20 105.09(16) . .
O19 Co20 S20 83.62(17) . .
O55 Co20 S20 155.73(17) . .
O20 Co20 Cl2 85.88(15) . 2_666
O64 Co20 Cl2 87.35(16) . 2_666
O19 Co20 Cl2 166.67(17) . 2_666
O55 Co20 Cl2 99.37(15) . 2_666
S20 Co20 Cl2 84.21(7) . 2_666
O20 Co20 K2 107.05(15) . .
O64 Co20 K2 64.03(15) . .
O19 Co20 K2 138.20(18) . .
O55 Co20 K2 61.01(14) . .
S20 Co20 K2 133.05(6) . .
Cl2 Co20 K2 51.30(5) 2_666 .
C192 S20 C186 102.5(4) . .
C192 S20 Co20 96.5(3) . .
C186 S20 Co20 93.7(3) . .
C191 O20 Co17 125.7(5) . .
C191 O20 Co20 126.2(5) . .
Co17 O20 Co20 108.1(3) . .
O65 Co21 O61 88.9(2) . .
O65 Co21 O24 173.4(3) . .
O61 Co21 O24 93.7(2) . .
O65 Co21 O21 94.9(3) . .
O61 Co21 O21 104.8(2) . .
O24 Co21 O21 90.3(2) . .
O65 Co21 O59 93.2(3) . .
O61 Co21 O59 76.9(2) . .
O24 Co21 O59 81.5(2) . .
O21 Co21 O59 171.7(2) . .
O65 Co21 S21 92.5(2) . .
O61 Co21 S21 170.90(16) . .
O24 Co21 S21 84.00(17) . .
O21 Co21 S21 84.02(17) . .
O59 Co21 S21 94.08(17) . .
C232 S21 C202 103.5(4) . .
C232 S21 Co21 93.5(3) . .
C202 S21 Co21 95.6(3) . .
C201 O21 Co22 117.3(5) . .
C201 O21 Co21 116.9(5) . .
Co22 O21 Co21 124.9(3) . .
O3 C21 C26 125.5(7) . .
O3 C21 C22 121.3(8) . .
C26 C21 C22 113.2(7) . .
O62 Co22 O22 113.2(2) . .
O62 Co22 O21 89.5(2) . .
O22 Co22 O21 93.5(2) . .
O62 Co22 O46 92.4(3) . 2_666
O22 Co22 O46 144.0(3) . 2_666
O21 Co22 O46 112.4(3) . 2_666
O62 Co22 O48 82.2(2) . 2_666
O22 Co22 O48 84.3(2) . 2_666
O21 Co22 O48 169.7(2) . 2_666
O46 Co22 O48 74.1(3) 2_666 2_666
O62 Co22 S22 164.88(17) . .
O22 Co22 S22 80.64(17) . .
O21 Co22 S22 83.39(18) . .
O46 Co22 S22 78.2(2) 2_666 .
O48 Co22 S22 106.11(17) 2_666 .
C212 S22 C206 101.6(4) . .
C212 S22 Co22 96.8(3) . .
C206 S22 Co22 96.1(3) . .
C211 O22 Co23 119.4(5) . .
C211 O22 Co22 120.1(5) . .
Co23 O22 Co22 116.4(3) . .
C23 C22 C21 123.8(8) . .
C23 C22 S4 118.7(7) . .
C21 C22 S4 117.6(6) . .
O23 Co23 O49 168.2(2) . 2_666
O23 Co23 O22 97.5(2) . .
O49 Co23 O22 93.4(2) 2_666 .
O23 Co23 O63 77.2(2) . .
O49 Co23 O63 97.9(2) 2_666 .
O22 Co23 O63 92.5(2) . .
O23 Co23 S23 80.71(19) . .
O49 Co23 S23 105.25(18) 2_666 .
O22 Co23 S23 82.61(18) . .
O63 Co23 S23 156.55(16) . .
O23 Co23 Cl2 84.06(17) . .
O49 Co23 Cl2 86.29(16) 2_666 .
O22 Co23 Cl2 167.33(18) . .
O63 Co23 Cl2 100.13(15) . .
S23 Co23 Cl2 85.24(8) . .
O23 Co23 K2 104.87(18) . .
O49 Co23 K2 63.58(17) 2_666 .
O22 Co23 K2 139.84(17) . .
O63 Co23 K2 61.49(15) . .
S23 Co23 K2 133.27(7) . .
Cl2 Co23 K2 50.42(5) . .
C216 S23 C222 103.6(4) . .
C216 S23 Co23 93.4(3) . .
C222 S23 Co23 95.2(3) . .
C221 O23 Co24 126.8(5) . .
C221 O23 Co23 124.9(5) . .
Co24 O23 Co23 108.0(3) . .
C24 C23 C22 120.7(9) . .
O23 Co24 O24 96.7(2) . .
O23 Co24 O53 160.4(2) . .
O24 Co24 O53 102.9(2) . .
O23 Co24 O63 80.2(2) . .
O24 Co24 O63 99.3(2) . .
O53 Co24 O63 94.9(2) . .
O23 Co24 O52 93.4(2) . .
O24 Co24 O52 169.3(2) . .
O53 Co24 O52 67.2(2) . .
O63 Co24 O52 86.0(2) . .
O23 Co24 S24 80.09(17) . .
O24 Co24 S24 80.72(17) . .
O53 Co24 S24 104.48(16) . .
O63 Co24 S24 160.15(17) . .
O52 Co24 S24 97.49(15) . .
O23 Co24 P5 126.93(18) . .
O24 Co24 P5 136.36(18) . .
O53 Co24 P5 33.50(15) . .
O63 Co24 P5 89.03(16) . .
O52 Co24 P5 33.76(14) . .
S24 Co24 P5 104.75(7) . .
C236 S24 C226 97.7(4) . .
C236 S24 Co24 94.7(3) . .
C226 S24 Co24 94.6(3) . .
C231 O24 Co24 122.9(5) . .
C231 O24 Co21 114.3(5) . .
Co24 O24 Co21 114.9(3) . .
C23 C24 C25 116.7(9) . .
C23 C24 C27 121.3(10) . .
C25 C24 C27 121.7(10) . .
C241 O25 Co3 126.2(7) . .
C26 C25 C24 121.8(9) . .
P1 O26 Co3 118.7(3) . .
P1 O26 Co10 131.9(3) . 2_755
Co3 O26 Co10 104.1(3) . 2_755
C25 C26 C21 123.7(8) . .
C25 C26 S3 117.9(7) . .
C21 C26 S3 118.4(6) . .
P1 O27 Co2 117.5(3) . .
P1 O27 Co1 141.1(3) . .
Co2 O27 Co1 95.7(2) . .
P1 O27 K1 100.6(2) . .
Co2 O27 K1 113.3(2) . .
Co1 O27 K1 82.60(16) . .
C30 C27 C29 115.8(18) . .
C30 C27 C28 101.8(17) . .
C29 C27 C28 105.0(15) . .
C30 C27 C24 110.4(17) . .
C29 C27 C24 111.4(12) . .
C28 C27 C24 112.1(14) . .
P1 O28 Co4 125.5(3) . .
P1 O28 Co8 99.0(3) . .
Co4 O28 Co8 123.1(3) . .
P1 O29 Co9 131.3(4) . 2_755
P1 O29 Co8 90.4(3) . .
Co9 O29 Co8 134.4(3) 2_755 .
P1 O29 K1 101.2(2) . .
Co9 O29 K1 83.88(18) 2_755 .
Co8 O29 K1 108.2(2) . .
P2 O30 Co1 130.7(3) . .
P2 O30 Co12 91.4(3) . .
Co1 O30 Co12 134.7(3) . .
P2 O30 K1 99.3(2) . .
Co1 O30 K1 84.81(19) . .
Co12 O30 K1 107.12(19) . .
P2 O31 Co8 116.2(3) . .
P2 O31 Co5 142.5(3) . .
Co8 O31 Co5 95.3(2) . .
P2 O31 K1 101.3(2) . .
Co8 O31 K1 115.0(2) . .
Co5 O31 K1 81.40(15) . .
O4 C31 C36 122.8(9) . .
O4 C31 C32 123.7(8) . .
C36 C31 C32 113.4(7) . .
P2 O32 Co6 124.1(3) . .
P2 O32 Co12 97.3(3) . .
Co6 O32 Co12 125.9(3) . .
C33 C32 C31 122.7(9) . .
C33 C32 S1 117.4(8) . .
C31 C32 S1 119.8(6) . .
P2 O33 Co7 118.7(3) . .
P2 O33 Co4 131.6(3) . .
Co7 O33 Co4 104.8(2) . .
C34 C33 C32 121.8(9) . .
C2A O34 Co4 123.4(6) . .
C2A O34 Co7 129.8(6) . .
Co4 O34 Co7 104.4(3) . .
C35 C34 C33 116.5(8) . .
C35 C34 C37 122.2(9) . .
C33 C34 C37 121.2(10) . .
C36 C35 C34 122.0(9) . .
C35 C36 C31 123.5(9) . .
C35 C36 S4 116.7(7) . .
C31 C36 S4 119.8(7) . .
C244 O37 Co7 122.3(12) . .
C39 C37 C40 117.2(15) . .
C39 C37 C34 112.9(13) . .
C40 C37 C34 114.1(12) . .
C39 C37 C38 97.7(15) . .
C40 C37 C38 103.5(14) . .
C34 C37 C38 109.3(13) . .
C247 O38 Co6 111.7(7) . .
P3 O39 Co5 131.1(3) . .
P3 O39 Co2 91.5(3) . 2_755
Co5 O39 Co2 135.6(2) . 2_755
P3 O39 K1 98.3(2) . .
Co5 O39 K1 81.79(18) . .
Co2 O39 K1 107.5(2) 2_755 .
P3 O40 Co10 127.8(3) . .
P3 O40 Co2 97.5(3) . 2_755
Co10 O40 Co2 122.9(3) . 2_755
P3 O41 Co12 117.3(3) . .
P3 O41 Co9 140.2(3) . .
Co12 O41 Co9 95.7(2) . .
P3 O41 K1 102.3(2) . .
Co12 O41 K1 113.2(2) . .
Co9 O41 K1 82.38(18) . .
O5 C41 C46 121.3(8) . .
O5 C41 C42 122.7(8) . .
C46 C41 C42 116.0(8) . .
P3 O42 Co11 114.3(3) . .
P3 O42 Co6 129.4(3) . .
Co11 O42 Co6 111.2(3) . .
C43 C42 C41 122.1(9) . .
C43 C42 S6 119.0(7) . .
C41 C42 S6 118.7(6) . .
C253 O43 Co10 126.2(6) . .
C253 O43 Co3 126.2(6) . 2_755
Co10 O43 Co3 105.2(3) . 2_755
C42 C43 C44 121.1(10) . .
C45 C44 C43 117.1(10) . .
C45 C44 C47 123.2(13) . .
C43 C44 C47 119.5(12) . .
C255 O45 Co13 139.7(14) . .
C44 C45 C46 122.7(11) . .
C254 O46 Co22 128.7(7) . 2_666
C254 O46 Co13 126.2(7) . .
Co22 O46 Co13 103.3(3) 2_666 .
C45 C46 C41 120.9(9) . .
C45 C46 S5 119.4(8) . .
C41 C46 S5 119.7(7) . .
C49 C47 C50 118.5(18) . .
C49 C47 C48 99.6(19) . .
C50 C47 C48 107.3(19) . .
C49 C47 C44 104.5(18) . .
C50 C47 C44 112.4(15) . .
C48 C47 C44 114.1(17) . .
P4 O48 Co13 117.1(3) . .
P4 O48 Co22 129.6(3) . 2_666
Co13 O48 Co22 106.6(2) . 2_666
P4 O49 Co23 133.2(3) . 2_666
P4 O49 Co17 90.8(2) . .
Co23 O49 Co17 133.3(3) 2_666 .
P4 O49 K2 99.5(3) . .
Co23 O49 K2 84.30(18) 2_666 .
Co17 O49 K2 105.87(19) . .
P4 O50 Co16 125.4(4) . .
P4 O50 Co17 98.3(3) . .
Co16 O50 Co17 123.9(3) . .
P4 O51 Co14 117.1(3) . .
P4 O51 Co15 141.7(3) . .
Co14 O51 Co15 95.3(2) . .
P4 O51 K2 101.8(2) . .
Co14 O51 K2 113.4(2) . .
Co15 O51 K2 81.38(17) . .
O6 C51 C56 122.9(8) . .
O6 C51 C52 124.1(8) . .
C56 C51 C52 113.0(8) . .
P5 O52 Co15 131.7(3) . .
P5 O52 Co24 90.8(2) . .
Co15 O52 Co24 133.8(3) . .
P5 O52 K2 99.9(3) . .
Co15 O52 K2 84.61(16) . .
Co24 O52 K2 107.94(18) . .
C53 C52 C51 123.2(9) . .
C53 C52 S6 118.6(7) . .
C51 C52 S6 118.2(7) . .
P5 O53 Co19 126.3(4) . .
P5 O53 Co24 98.7(3) . .
Co19 O53 Co24 124.3(3) . .
C52 C53 C54 122.7(10) . .
P5 O54 Co18 118.4(3) . .
P5 O54 Co16 131.2(3) . .
Co18 O54 Co16 105.5(2) . .
C55 C54 C53 115.6(9) . .
C55 C54 C57 122.5(10) . .
C53 C54 C57 121.8(10) . .
P5 O55 Co17 117.5(3) . .
P5 O55 Co20 140.1(3) . .
Co17 O55 Co20 96.1(2) . .
P5 O55 K2 100.7(2) . .
Co17 O55 K2 114.1(2) . .
Co20 O55 K2 82.61(15) . .
C54 C55 C56 122.3(10) . .
C256 O56 Co16 124.2(6) . .
C256 O56 Co18 131.2(7) . .
Co16 O56 Co18 104.6(3) . .
C55 C56 C51 123.1(9) . .
C55 C56 S7 117.1(8) . .
C51 C56 S7 119.7(7) . .
C60 C57 C59 111.9(13) . .
C60 C57 C54 112.7(10) . .
C59 C57 C54 110.2(10) . .
C60 C57 C58 108.4(13) . .
C59 C57 C58 104.7(12) . .
C54 C57 C58 108.4(10) . .
C257 O58 C258 62(2) . .
C257 O58 Co18 121.7(18) . .
C258 O58 Co18 125.9(17) . .
C261 O59 Co19 127.1(6) . .
C261 O59 Co21 127.5(6) . .
Co19 O59 Co21 104.0(2) . .
P6 O61 Co21 120.5(3) . .
P6 O61 Co19 130.1(3) . .
Co21 O61 Co19 103.8(2) . .
O7 C61 C62 121.8(8) . .
O7 C61 C66 123.2(8) . .
C62 C61 C66 115.0(8) . .
P6 O62 Co22 124.6(3) . .
P6 O62 Co14 98.4(3) . 2_666
Co22 O62 Co14 125.3(3) . 2_666
C61 C62 C63 122.9(8) . .
C61 C62 S7 118.3(6) . .
C63 C62 S7 118.8(7) . .
P6 O63 Co24 117.4(3) . .
P6 O63 Co23 143.1(3) . .
Co24 O63 Co23 94.2(2) . .
P6 O63 K2 102.0(3) . .
Co24 O63 K2 110.95(19) . .
Co23 O63 K2 82.17(16) . .
C64 C63 C62 120.6(10) . .
P6 O64 Co20 132.4(3) . .
P6 O64 Co14 90.9(3) . 2_666
Co20 O64 Co14 133.7(3) . 2_666
P6 O64 K2 100.5(2) . .
Co20 O64 K2 82.90(16) . .
Co14 O64 K2 107.85(18) 2_666 .
C65 C64 C63 117.1(9) . .
C65 C64 C67 120.3(9) . .
C63 C64 C67 122.4(10) . .
C262 O65 Co21 128.8(9) . .
C64 C65 C66 122.0(8) . .
C265 O66 C11' 105.7(15) . .
C65 C66 C61 122.3(8) . .
C65 C66 S8 118.7(6) . .
C61 C66 S8 119.0(7) . .
C68 C67 C69 109.5(11) . .
C68 C67 C70 109.0(11) . .
C69 C67 C70 109.1(10) . .
C68 C67 C64 111.3(9) . .
C69 C67 C64 109.0(9) . .
C70 C67 C64 108.9(10) . .
O8 C71 C72 121.5(7) . .
O8 C71 C76 120.4(7) . .
C72 C71 C76 118.0(7) . .
C71 C72 C73 121.6(8) . .
C71 C72 S8 118.2(6) . .
C73 C72 S8 120.2(7) . .
C250 O73 Co11 123.3(8) . .
C72 C73 C74 121.7(9) . .
C75 C74 C73 116.7(8) . .
C75 C74 C77 123.1(9) . .
C73 C74 C77 120.0(9) . .
C74 C75 C76 122.0(9) . .
C75 C76 C71 119.9(8) . .
C75 C76 S5 121.9(7) . .
C71 C76 S5 118.1(6) . .
C80 C77 C74 111.6(9) . .
C80 C77 C78 108.9(11) . .
C74 C77 C78 110.8(10) . .
C80 C77 C79 110.1(10) . .
C74 C77 C79 108.1(9) . .
C78 C77 C79 107.2(11) . .
O9 C81 C86 123.8(9) . .
O9 C81 C82 120.7(8) . .
C86 C81 C82 115.5(8) . .
C81 C82 C83 123.4(9) . .
C81 C82 S9 122.1(7) . .
C83 C82 S9 114.5(8) . .
C84 C83 C82 119.2(10) . .
C85 C84 C83 117.4(10) . .
C85 C84 C87 123.6(11) . .
C83 C84 C87 119.0(12) . .
C84 C85 C86 122.6(9) . .
C81 C86 C85 121.9(9) . .
C81 C86 S10 119.4(7) . .
C85 C86 S10 118.7(7) . .
C90 C87 C89 109(2) . .
C90 C87 C84 115.8(15) . .
C89 C87 C84 111.6(17) . .
C90 C87 C88 108.3(17) . .
C89 C87 C88 104.5(18) . .
C84 C87 C88 106.6(15) . .
O10 C91 C92 121.4(8) . .
O10 C91 C96 123.5(8) . .
C92 C91 C96 115.1(7) . .
C93 C92 C91 123.1(9) . .
C93 C92 S10 118.9(7) . .
C91 C92 S10 117.9(6) . .
C92 C93 C94 119.9(9) . .
C95 C94 C93 117.0(8) . .
C95 C94 C97 124.5(10) . .
C93 C94 C97 118.4(9) . .
C94 C95 C96 122.9(9) . .
C95 C96 C91 121.9(8) . .
C95 C96 S11 118.4(7) . .
C91 C96 S11 119.7(6) . .
C99 C97 C98 111.7(11) . .
C99 C97 C100 108.6(12) . .
C98 C97 C100 106.1(10) . .
C99 C97 C94 110.1(9) . .
C98 C97 C94 110.4(9) . .
C100 C97 C94 109.8(9) . .
O11 C101 C106 121.4(8) . .
O11 C101 C102 120.5(7) . .
C106 C101 C102 118.1(7) . .
C103 C102 C101 119.6(8) . .
C103 C102 S11 122.3(7) . .
C101 C102 S11 118.0(6) . .
C104 C103 C102 122.7(9) . .
C103 C104 C105 117.6(7) . .
C103 C104 C107 120.8(9) . .
C105 C104 C107 121.5(8) . .
C104 C105 C106 120.5(8) . .
C101 C106 C105 121.5(8) . .
C101 C106 S12 118.0(6) . .
C105 C106 S12 120.4(7) . .
C109 C107 C108 114.9(10) . .
C109 C107 C104 114.1(9) . .
C108 C107 C104 111.3(9) . .
C109 C107 C110 104.1(11) . .
C108 C107 C110 105.0(11) . .
C104 C107 C110 106.4(9) . .
O12 C111 C112 122.6(8) . .
O12 C111 C116 123.3(9) . .
C112 C111 C116 114.1(8) . .
C113 C112 C111 123.0(9) . .
C113 C112 S9 119.5(8) . .
C111 C112 S9 117.5(6) . .
C112 C113 C114 122.1(10) . .
C115 C114 C113 117.2(9) . .
C115 C114 C117 122.2(10) . .
C113 C114 C117 120.6(10) . .
C114 C115 C116 120.5(9) . .
C115 C116 C111 123.0(9) . .
C115 C116 S12 118.8(7) . .
C111 C116 S12 118.1(7) . .
C119 C117 C120 110.0(14) . .
C119 C117 C114 109.3(12) . .
C120 C117 C114 112.6(12) . .
C119 C117 C118 113.8(14) . .
C120 C117 C118 101.6(12) . .
C114 C117 C118 109.4(11) . .
O13 C121 C122 123.7(8) . .
O13 C121 C126 119.4(8) . .
C122 C121 C126 116.9(8) . .
C121 C122 C123 121.3(9) . .
C121 C122 S14 118.6(6) . .
C123 C122 S14 120.1(8) . .
C124 C123 C122 122.7(9) . .
C125 C124 C123 116.2(9) . .
C125 C124 C127 120.6(10) . .
C123 C124 C127 123.2(10) . .
C124 C125 C126 122.2(10) . .
C125 C126 C121 120.6(10) . .
C125 C126 S13 119.6(8) . .
C121 C126 S13 119.9(7) . .
C128 C127 C129 111.4(13) . .
C128 C127 C124 109.6(9) . .
C129 C127 C124 111.9(10) . .
C128 C127 C130 108.6(12) . .
C129 C127 C130 107.4(11) . .
C124 C127 C130 107.7(11) . .
O14 C131 C136 122.0(8) . .
O14 C131 C132 120.6(7) . .
C136 C131 C132 117.3(8) . .
C133 C132 C131 120.8(8) . .
C133 C132 S15 121.5(7) . .
C131 C132 S15 117.7(7) . .
C132 C133 C134 123.5(9) . .
C133 C134 C135 115.3(8) . .
C133 C134 C137 122.1(9) . .
C135 C134 C137 122.6(8) . .
C136 C135 C134 121.4(8) . .
C131 C136 C135 121.7(8) . .
C131 C136 S14 118.3(7) . .
C135 C136 S14 120.0(6) . .
C140 C137 C138 108.3(9) . .
C140 C137 C134 108.3(8) . .
C138 C137 C134 111.5(9) . .
C140 C137 C139 111.2(10) . .
C138 C137 C139 107.3(8) . .
C134 C137 C139 110.2(8) . .
O15 C141 C146 121.5(9) . .
O15 C141 C142 123.9(8) . .
C146 C141 C142 114.6(8) . .
C141 C142 C143 122.1(8) . .
C141 C142 S15 120.4(6) . .
C143 C142 S15 117.3(7) . .
C144 C143 C142 121.3(10) . .
C145 C144 C143 117.8(9) . .
C145 C144 C147 120.7(9) . .
C143 C144 C147 121.4(10) . .
C144 C145 C146 120.6(9) . .
C141 C146 C145 123.4(10) . .
C141 C146 S16 117.6(7) . .
C145 C146 S16 119.0(7) . .
C150 C147 C149 109.1(12) . .
C150 C147 C144 112.7(12) . .
C149 C147 C144 112.0(9) . .
C150 C147 C148 110.6(11) . .
C149 C147 C148 105.1(12) . .
C144 C147 C148 106.9(10) . .
O16 C151 C152 121.8(8) . .
O16 C151 C156 122.6(9) . .
C152 C151 C156 115.5(8) . .
C153 C152 C151 121.1(9) . .
C153 C152 S16 117.9(8) . .
C151 C152 S16 121.0(7) . .
C154 C153 C152 122.5(11) . .
C155 C154 C153 117.5(10) . .
C155 C154 C157 119.2(12) . .
C153 C154 C157 123.3(13) . .
C154 C155 C156 121.0(10) . .
C155 C156 C151 122.3(10) . .
C155 C156 S13 116.4(8) . .
C151 C156 S13 121.4(7) . .
C158 C157 C159 115(2) . .
C158 C157 C154 110.9(15) . .
C159 C157 C154 106.3(19) . .
C158 C157 C160 110.8(19) . .
C159 C157 C160 113(2) . .
C154 C157 C160 99.4(17) . .
O17 C161 C162 123.1(8) . .
O17 C161 C166 121.6(7) . .
C162 C161 C166 115.4(8) . .
C163 C162 C161 123.5(9) . .
C163 C162 S18 117.9(7) . .
C161 C162 S18 118.5(7) . .
C164 C163 C162 121.0(9) . .
C163 C164 C165 117.9(10) . .
C163 C164 C167 122.0(10) . .
C165 C164 C167 119.8(12) . .
C164 C165 C166 120.0(10) . .
C161 C166 C165 122.1(8) . .
C161 C166 S17 119.8(7) . .
C165 C166 S17 118.1(8) . .
C169 C167 C168 116.6(17) . .
C169 C167 C164 119.5(15) . .
C168 C167 C164 111.0(13) . .
C169 C167 C170 87.4(17) . .
C168 C167 C170 112.1(17) . .
C164 C167 C170 107.3(16) . .
O18 C171 C176 123.4(7) . .
O18 C171 C172 122.9(8) . .
C176 C171 C172 113.6(8) . .
C173 C172 C171 121.7(9) . .
C173 C172 S19 118.8(7) . .
C171 C172 S19 119.5(6) . .
C174 C173 C172 123.2(8) . .
C173 C174 C175 116.4(8) . .
C173 C174 C177 122.4(9) . .
C175 C174 C177 121.1(9) . .
C174 C175 C176 121.4(9) . .
C175 C176 C171 123.5(8) . .
C175 C176 S18 117.6(7) . .
C171 C176 S18 118.8(6) . .
C180 C177 C178 112.2(13) . .
C180 C177 C174 112.4(11) . .
C178 C177 C174 113.5(10) . .
C180 C177 C179 106.3(13) . .
C178 C177 C179 103.8(12) . .
C174 C177 C179 107.8(10) . .
O19 C181 C186 125.6(7) . .
O19 C181 C182 120.4(8) . .
C186 C181 C182 114.0(7) . .
C183 C182 C181 122.7(8) . .
C183 C182 S19 118.8(7) . .
C181 C182 S19 118.4(6) . .
C182 C183 C184 121.3(8) . .
C185 C184 C183 115.9(9) . .
C185 C184 C187 124.6(10) . .
C183 C184 C187 119.5(9) . .
C184 C185 C186 122.1(10) . .
C181 C186 C185 123.7(8) . .
C181 C186 S20 118.9(6) . .
C185 C186 S20 117.3(7) . .
C188 C187 C184 111.5(10) . .
C188 C187 C190 107.9(15) . .
C184 C187 C190 111.9(10) . .
C188 C187 C189 107.8(11) . .
C184 C187 C189 107.0(14) . .
C190 C187 C189 110.8(12) . .
O20 C191 C196 122.7(7) . .
O20 C191 C192 120.3(8) . .
C196 C191 C192 117.0(8) . .
C193 C192 C191 121.9(8) . .
C193 C192 S20 121.2(6) . .
C191 C192 S20 116.9(7) . .
C192 C193 C194 120.8(8) . .
C193 C194 C195 118.2(9) . .
C193 C194 C197 120.3(8) . .
C195 C194 C197 121.3(9) . .
C196 C195 C194 120.9(9) . .
C191 C196 C195 121.1(8) . .
C191 C196 S17 117.6(7) . .
C195 C196 S17 121.2(7) . .
C200 C197 C198 108.6(11) . .
C200 C197 C194 111.7(9) . .
C198 C197 C194 110.5(10) . .
C200 C197 C199 112.8(13) . .
C198 C197 C199 105.7(11) . .
C194 C197 C199 107.4(10) . .
O21 C201 C202 122.5(8) . .
O21 C201 C206 122.8(8) . .
C202 C201 C206 114.6(9) . .
C201 C202 C203 122.5(9) . .
C201 C202 S21 120.6(8) . .
C203 C202 S21 116.9(7) . .
C204 C203 C202 121.7(9) . .
C205 C204 C203 116.5(9) . .
C205 C204 C207 122.7(10) . .
C203 C204 C207 120.7(10) . .
C204 C205 C206 122.7(10) . .
C205 C206 C201 122.0(9) . .
C205 C206 S22 118.2(7) . .
C201 C206 S22 119.9(7) . .
C209 C207 C210 115.4(13) . .
C209 C207 C204 111.4(12) . .
C210 C207 C204 112.1(10) . .
C209 C207 C208 107.1(15) . .
C210 C207 C208 102.3(14) . .
C204 C207 C208 107.7(11) . .
O22 C211 C212 121.0(8) . .
O22 C211 C216 123.3(8) . .
C212 C211 C216 115.6(8) . .
C213 C212 C211 122.6(9) . .
C213 C212 S22 118.7(7) . .
C211 C212 S22 118.6(7) . .
C212 C213 C214 122.2(9) . .
C215 C214 C213 114.6(10) . .
C215 C214 C217 122.1(10) . .
C213 C214 C217 123.2(10) . .
C216 C215 C214 124.2(9) . .
C215 C216 C211 120.6(8) . .
C215 C216 S23 119.7(7) . .
C211 C216 S23 119.6(7) . .
C220 C217 C219 110.5(15) . .
C220 C217 C218 107.2(14) . .
C219 C217 C218 106.6(14) . .
C220 C217 C214 109.2(13) . .
C219 C217 C214 110.2(12) . .
C218 C217 C214 113.1(11) . .
O23 C221 C222 121.7(7) . .
O23 C221 C226 120.7(8) . .
C222 C221 C226 117.5(8) . .
C223 C222 C221 121.3(8) . .
C223 C222 S23 121.5(7) . .
C221 C222 S23 117.1(7) . .
C222 C223 C224 122.0(9) . .
C223 C224 C225 115.6(9) . .
C223 C224 C227 121.6(9) . .
C225 C224 C227 122.4(9) . .
C226 C225 C224 123.3(8) . .
C225 C226 C221 120.2(9) . .
C225 C226 S24 123.0(7) . .
C221 C226 S24 116.8(7) . .
C224 C227 C228 111.6(9) . .
C224 C227 C229 111.1(9) . .
C228 C227 C229 105.5(11) . .
C224 C227 C230 107.8(9) . .
C228 C227 C230 111.4(12) . .
C229 C227 C230 109.4(10) . .
O24 C231 C232 122.9(7) . .
O24 C231 C236 121.9(7) . .
C232 C231 C236 115.2(8) . .
C233 C232 C231 121.3(8) . .
C233 C232 S21 119.7(7) . .
C231 C232 S21 118.8(7) . .
C232 C233 C234 124.1(9) . .
C233 C234 C235 115.0(9) . .
C233 C234 C237 122.1(10) . .
C235 C234 C237 122.8(10) . .
C236 C235 C234 121.2(9) . .
C235 C236 C231 123.2(9) . .
C235 C236 S24 118.3(7) . .
C231 C236 S24 118.6(6) . .
C234 C237 C238 112.8(12) . .
C234 C237 C239 109.9(13) . .
C238 C237 C239 109.6(15) . .
C234 C237 C240 106.2(12) . .
C238 C237 C240 108.3(14) . .
C239 C237 C240 110.1(13) . .
O25 C241 N1 122.7(11) . .
O37 C244 N5 126.0(18) . .
N3 C247 O38 121.6(12) . .
O73 C250 N4 124.2(12) . .
O44 C253 O43 123.5(9) . .
O46 C254 O47 122.4(11) . .
O56 C256 O57 124.9(11) . .
O58 C257 C258 72(3) . .
O58 C257 N7 112(3) . .
C258 C257 N7 71(2) . .
C257 C258 O58 45.5(19) . .
C257 C258 N7 57(2) . .
O58 C258 N7 86(2) . .
O60 C261 O59 123.8(10) . .
O65 C262 N6 125.0(16) . .
O68 C267 N9 122.2(16) . .
N8 C270 O69 125.4(16) . .

loop_
_geom_bond_atom_site_label_1
_geom_bond_atom_site_label_2
_geom_bond_distance
_geom_bond_site_symmetry_2
Co3 O25 2.042(6) .
Co3 O26 2.044(6) .
Co3 O1 2.054(6) .
Co3 O43 2.142(7) 2_755
Co3 O4 2.192(6) .
Co3 S1 2.414(2) .
K1 Cl1 2.8705(18) 2_755
K1 Cl1 2.8705(18) .
K1 O41 3.238(6) 2_755
K1 O41 3.238(6) .
K1 O31 3.256(5) .
K1 O31 3.256(5) 2_755
K1 O27 3.292(5) .
K1 O27 3.292(5) 2_755
K1 O29 3.293(5) .
K1 O29 3.293(5) 2_755
K1 O30 3.302(6) 2_755
K1 O30 3.302(6) .
Cl1 Co5 2.547(2) 2_755
Cl1 Co1 2.585(2) .
Cl1 Co9 2.600(3) .
S1 C32 1.766(10) .
S1 C2 1.795(9) .
P1 O26 1.523(6) .
P1 O29 1.529(6) .
P1 O28 1.547(6) .
P1 O27 1.559(5) .
P1 Co8 2.784(2) .
O1 C1 1.321(10) .
O1 Co2 2.029(5) .
N1 C241 1.322(14) .
N1 C243 1.396(17) .
N1 C242 1.447(16) .
C1 C2 1.401(12) .
C1 C6 1.415(12) .
Co2 O2 1.957(5) .
Co2 O40 2.100(5) 2_755
Co2 O27 2.115(6) .
Co2 O39 2.253(5) 2_755
Co2 S2 2.581(2) .
Co2 P3 2.761(2) 2_755
K2 Cl2 2.878(2) .
K2 Cl2 2.878(2) 2_666
K2 O55 3.240(5) 2_666
K2 O55 3.240(5) .
K2 O52 3.263(5) .
K2 O52 3.263(5) 2_666
K2 O51 3.283(5) .
K2 O51 3.283(5) 2_666
K2 O63 3.299(6) 2_666
K2 O63 3.299(6) .
K2 O64 3.328(5) 2_666
K2 O64 3.328(5) .
Cl2 Co20 2.546(2) 2_666
Cl2 Co15 2.586(2) .
Cl2 Co23 2.626(2) .
S2 C12 1.769(9) .
S2 C6 1.787(9) .
P2 O33 1.522(6) .
P2 O31 1.529(6) .
P2 O30 1.533(6) .
P2 O32 1.585(6) .
P2 Co12 2.756(2) .
O2 C11 1.337(10) .
O2 Co1 1.981(6) .
C2A O35A 1.197(16) .
C2A O35B 1.231(18) .
C2A O34 1.271(10) .
C2 C3 1.377(12) .
Co1 O30 2.026(6) .
Co1 O3 2.050(6) .
Co1 O27 2.197(5) .
Co1 S3 2.529(2) .
S3 C26 1.776(9) .
S3 C16 1.809(10) .
P3 O42 1.537(6) .
P3 O39 1.540(5) .
P3 O40 1.540(6) .
P3 O41 1.557(6) .
P3 Co2 2.761(2) 2_755
O3 C21 1.301(10) .
O3 Co4 2.105(5) .
N3 C247 1.315(15) .
N3 C248 1.514(17) .
N3 C249 1.540(18) .
C3 C4 1.380(14) .
Co4 O28 2.049(5) .
Co4 O4 2.124(6) .
Co4 O34 2.137(6) .
Co4 O33 2.192(6) .
Co4 S4 2.490(2) .
S4 C36 1.764(10) .
S4 C22 1.782(9) .
P4 O49 1.533(5) .
P4 O50 1.542(5) .
P4 O51 1.547(7) .
P4 O48 1.549(6) .
P4 Co17 2.772(2) .
O4 C31 1.292(9) .
N4 C250 1.349(14) .
N4 C252 1.420(17) .
N4 C251 1.447(15) .
C4 C5 1.376(14) .
C4 C7 1.567(19) .
Co8 O8 1.953(5) .
Co8 O5 2.046(6) .
Co8 O28 2.085(5) .
Co8 O31 2.124(5) .
Co8 O29 2.315(6) .
Co8 S5 2.588(2) .
S5 C46 1.777(10) .
S5 C76 1.792(9) .
P5 O54 1.517(6) .
P5 O52 1.538(6) .
P5 O55 1.545(6) .
P5 O53 1.545(5) .
P5 Co24 2.767(3) .
O5 C41 1.337(9) .
O5 Co7 2.071(6) .
N5 C244 1.41(2) .
N5 C246 1.496(9) .
N5 C245 1.63(3) .
C5 C6 1.386(13) .
Co7 O33 2.068(5) .
Co7 O37 2.088(6) .
Co7 O34 2.138(7) .
Co7 O6 2.157(6) .
Co7 S6 2.398(2) .
S6 C52 1.774(10) .
S6 C42 1.778(9) .
P6 O61 1.515(5) .
P6 O63 1.527(5) .
P6 O64 1.536(6) .
P6 O62 1.553(5) .
P6 Co14 2.765(2) 2_666
O6 C51 1.314(10) .
O6 Co6 2.099(6) .
N6 C262 1.319(18) .
N6 C263 1.45(2) .
N6 C264 1.50(2) .
Co6 O32 2.009(6) .
Co6 O7 2.085(6) .
Co6 O38 2.146(7) .
Co6 O42 2.186(6) .
Co6 S7 2.461(3) .
S7 C62 1.781(9) .
S7 C56 1.794(10) .
O7 C61 1.327(10) .
O7 Co5 2.055(6) .
N7 C257 1.47(3) .
N7 C2'' 1.55(4) .
N7 C258 1.66(5) .
N7 C259 1.75(4) .
C7 C10 1.44(2) .
C7 C9 1.500(19) .
C7 C8 1.546(10) .
Co5 O8 2.004(6) .
Co5 O39 2.029(5) .
Co5 O31 2.223(5) .
Co5 S8 2.512(2) .
Co5 Cl1 2.547(2) 2_755
S8 C72 1.777(8) .
S8 C66 1.781(9) .
O8 C71 1.326(9) .
N8 C270 1.295(18) .
N8 C271 1.406(15) .
N8 C272 1.452(18) .
Co11 O42 2.024(6) .
Co11 O12 2.027(6) .
Co11 O73 2.033(7) .
Co11 O9 2.078(6) .
Co11 S9 2.397(3) .
S9 C82 1.774(9) .
S9 C112 1.789(9) .
O9 C81 1.335(10) .
O9 Co10 2.099(6) .
N9 C267 1.302(18) .
N9 C268 1.438(19) .
N9 C269 1.451(14) .
Co10 O40 2.065(5) .
Co10 O43 2.078(6) .
Co10 O10 2.101(5) .
Co10 O26 2.204(6) 2_755
Co10 S10 2.506(2) .
S10 C86 1.786(10) .
S10 C92 1.789(9) .
O10 C91 1.349(9) .
O10 Co9 2.050(6) .
Co9 O11 1.986(5) .
Co9 O29 1.999(5) 2_755
Co9 O41 2.200(5) .
Co9 S11 2.505(2) .
S11 C102 1.770(8) .
S11 C96 1.780(9) .
O11 C101 1.313(10) .
O11 Co12 1.960(6) .
C11 C16 1.403(13) .
C11 C12 1.402(13) .
Co12 O12 2.045(6) .
Co12 O32 2.061(5) .
Co12 O41 2.117(5) .
Co12 O30 2.254(6) .
Co12 S12 2.559(2) .
S12 C106 1.795(9) .
S12 C116 1.804(10) .
O12 C111 1.326(10) .
C12 C13 1.380(12) .
Co13 O13 2.042(7) .
Co13 O48 2.047(6) .
Co13 O45 2.088(10) .
Co13 O16 2.148(6) .
Co13 O46 2.238(8) .
Co13 S13 2.404(2) .
S13 C126 1.767(11) .
S13 C156 1.788(11) .
O13 C121 1.346(10) .
O13 Co14 2.060(6) .
C13 C14 1.412(15) .
Co14 O14 1.954(6) .
Co14 O62 2.072(6) 2_666
Co14 O51 2.133(5) .
Co14 O64 2.275(5) 2_666
Co14 S14 2.574(2) .
Co14 P6 2.765(2) 2_666
S14 C122 1.787(9) .
S14 C136 1.793(9) .
O14 C131 1.347(10) .
O14 Co15 1.982(6) .
C14 C15 1.397(16) .
C14 C17 1.543(14) .
Co15 O52 2.016(5) .
Co15 O15 2.058(6) .
Co15 O51 2.206(6) .
Co15 S15 2.537(3) .
S15 C142 1.782(9) .
S15 C132 1.797(8) .
O15 C141 1.326(10) .
O15 Co16 2.092(6) .
C15 C16 1.366(13) .
Co16 O50 2.034(6) .
Co16 O16 2.099(6) .
Co16 O56 2.118(7) .
Co16 O54 2.221(5) .
Co16 S16 2.464(2) .
S16 C152 1.769(10) .
S16 C146 1.791(11) .
O16 C151 1.345(10) .
Co17 O20 1.961(5) .
Co17 O17 2.053(6) .
Co17 O50 2.092(5) .
Co17 O55 2.123(6) .
Co17 O49 2.288(5) .
Co17 S17 2.589(3) .
S17 C196 1.780(9) .
S17 C166 1.792(9) .
O17 C161 1.314(11) .
O17 Co18 2.072(7) .
C17 C20 1.45(2) .
C17 C18 1.51(2) .
C17 C19 1.54(2) .
Co18 O58 2.036(9) .
Co18 O54 2.069(6) .
Co18 O18 2.149(6) .
Co18 O56 2.196(6) .
Co18 S18 2.403(2) .
S18 C176 1.775(8) .
S18 C162 1.780(10) .
O18 C171 1.331(10) .
O18 Co19 2.115(6) .
Co19 O53 2.053(5) .
Co19 O19 2.085(6) .
Co19 O59 2.095(6) .
Co19 O61 2.194(5) .
Co19 S19 2.468(2) .
S19 C172 1.780(9) .
S19 C182 1.780(9) .
O19 C181 1.327(10) .
O19 Co20 2.061(5) .
Co20 O20 2.009(6) .
Co20 O64 2.020(6) .
Co20 O55 2.197(5) .
Co20 S20 2.506(2) .
Co20 Cl2 2.546(2) 2_666
S20 C192 1.786(9) .
S20 C186 1.790(8) .
O20 C191 1.308(10) .
Co21 O65 2.055(6) .
Co21 O61 2.061(6) .
Co21 O24 2.064(6) .
Co21 O21 2.138(6) .
Co21 O59 2.153(6) .
Co21 S21 2.425(2) .
S21 C232 1.770(9) .
S21 C202 1.785(10) .
O21 C201 1.338(11) .
O21 Co22 2.138(5) .
C21 C26 1.405(11) .
C21 C22 1.420(11) .
Co22 O62 2.024(6) .
Co22 O22 2.117(6) .
Co22 O46 2.143(7) 2_666
Co22 O48 2.236(5) 2_666
Co22 S22 2.447(3) .
S22 C212 1.769(9) .
S22 C206 1.776(10) .
O22 C211 1.318(10) .
O22 Co23 2.050(6) .
C22 C23 1.394(12) .
Co23 O23 1.985(6) .
Co23 O49 1.986(5) 2_666
Co23 O63 2.224(6) .
Co23 S23 2.524(3) .
S23 C216 1.773(9) .
S23 C222 1.791(9) .
O23 C221 1.325(10) .
O23 Co24 1.955(6) .
C23 C24 1.389(14) .
Co24 O24 2.054(5) .
Co24 O53 2.075(6) .
Co24 O63 2.127(5) .
Co24 O52 2.280(5) .
Co24 S24 2.562(2) .
S24 C236 1.790(9) .
S24 C226 1.791(10) .
O24 C231 1.324(10) .
C24 C25 1.400(13) .
C24 C27 1.562(15) .
O25 C241 1.213(12) .
C25 C26 1.375(12) .
O26 Co10 2.204(6) 2_755
C27 C30 1.48(3) .
C27 C29 1.55(2) .
C27 C28 1.56(3) .
O29 Co9 1.999(5) 2_755
C31 C36 1.423(12) .
C31 C32 1.434(13) .
C32 C33 1.404(12) .
C33 C34 1.404(14) .
C34 C35 1.395(15) .
C34 C37 1.523(13) .
C35 C36 1.395(12) .
O37 C244 1.153(19) .
C37 C39 1.40(2) .
C37 C40 1.44(2) .
C37 C38 1.58(2) .
O38 C247 1.346(14) .
O39 Co2 2.253(5) 2_755
O40 Co2 2.100(5) 2_755
C41 C46 1.412(13) .
C41 C42 1.414(12) .
C42 C43 1.395(13) .
O43 C253 1.290(12) .
O43 Co3 2.142(7) 2_755
C43 C44 1.410(17) .
O44 C253 1.236(12) .
C44 C45 1.371(16) .
C44 C47 1.56(2) .
O45 C255 1.34(3) .
C45 C46 1.409(13) .
O46 C254 1.233(12) .
O46 Co22 2.143(7) 2_666
O47 C254 1.267(15) .
C47 C49 1.44(3) .
C47 C50 1.50(2) .
C47 C48 1.53(3) .
O48 Co22 2.236(5) 2_666
O49 Co23 1.986(5) 2_666
C51 C56 1.417(13) .
C51 C52 1.445(12) .
C52 C53 1.376(13) .
C53 C54 1.413(15) .
C54 C55 1.391(14) .
C54 C57 1.530(14) .
C55 C56 1.414(13) .
O56 C256 1.224(12) .
O57 C256 1.242(15) .
C57 C60 1.486(19) .
C57 C59 1.517(18) .
C57 C58 1.547(19) .
O58 C257 1.12(3) .
O58 C258 1.49(4) .
O59 C261 1.276(11) .
O60 C261 1.227(13) .
C61 C62 1.389(13) .
C61 C66 1.416(12) .
O62 Co14 2.072(6) 2_666
C62 C63 1.416(13) .
C63 C64 1.395(14) .
O64 Co14 2.275(5) 2_666
C64 C65 1.387(14) .
C64 C67 1.544(13) .
O65 C262 1.212(14) .
C65 C66 1.390(11) .
O66 C265 1.442(19) .
O66 C11' 1.54(3) .
O67 C266 1.514(18) .
C67 C68 1.536(16) .
C67 C69 1.540(16) .
C67 C70 1.541(17) .
O68 C267 1.270(19) .
O69 C270 1.307(19) .
O70 C273 1.55(5) .
C71 C72 1.379(11) .
C71 C76 1.415(12) .
O72 C274 1.510(19) .
C72 C73 1.384(12) .
O73 C250 1.209(13) .
C73 C74 1.410(14) .
C74 C75 1.392(14) .
C74 C77 1.537(12) .
O75 C275 1.47(4) .
C75 C76 1.405(11) .
C77 C80 1.536(16) .
C77 C78 1.538(18) .
C77 C79 1.538(17) .
C81 C86 1.383(12) .
C81 C82 1.413(13) .
C82 C83 1.416(13) .
C83 C84 1.400(16) .
C84 C85 1.389(16) .
C84 C87 1.568(16) .
C85 C86 1.398(12) .
C87 C90 1.37(2) .
C87 C89 1.50(3) .
C87 C88 1.68(3) .
C91 C92 1.399(13) .
C91 C96 1.402(12) .
C92 C93 1.389(12) .
C93 C94 1.437(14) .
C94 C95 1.342(14) .
C94 C97 1.546(12) .
C95 C96 1.400(11) .
C97 C99 1.499(18) .
C97 C98 1.511(16) .
C97 C100 1.517(16) .
C101 C106 1.392(12) .
C101 C102 1.407(12) .
C102 C103 1.393(11) .
C103 C104 1.388(12) .
C104 C105 1.396(13) .
C104 C107 1.533(11) .
C105 C106 1.402(11) .
C107 C109 1.486(16) .
C107 C108 1.499(14) .
C107 C110 1.627(19) .
C111 C112 1.410(14) .
C111 C116 1.414(13) .
C112 C113 1.371(12) .
C113 C114 1.402(15) .
C114 C115 1.378(15) .
C114 C117 1.530(13) .
C115 C116 1.413(12) .
C117 C119 1.43(2) .
C117 C120 1.447(18) .
C117 C118 1.54(2) .
C121 C122 1.386(13) .
C121 C126 1.410(12) .
C122 C123 1.392(12) .
C123 C124 1.387(14) .
C124 C125 1.387(16) .
C124 C127 1.538(13) .
C125 C126 1.405(13) .
C127 C128 1.500(17) .
C127 C129 1.529(18) .
C127 C130 1.54(2) .
C131 C136 1.382(12) .
C131 C132 1.393(12) .
C132 C133 1.361(13) .
C133 C134 1.398(13) .
C134 C135 1.406(13) .
C134 C137 1.538(13) .
C135 C136 1.388(12) .
C137 C140 1.493(16) .
C137 C138 1.527(14) .
C137 C139 1.559(14) .
C141 C146 1.385(12) .
C141 C142 1.401(14) .
C142 C143 1.420(13) .
C143 C144 1.376(14) .
C144 C145 1.370(15) .
C144 C147 1.547(13) .
C145 C146 1.418(13) .
C147 C150 1.47(2) .
C147 C149 1.543(17) .
C147 C148 1.556(19) .
C151 C152 1.401(13) .
C151 C156 1.404(13) .
C152 C153 1.397(13) .
C153 C154 1.376(16) .
C154 C155 1.371(16) .
C154 C157 1.60(2) .
C155 C156 1.403(13) .
C157 C158 1.47(2) .
C157 C159 1.52(4) .
C157 C160 1.61(3) .
C161 C162 1.402(11) .
C161 C166 1.404(13) .
C162 C163 1.385(13) .
C163 C164 1.381(16) .
C164 C165 1.413(14) .
C164 C167 1.540(18) .
C165 C166 1.416(15) .
C167 C169 1.42(3) .
C167 C168 1.468(19) .
C167 C170 1.59(3) .
C171 C176 1.403(12) .
C171 C172 1.432(12) .
C172 C173 1.381(12) .
C173 C174 1.377(14) .
C174 C175 1.384(13) .
C174 C177 1.526(13) .
C175 C176 1.393(12) .
C177 C180 1.46(2) .
C177 C178 1.504(16) .
C177 C179 1.575(19) .
C181 C186 1.385(12) .
C181 C182 1.412(11) .
C182 C183 1.401(12) .
C183 C184 1.418(14) .
C184 C185 1.369(14) .
C184 C187 1.527(14) .
C185 C186 1.405(12) .
C187 C188 1.497(18) .
C187 C190 1.54(2) .
C187 C189 1.56(2) .
C191 C196 1.391(12) .
C191 C192 1.424(11) .
C192 C193 1.384(13) .
C193 C194 1.386(14) .
C194 C195 1.411(12) .
C194 C197 1.545(14) .
C195 C196 1.406(13) .
C197 C200 1.495(17) .
C197 C198 1.537(16) .
C197 C199 1.550(19) .
C201 C202 1.406(12) .
C201 C206 1.420(13) .
C202 C203 1.415(14) .
C203 C204 1.389(14) .
C204 C205 1.379(14) .
C204 C207 1.538(15) .
C205 C206 1.405(14) .
C207 C209 1.426(19) .
C207 C210 1.486(17) .
C207 C208 1.65(2) .
C211 C212 1.407(12) .
C211 C216 1.409(12) .
C212 C213 1.378(14) .
C213 C214 1.407(14) .
C214 C215 1.397(15) .
C214 C217 1.532(16) .
C215 C216 1.384(14) .
C217 C220 1.48(2) .
C217 C219 1.49(2) .
C217 C218 1.514(17) .
C221 C222 1.396(13) .
C221 C226 1.422(11) .
C222 C223 1.381(13) .
C223 C224 1.409(13) .
C224 C225 1.412(14) .
C224 C227 1.510(14) .
C225 C226 1.365(13) .
C227 C228 1.524(18) .
C227 C229 1.531(15) .
C227 C230 1.537(16) .
C231 C232 1.409(12) .
C231 C236 1.425(11) .
C232 C233 1.375(13) .
C233 C234 1.394(14) .
C234 C235 1.432(14) .
C234 C237 1.524(17) .
C235 C236 1.366(13) .
C237 C238 1.53(2) .
C237 C239 1.56(2) .
C237 C240 1.58(2) .
C257 C258 1.38(5) .

loop_
_platon_squeeze_void_nr
_platon_squeeze_void_average_x
_platon_squeeze_void_average_y
_platon_squeeze_void_average_z
_platon_squeeze_void_volume
_platon_squeeze_void_count_electrons
1 0.000 0.500 0.500 2830.7 414.9
2 -0.004 0.442 0.094 9.8 -0.5
3 0.004 0.558 0.906 9.8 0.3
4 0.146 0.629 0.760 5.3 0.2
5 0.263 0.912 0.736 97.8 29.0
6 0.252 0.467 0.911 7.4 0.2
7 0.737 0.088 0.264 97.7 26.4
8 0.748 0.533 0.089 7.1 0.4
9 0.854 0.371 0.240 4.3 0.1
